data_4509463
loop_
_publ_author_name
'Zhao, Xiao-Qing'
'Zuo, Ya'
'Gao, Dong-Liang'
'Zhao, Bin'
'Shi, Wei'
'Cheng, Peng'

_publ_section_title
;
 Syntheses, Structures, and Luminescence Properties of a Series of
 LnIII&#x2212;BaIIHeterometal-Organic Frameworks
;
_journal_issue 9
_journal_name_full 'Crystal Growth &amp; Design'
_journal_page_first 3948
_journal_paper_doi 10.1021/cg9000818
_journal_volume 9
_journal_year 2009
_chemical_formula_sum 'C84 H113 Ba6 Lu4 N12 O86.5'
_chemical_formula_weight 4198.28
_chemical_name_systematic
; 
 ? 
;
_space_group_IT_number 2
_symmetry_cell_setting triclinic
_symmetry_space_group_name_Hall '-P 1'
_symmetry_space_group_name_H-M 'P -1'
_atom_sites_solution_hydrogens geom
_atom_sites_solution_primary direct
_atom_sites_solution_secondary difmap
_audit_creation_method SHELXL-97
_cell_angle_alpha 89.835(3)
_cell_angle_beta 72.005(3)
_cell_angle_gamma 88.916(3)
_cell_formula_units_Z 2
_cell_length_a 16.117(3)
_cell_length_b 20.318(3)
_cell_length_c 20.763(4)
_cell_measurement_reflns_used 9760
_cell_measurement_temperature 113(2)
_cell_measurement_theta_max 26.48
_cell_measurement_theta_min 2.18
_cell_volume 6465(2)
_computing_cell_refinement 'Bruker SMART'
_computing_data_collection 'Bruker SMART'
_computing_data_reduction 'Bruker SAINT'
_computing_molecular_graphics 'Bruker SHELXTL'
_computing_publication_material 'Bruker SHELXTL'
_computing_structure_refinement 'SHELXL-97 (Sheldrick, 1997)'
_computing_structure_solution 'SHELXS-97 (Sheldrick, 1990)'
_diffrn_ambient_temperature 113(2)
_diffrn_measured_fraction_theta_full 0.977
_diffrn_measured_fraction_theta_max 0.977
_diffrn_measurement_device_type 'CCD area detector'
_diffrn_measurement_method 'phi and omega scans'
_diffrn_radiation_monochromator graphite
_diffrn_radiation_source 'fine-focus sealed tube'
_diffrn_radiation_type MoK\a
_diffrn_radiation_wavelength 0.71073
_diffrn_reflns_av_R_equivalents 0.0467
_diffrn_reflns_av_sigmaI/netI 0.0974
_diffrn_reflns_limit_h_max 18
_diffrn_reflns_limit_h_min -19
_diffrn_reflns_limit_k_max 24
_diffrn_reflns_limit_k_min -23
_diffrn_reflns_limit_l_max 18
_diffrn_reflns_limit_l_min -24
_diffrn_reflns_number 32285
_diffrn_reflns_theta_full 25.01
_diffrn_reflns_theta_max 25.01
_diffrn_reflns_theta_min 1.00
_exptl_absorpt_coefficient_mu 4.936
_exptl_absorpt_correction_T_max 0.6935
_exptl_absorpt_correction_T_min 0.5449
_exptl_absorpt_correction_type multi-scan
_exptl_absorpt_process_details SADABS
_exptl_crystal_density_diffrn 2.157
_exptl_crystal_density_meas ?
_exptl_crystal_density_method 'not measured'
_exptl_crystal_F_000 4026
_exptl_crystal_size_max 0.14
_exptl_crystal_size_mid 0.10
_exptl_crystal_size_min 0.08
_refine_diff_density_max 4.235
_refine_diff_density_min -3.670
_refine_diff_density_rms 0.319
_refine_ls_extinction_method none
_refine_ls_goodness_of_fit_ref 1.029
_refine_ls_hydrogen_treatment constr
_refine_ls_matrix_type full
_refine_ls_number_parameters 1792
_refine_ls_number_reflns 22270
_refine_ls_number_restraints 194
_refine_ls_restrained_S_all 1.028
_refine_ls_R_factor_all 0.1320
_refine_ls_R_factor_gt 0.0882
_refine_ls_shift/su_max 0.038
_refine_ls_shift/su_mean 0.000
_refine_ls_structure_factor_coef Fsqd
_refine_ls_weighting_details 'calc w=1/[\s^2^(Fo^2^)+(0.1004P)^2^+284.5301P] where P=(Fo^2^+2Fc^2^)/3'
_refine_ls_weighting_scheme calc
_refine_ls_wR_factor_gt 0.2286
_refine_ls_wR_factor_ref 0.2582
_reflns_number_gt 13266
_reflns_number_total 22270
_reflns_threshold_expression >2sigma(I)
_cod_data_source_file cg9000818sup7.cif
_cod_data_source_block 060717a
_cod_depositor_comments
;
The following automatic conversions were performed:

'_symmetry_cell_setting' value 'Triclinic' changed to 'triclinic'
according to /home/saulius/struct/CIF-dictionaries/cif_core.dic
dictionary named 'cif_core.dic' version 2.4.2 from
2011-04-26.

'_exptl_absorpt_correction_type' value 'Multi-Scan'
changed to 'multi-scan' according to
/home/saulius/struct/CIF-dictionaries/cif_core.dic dictionary named
'cif_core.dic' version 2.4.2 from
2011-04-26.

'_refine_ls_hydrogen_treatment' value 'CONSTR' changed
to 'constr' according to
/home/saulius/struct/CIF-dictionaries/cif_core.dic dictionary named
'cif_core.dic' version 2.4.2 from 2011-04-26.

Automatic conversion script
Id: cif_fix_values 1891 2012-01-12 08:04:46Z andrius 

The following automatic conversions were performed:

'_exptl_crystal_density_meas' value 'NONE' was changed to '?' - the
value is perceived as not measured.

Automatic conversion script
Id: cif_fix_values 3008 2015-01-20 13:52:24Z robertas 
;
_cod_original_cell_volume 6465.4(19)
_cod_original_sg_symbol_H-M P-1
_cod_original_formula_sum 'C84 H113 Ba6 Lu4 N12 O86.50'
_cod_database_code 4509463

loop_
_symmetry_equiv_pos_as_xyz
'x, y, z'
'-x, -y, -z'

loop_
_atom_site_label
_atom_site_type_symbol
_atom_site_fract_x
_atom_site_fract_y
_atom_site_fract_z
_atom_site_U_iso_or_equiv
_atom_site_adp_type
_atom_site_occupancy
_atom_site_symmetry_multiplicity
_atom_site_calc_flag
_atom_site_refinement_flags
_atom_site_disorder_assembly
_atom_site_disorder_group
Lu1 Lu 0.80434(3) 0.81481(2) 0.49269(2) 0.02038(11) Uani 1 1 d . . .
Lu2 Lu 1.30530(3) 0.67277(2) 0.48733(2) 0.01884(11) Uani 1 1 d . . .
Lu3 Lu 0.80307(3) 0.81920(2) 0.99167(2) 0.01939(11) Uani 1 1 d . . .
Lu4 Lu 0.30510(3) 0.67538(2) 0.98876(2) 0.02258(11) Uani 1 1 d . . .
Ba1 Ba 0.66781(4) 0.69914(3) 0.27219(3) 0.02746(17) Uani 1 1 d . . .
Ba2 Ba 0.44476(5) 0.75699(4) 0.21352(4) 0.02973(17) Uani 0.90 1 d PU . .
Ba2' Ba 0.4565(4) 0.8231(3) 0.2059(3) 0.0304(3) Uani 0.10 1 d PU . .
Ba3 Ba 0.15598(4) 0.80933(4) 0.26999(3) 0.03041(18) Uani 1 1 d . . .
Ba4 Ba 0.96257(5) 0.67576(4) 0.70602(4) 0.0417(2) Uani 1 1 d . . .
Ba5 Ba 0.66253(4) 0.69925(3) 0.76916(3) 0.02886(18) Uani 1 1 d . . .
Ba6 Ba 1.16007(4) 0.81323(4) 0.76998(3) 0.03277(19) Uani 1 1 d U . .
O1 O 0.7951(5) 0.7640(4) 0.3938(4) 0.033(2) Uani 1 1 d . . .
O2 O 0.7974(5) 0.6745(4) 0.3312(4) 0.036(2) Uani 1 1 d . . .
O3 O 0.8199(4) 0.7696(3) 0.5938(3) 0.0221(18) Uani 1 1 d . . .
O4 O 0.8194(4) 0.6840(4) 0.6613(3) 0.032(2) Uani 1 1 d . . .
O5 O 0.6677(5) 0.7724(4) 0.5492(4) 0.037(2) Uani 1 1 d . . .
O6 O 0.5234(4) 0.7721(5) 0.5725(5) 0.077(4) Uani 1 1 d D . .
O7 O 0.8442(4) 0.9001(3) 0.4119(3) 0.026(2) Uani 1 1 d . . .
O8 O 0.8113(6) 0.9810(4) 0.3517(4) 0.048(3) Uani 1 1 d . . .
O9 O 0.7451(4) 0.8996(4) 0.5744(4) 0.032(2) Uani 1 1 d . . .
O10 O 0.7605(5) 0.9782(4) 0.6444(4) 0.038(2) Uani 1 1 d . . .
O11 O 0.9499(4) 0.7863(4) 0.4330(4) 0.029(2) Uani 1 1 d . . .
O12 O 1.0923(5) 0.8046(4) 0.4066(4) 0.038(2) Uani 1 1 d . . .
O13 O 1.0161(5) 0.7055(5) 0.5674(4) 0.053(3) Uani 1 1 d . . .
O14 O 1.1614(4) 0.7098(4) 0.5458(3) 0.0237(19) Uani 1 1 d . . .
O15 O 1.3561(4) 0.5897(3) 0.4061(4) 0.028(2) Uani 1 1 d . . .
O16 O 1.3352(5) 0.5196(5) 0.3296(5) 0.066(3) Uani 1 1 d . . .
O17 O 1.2496(4) 0.5886(4) 0.5666(4) 0.032(2) Uani 1 1 d . . .
O18 O 1.2647(6) 0.5172(5) 0.6446(4) 0.055(3) Uani 1 1 d . . .
O19 O 1.4502(4) 0.7068(4) 0.4342(3) 0.026(2) Uani 1 1 d . . .
O20 O 1.5945(4) 0.6908(5) 0.4089(4) 0.039(2) Uani 1 1 d . . .
O21 O 0.3113(4) 0.7217(3) 0.5877(3) 0.0269(19) Uani 1 1 d . . .
O22 O 0.2995(5) 0.8116(4) 0.6544(4) 0.036(2) Uani 1 1 d . . .
O23 O 0.3048(5) 0.7211(4) 0.3822(3) 0.031(2) Uani 1 1 d . . .
O24 O 0.2980(4) 0.8060(4) 0.3174(4) 0.030(2) Uani 1 1 d . . .
O25 O 0.7963(5) 0.7731(4) 0.8885(3) 0.030(2) Uani 1 1 d . . .
O26 O 0.8073(5) 0.6865(4) 0.8198(4) 0.032(2) Uani 1 1 d . . .
O27 O 0.8156(4) 0.7718(3) 1.0906(3) 0.0220(17) Uani 1 1 d U . .
O28 O 0.8047(5) 0.6824(4) 1.1569(4) 0.040(2) Uani 1 1 d . . .
O29 O 0.9485(5) 0.7908(4) 0.9341(4) 0.031(2) Uani 1 1 d . . .
O30 O 1.0922(5) 0.8031(4) 0.9108(4) 0.040(2) Uani 1 1 d U . .
O31 O 0.7428(4) 0.9021(4) 1.0745(4) 0.0270(19) Uani 1 1 d . . .
O32 O 0.7574(5) 0.9789(4) 1.1470(4) 0.042(2) Uani 1 1 d . . .
O33 O 0.6641(4) 0.7762(4) 1.0484(4) 0.034(2) Uani 1 1 d . . .
O34 O 0.5188(5) 0.7787(5) 1.0752(4) 0.043(3) Uani 1 1 d . . .
O35 O 0.8433(5) 0.9051(4) 0.9129(4) 0.030(2) Uani 1 1 d . . .
O36 O 0.8120(6) 0.9823(4) 0.8467(5) 0.055(3) Uani 1 1 d . . .
O37 O 0.5950(5) 0.6958(5) 0.9040(4) 0.045(3) Uani 1 1 d . . .
O38 O 0.4485(5) 0.7122(3) 0.9332(3) 0.028(2) Uani 1 1 d . . .
O39 O 0.2531(5) 0.5892(4) 1.0672(4) 0.041(2) Uani 1 1 d . . .
O40 O 0.2746(6) 0.5146(4) 1.1387(5) 0.053(3) Uani 1 1 d . . .
O41 O 0.3574(5) 0.5940(4) 0.9037(4) 0.033(2) Uani 1 1 d . . .
O42 O 0.3335(6) 0.5179(5) 0.8339(5) 0.063(3) Uani 1 1 d . . .
O43 O 0.1622(5) 0.7110(4) 1.0489(4) 0.034(2) Uani 1 1 d . . .
O44 O 0.0168(4) 0.7047(6) 1.0722(6) 0.089(4) Uani 1 1 d D . .
O45 O 0.2927(5) 0.7286(4) 0.8900(4) 0.0318(5) Uani 1 1 d U . .
O46 O 0.2909(5) 0.8165(4) 0.8275(4) 0.038(2) Uani 1 1 d . . .
O47 O 0.3163(5) 0.7195(4) 1.0903(4) 0.033(2) Uani 1 1 d . . .
O48 O 0.3099(5) 0.8042(4) 1.1599(4) 0.034(2) Uani 1 1 d . . .
O49 O 0.7527(6) 0.8149(5) 0.2870(4) 0.049(3) Uani 1 1 d . . .
O50 O 0.6941(6) 0.5650(4) 0.2639(5) 0.056(3) Uani 1 1 d . . .
O51 O 0.6006(6) 0.6696(5) 0.1529(5) 0.063(3) Uani 1 1 d . . .
O52 O 0.5033(5) 0.7915(4) 0.3263(4) 0.044(3) Uani 1 1 d . . .
O54 O 0.3611(9) 0.6406(8) 0.2132(7) 0.072(6) Uani 1 1 d . . .
O55 O 0.1885(10) 0.6779(7) 0.2133(7) 0.064(6) Uani 1 1 d . . .
O56 O 0.0086(7) 0.7281(6) 0.3040(6) 0.090(4) Uani 1 1 d . A .
O57 O 0.1073(7) 0.8081(7) 0.1540(5) 0.079(4) Uani 1 1 d . A .
O58 O 0.2248(6) 0.9393(5) 0.2499(5) 0.062(3) Uani 1 1 d . A .
O59 O 0.0184(10) 0.9015(8) 0.3199(9) 0.041(5) Uani 0.50 1 d P A 1
O59' O -0.0061(15) 0.8749(14) 0.2919(12) 0.059(10) Uani 0.50 1 d P A 2
O60 O 1.2443(13) 0.6865(10) 0.7794(10) 0.062(4) Uani 0.50 1 d PU . .
O61 O 1.2169(7) 0.9423(5) 0.7506(5) 0.071(3) Uani 1 1 d . . .
O62 O 1.0081(10) 0.8931(8) 0.8150(8) 0.053(6) Uani 1 1 d . . .
O63 O 1.0103(8) 0.7188(7) 0.8203(7) 0.0662(6) Uani 1 1 d . . .
O64 O 1.0968(10) 0.7933(9) 0.6594(8) 0.079(4) Uani 1 1 d . . .
O65 O 1.1427(12) 0.6931(11) 0.6886(10) 0.062(4) Uani 0.50 1 d PU . .
O66 O 1.0658(7) 0.5726(6) 0.6238(6) 0.084(4) Uani 1 1 d . . .
O67 O 0.8913(8) 0.5528(6) 0.7402(7) 0.092(4) Uani 1 1 d U . .
O68 O 0.9128(9) 0.8102(6) 0.6934(8) 0.071(6) Uani 1 1 d . . .
O69 O 0.7063(5) 0.5629(4) 0.7627(4) 0.045(3) Uani 1 1 d . . .
O70 O 0.6272(7) 0.6664(7) 0.6492(5) 0.081(4) Uani 1 1 d . . .
O71 O 0.5038(7) 0.6310(6) 0.7871(6) 0.082(4) Uani 1 1 d . . .
O72 O 0.5060(7) 0.7859(7) 0.8182(6) 0.098(5) Uani 1 1 d . . .
O73 O 0.6305(9) 0.8024(7) 0.6894(7) 0.084(5) Uani 1 1 d . . .
O74 O 0.7441(8) 0.8197(6) 0.7845(7) 0.081(4) Uani 1 1 d . . .
O75 O 0.6214(5) 0.8014(4) 0.1914(4) 0.036(2) Uani 1 1 d . . .
N1 N 0.8163(5) 0.6964(4) 0.4938(4) 0.017(2) Uani 1 1 d . . .
N2 N 0.6831(5) 0.8683(4) 0.4647(4) 0.028(2) Uani 1 1 d . . .
N3 N 0.9127(5) 0.8788(4) 0.5249(4) 0.025(2) Uani 1 1 d . . .
N4 N 1.1917(5) 0.6239(4) 0.4500(4) 0.019(2) Uani 1 1 d . . .
N5 N 1.4150(5) 0.6130(4) 0.5217(4) 0.024(2) Uani 1 1 d . . .
N6 N 0.3020(5) 0.7933(4) 0.4853(4) 0.024(2) Uani 1 1 d . . .
N7 N 0.9111(5) 0.8825(4) 1.0245(4) 0.026(2) Uani 1 1 d . . .
N8 N 0.8121(5) 0.7008(4) 0.9863(4) 0.025(2) Uani 1 1 d . . .
N9 N 0.6809(5) 0.8710(4) 0.9629(4) 0.022(2) Uani 1 1 d . . .
N10 N 0.4176(5) 0.6157(4) 1.0189(4) 0.025(2) Uani 1 1 d . . .
N11 N 0.1924(5) 0.6210(5) 0.9566(5) 0.031(3) Uani 1 1 d . . .
N12 N 0.3019(5) 0.7929(5) 0.9918(4) 0.024(2) Uani 1 1 d . . .
C1 C 0.7998(6) 0.7021(5) 0.3830(5) 0.021(2) Uani 1 1 d U . .
C2 C 0.8117(6) 0.6592(5) 0.4414(5) 0.022(3) Uani 1 1 d . . .
C3 C 0.8148(8) 0.5923(5) 0.4396(6) 0.037(3) Uani 1 1 d . . .
H3 H 0.8140 0.5695 0.4010 0.044 Uiso 1 1 calc R . .
C4 C 0.8194(9) 0.5581(8) 0.4985(7) 0.053(3) Uani 1 1 d U . .
H4 H 0.8195 0.5123 0.5003 0.063 Uiso 1 1 calc R . .
C5 C 0.8237(8) 0.5952(6) 0.5526(6) 0.047(4) Uani 1 1 d . . .
H5 H 0.8269 0.5746 0.5919 0.056 Uiso 1 1 calc R . .
C6 C 0.8234(6) 0.6634(5) 0.5485(5) 0.021(3) Uani 1 1 d . . .
C7 C 0.8205(7) 0.7091(6) 0.6060(5) 0.026(3) Uani 1 1 d . . .
C8 C 0.5961(4) 0.7956(5) 0.5418(5) 0.027(3) Uani 1 1 d DU . .
C9 C 0.6022(7) 0.8470(6) 0.4923(6) 0.039(3) Uani 1 1 d U . .
C10 C 0.5288(7) 0.8789(8) 0.4827(7) 0.055(4) Uani 1 1 d . . .
H10 H 0.4724 0.8643 0.5030 0.066 Uiso 1 1 calc R . .
C11 C 0.5447(7) 0.9301(7) 0.4436(7) 0.047(4) Uani 1 1 d . . .
H11 H 0.4976 0.9530 0.4370 0.057 Uiso 1 1 calc R . .
C12 C 0.6272(7) 0.9524(5) 0.4113(6) 0.037(3) Uani 1 1 d . . .
H12 H 0.6361 0.9889 0.3831 0.045 Uiso 1 1 calc R . .
C13 C 0.6959(6) 0.9183(5) 0.4227(5) 0.0257(6) Uani 1 1 d U . .
C14 C 0.7897(8) 0.9358(6) 0.3929(6) 0.036(3) Uani 1 1 d . . .
C15 C 1.0155(7) 0.8126(5) 0.4415(5) 0.026(3) Uani 1 1 d U . .
C16 C 0.9945(7) 0.8672(6) 0.4954(6) 0.036(3) Uani 1 1 d . . .
C17 C 1.0589(9) 0.8990(7) 0.5132(7) 0.057(4) Uani 1 1 d . . .
H17 H 1.1175 0.8890 0.4918 0.069 Uiso 1 1 calc R . .
C18 C 1.0341(10) 0.9462(9) 0.5637(9) 0.075(4) Uani 1 1 d U . .
H18 H 1.0756 0.9663 0.5792 0.090 Uiso 1 1 calc R . .
C19 C 0.9500(9) 0.9624(7) 0.5897(7) 0.063(5) Uani 1 1 d . . .
H19 H 0.9324 0.9971 0.6203 0.076 Uiso 1 1 calc R . .
C20 C 0.8877(8) 0.9260(6) 0.5702(6) 0.039(4) Uani 1 1 d . . .
C21 C 0.7895(7) 0.9360(5) 0.6003(6) 0.035(3) Uani 1 1 d . . .
C22 C 1.3090(7) 0.5617(6) 0.3752(6) 0.032(3) Uani 1 1 d . . .
C23 C 1.2147(7) 0.5831(5) 0.3975(5) 0.032(3) Uani 1 1 d . . .
C24 C 1.1552(8) 0.5631(7) 0.3648(8) 0.060(4) Uani 1 1 d . . .
H24 H 1.1723 0.5350 0.3276 0.073 Uiso 1 1 calc R . .
C25 C 1.0717(9) 0.5862(9) 0.3893(8) 0.073(5) Uani 1 1 d . . .
H25 H 1.0305 0.5721 0.3697 0.087 Uiso 1 1 calc R . .
C26 C 1.0469(8) 0.6293(8) 0.4417(7) 0.057(4) Uani 1 1 d . . .
H26 H 0.9909 0.6476 0.4565 0.068 Uiso 1 1 calc R . .
C27 C 1.1102(6) 0.6450(6) 0.4727(6) 0.029(3) Uani 1 1 d . . .
C28 C 1.0920(10) 0.6864(9) 0.5357(6) 0.068(5) Uani 1 1 d . . .
C29 C 1.5206(6) 0.6776(6) 0.4412(5) 0.031(3) Uani 1 1 d . . .
C30 C 1.5003(7) 0.6265(5) 0.4966(5) 0.028(3) Uani 1 1 d . . .
C31 C 1.5623(7) 0.5968(6) 0.5191(6) 0.036(3) Uani 1 1 d . . .
H31 H 1.6203 0.6091 0.5023 0.044 Uiso 1 1 calc R . .
C32 C 1.5378(9) 0.5488(6) 0.5666(8) 0.056(4) Uani 1 1 d . . .
H32 H 1.5801 0.5255 0.5797 0.067 Uiso 1 1 calc R . .
C33 C 1.4529(8) 0.5347(7) 0.5950(6) 0.045(4) Uani 1 1 d . . .
H33 H 1.4364 0.5036 0.6294 0.054 Uiso 1 1 calc R . .
C34 C 1.3905(7) 0.5668(6) 0.5727(6) 0.035(3) Uani 1 1 d . . .
C35 C 1.2956(6) 0.5564(5) 0.5957(5) 0.029(3) Uani 1 1 d . . .
C36 C 0.2994(6) 0.7815(5) 0.3724(5) 0.024(3) Uani 1 1 d . . .
C37 C 0.2986(6) 0.8252(5) 0.4290(5) 0.020(3) Uani 1 1 d . A .
C38 C 0.2929(7) 0.8940(5) 0.4283(6) 0.032(3) Uani 1 1 d . . .
H38 H 0.2890 0.9163 0.3901 0.038 Uiso 1 1 calc R A .
C39 C 0.2933(7) 0.9287(5) 0.4872(6) 0.029(3) Uani 1 1 d . A .
H39 H 0.2936 0.9744 0.4876 0.034 Uiso 1 1 calc R . .
C40 C 0.2932(7) 0.8942(6) 0.5425(6) 0.033(3) Uani 1 1 d . . .
H40 H 0.2881 0.9165 0.5826 0.039 Uiso 1 1 calc R A .
C41 C 0.3004(6) 0.8265(5) 0.5410(5) 0.023(3) Uani 1 1 d . A .
C42 C 0.3037(7) 0.7818(6) 0.5997(5) 0.031(3) Uani 1 1 d . . .
C43 C 1.0160(7) 0.8137(6) 0.9416(5) 0.028(3) Uani 1 1 d . . .
C44 C 0.9949(7) 0.8689(7) 0.9975(5) 0.035(3) Uani 1 1 d . . .
C45 C 1.0567(8) 0.9002(8) 1.0150(8) 0.058(5) Uani 1 1 d . . .
H45 H 1.1155 0.8901 0.9943 0.070 Uiso 1 1 calc R . .
C46 C 1.0292(10) 0.9514(11) 1.0685(10) 0.063(7) Uani 1 1 d . . .
H46 H 1.0694 0.9739 1.0837 0.123 Uiso 1 1 calc R . .
C47 C 0.9469(9) 0.9629(8) 1.0927(8) 0.069(5) Uani 1 1 d . . .
H47 H 0.9279 0.9956 1.1255 0.082 Uiso 1 1 calc R . .
C48 C 0.8847(7) 0.9299(5) 1.0730(6) 0.032(3) Uani 1 1 d . . .
C49 C 0.7885(7) 0.9379(5) 1.1008(5) 0.028(3) Uani 1 1 d . . .
C50 C 0.8042(6) 0.7105(5) 0.8755(5) 0.022(3) Uani 1 1 d . . .
C51 C 0.8111(6) 0.6675(5) 0.9324(5) 0.020(3) Uani 1 1 d . . .
C52 C 0.8101(7) 0.5990(5) 0.9297(6) 0.032(3) Uani 1 1 d . . .
H52 H 0.8103 0.5762 0.8909 0.038 Uiso 1 1 calc R . .
C53 C 0.8088(8) 0.5689(7) 0.9869(8) 0.053(4) Uani 1 1 d . . .
H53 H 0.8085 0.5231 0.9871 0.064 Uiso 1 1 calc R . .
C54 C 0.8079(7) 0.5992(6) 1.0443(6) 0.038(3) Uani 1 1 d . . .
H54 H 0.8054 0.5755 1.0832 0.046 Uiso 1 1 calc R . .
C55 C 0.8108(6) 0.6666(5) 1.0435(5) 0.023(3) Uani 1 1 d . . .
C56 C 0.8103(7) 0.7093(6) 1.1024(5) 0.032(3) Uani 1 1 d . . .
C57 C 0.7893(8) 0.9381(6) 0.8882(6) 0.038(3) Uani 1 1 d . . .
C58 C 0.6960(6) 0.9181(5) 0.9168(5) 0.025(3) Uani 1 1 d . . .
C59 C 0.6278(7) 0.9495(7) 0.9025(7) 0.050(4) Uani 1 1 d . . .
H59 H 0.6373 0.9846 0.8724 0.060 Uiso 1 1 calc R . .
C60 C 0.5446(8) 0.9276(7) 0.9341(7) 0.047(3) Uani 1 1 d U . .
H60 H 0.4976 0.9492 0.9257 0.057 Uiso 1 1 calc R . .
C61 C 0.5294(8) 0.8763(7) 0.9763(8) 0.055(4) Uani 1 1 d . . .
H61 H 0.4737 0.8600 0.9954 0.066 Uiso 1 1 calc R . .
C62 C 0.5996(7) 0.8497(5) 0.9899(5) 0.029(3) Uani 1 1 d . . .
C63 C 0.5951(6) 0.7998(4) 1.0418(5) 0.026(18) Uani 1 1 d . . .
C64 C 0.5194(7) 0.6798(6) 0.9391(5) 0.035(3) Uani 1 1 d U . .
C65 C 0.5016(6) 0.6302(6) 0.9921(6) 0.029(3) Uani 1 1 d . . .
C66 C 0.5663(7) 0.5981(6) 1.0110(6) 0.040(4) Uani 1 1 d . . .
H66 H 0.6244 0.6096 0.9921 0.048 Uiso 1 1 calc R . .
C67 C 0.5442(9) 0.5491(6) 1.0580(8) 0.053(4) Uani 1 1 d . . .
H67 H 0.5879 0.5254 1.0689 0.063 Uiso 1 1 calc R . .
C68 C 0.4604(8) 0.5346(7) 1.0888(6) 0.049(4) Uani 1 1 d . . .
H68 H 0.4454 0.5039 1.1236 0.059 Uiso 1 1 calc R . .
C69 C 0.3964(7) 0.5667(6) 1.0672(5) 0.032(3) Uani 1 1 d . . .
C70 C 0.3016(7) 0.5568(5) 1.0935(5) 0.028(3) Uani 1 1 d . . .
C71 C 0.0914(5) 0.6828(8) 1.0428(8) 0.086(6) Uani 1 1 d D . .
C72 C 0.1091(8) 0.6371(7) 0.9855(7) 0.044(3) Uani 1 1 d U . .
C73 C 0.0438(8) 0.6082(8) 0.9667(9) 0.068(5) Uani 1 1 d . . .
H73 H -0.0142 0.6191 0.9893 0.082 Uiso 1 1 calc R . .
C74 C 0.0647(10) 0.5620(9) 0.9130(9) 0.081(6) Uani 1 1 d . . .
H74 H 0.0216 0.5427 0.8986 0.098 Uiso 1 1 calc R . .
C75 C 0.1490(8) 0.5472(6) 0.8842(8) 0.060(4) Uani 1 1 d . . .
H75 H 0.1655 0.5175 0.8483 0.073 Uiso 1 1 calc R . .
C76 C 0.2120(7) 0.5755(5) 0.9068(6) 0.032(3) Uani 1 1 d . . .
C77 C 0.3084(8) 0.5622(6) 0.8782(6) 0.037(3) Uani 1 1 d . . .
C78 C 0.2929(6) 0.7900(6) 0.8803(6) 0.032(3) Uani 1 1 d . . .
C79 C 0.2987(6) 0.8304(5) 0.9386(5) 0.023(3) Uani 1 1 d . . .
C80 C 0.2943(7) 0.8975(5) 0.9398(6) 0.035(3) Uani 1 1 d . . .
H80 H 0.2901 0.9210 0.9024 0.042 Uiso 1 1 calc R . .
C81 C 0.2964(7) 0.9304(5) 0.9992(6) 0.031(3) Uani 1 1 d U . .
H81 H 0.2960 0.9762 1.0007 0.037 Uiso 1 1 calc R . .
C82 C 0.2990(7) 0.8943(6) 1.0546(7) 0.044(4) Uani 1 1 d . . .
H82 H 0.2978 0.9149 1.0948 0.053 Uiso 1 1 calc R . .
C83 C 0.3036(6) 0.8258(5) 1.0488(5) 0.024(2) Uani 1 1 d U . .
C84 C 0.3101(6) 0.7809(6) 1.1054(5) 0.029(3) Uani 1 1 d . . .
O76 O 0.9171(16) 0.8244(14) 0.1791(13) 0.090(5) Uani 0.50 1 d PU . .
O77 O 0.4285(6) 0.8945(5) 0.2045(5) 0.056(3) Uani 1 1 d . . .
O78 O 0.4772(7) 0.9284(7) 0.3137(6) 0.085(4) Uani 1 1 d . . .
O79 O 0.4406(9) 0.7442(9) 0.7114(9) 0.087(4) Uani 1 1 d . . .
O80 O 0.4989(6) 0.6508(5) 0.2915(4) 0.050(3) Uani 1 1 d . . .
O81 O 0.6477(5) 0.9147(4) 0.2583(5) 0.052(3) Uani 1 1 d . . .
O82 O 0.5705(6) 0.9584(5) 0.1222(5) 0.067(3) Uani 1 1 d . . .
O83 O 0.5753(7) 0.9561(6) 0.6133(6) 0.082(4) Uani 1 1 d . . .
O84 O 0.6415(9) 0.9210(7) 0.7548(8) 0.111(6) Uani 1 1 d . . .
O85 O 0.4991(7) 0.4648(6) 0.7693(5) 0.075(4) Uani 1 1 d . . .
O86 O 0.9285(16) 0.7827(13) 0.1920(13) 0.087(5) Uani 0.50 1 d PU . .
O87 O 0.4576(11) 0.9204(7) 0.7960(7) 0.128(7) Uani 1 1 d . . .
O89 O 0.0992(12) 0.4854(13) 0.7312(13) 0.095(9) Uani 0.50 1 d P . .
O90 O 0.4542(10) 0.8246(7) 0.7032(8) 0.033(3) Uani 0.50 1 d PU . .
O91 O 0.4182(12) 0.8983(12) 0.6745(11) 0.091(7) Uani 0.50 1 d P . .
O92 O 0.9550(13) 0.7017(11) 0.2025(11) 0.070(4) Uani 0.50 1 d PU . .
O93 O 0.9507(12) 0.6332(10) 0.2107(10) 0.060(4) Uani 0.50 1 d PU . .

loop_
_atom_site_aniso_label
_atom_site_aniso_U_11
_atom_site_aniso_U_22
_atom_site_aniso_U_33
_atom_site_aniso_U_23
_atom_site_aniso_U_13
_atom_site_aniso_U_12
Lu1 0.02084(19) 0.0258(2) 0.01593(19) -0.00052(17) -0.00791(15) 0.00288(17)
Lu2 0.02350(19) 0.0211(2) 0.01317(19) 0.00181(16) -0.00769(15) 0.00327(16)
Lu3 0.02161(19) 0.0251(2) 0.01224(19) -0.00090(17) -0.00653(15) 0.00307(17)
Lu4 0.0234(2) 0.0276(2) 0.0175(2) 0.00239(18) -0.00780(16) 0.00335(17)
Ba1 0.0311(3) 0.0358(3) 0.0182(3) 0.0020(3) -0.0119(2) 0.0022(3)
Ba2 0.0268(3) 0.0367(3) 0.0262(3) 0.0014(3) -0.0095(2) 0.0070(3)
Ba2' 0.0292(5) 0.0339(5) 0.0285(5) 0.0005(4) -0.0095(4) 0.0029(4)
Ba3 0.0296(3) 0.0437(4) 0.0179(3) -0.0003(3) -0.0073(2) 0.0006(3)
Ba4 0.0347(3) 0.0679(5) 0.0258(3) -0.0048(3) -0.0144(3) 0.0024(3)
Ba5 0.0321(3) 0.0332(3) 0.0205(3) -0.0008(3) -0.0071(3) 0.0014(3)
Ba6 0.0312(3) 0.0526(4) 0.0155(3) -0.0028(3) -0.0084(2) -0.0051(3)
O1 0.043(4) 0.034(4) 0.027(4) 0.002(3) -0.019(3) 0.003(3)
O2 0.045(4) 0.044(5) 0.028(4) -0.012(3) -0.026(3) 0.008(4)
O3 0.042(4) 0.017(3) 0.008(3) 0.006(3) -0.008(3) -0.006(3)
O4 0.025(3) 0.061(5) 0.012(3) 0.007(3) -0.008(3) 0.000(4)
O5 0.029(4) 0.049(5) 0.035(4) -0.001(4) -0.014(3) -0.006(4)
O6 0.034(5) 0.136(10) 0.059(6) 0.020(7) -0.011(5) -0.006(6)
O7 0.029(3) 0.027(4) 0.023(4) 0.012(3) -0.007(3) -0.002(3)
O8 0.060(5) 0.039(5) 0.046(5) 0.015(4) -0.018(4) 0.005(4)
O9 0.024(3) 0.042(4) 0.033(4) -0.019(3) -0.015(3) 0.008(3)
O10 0.052(4) 0.024(4) 0.040(4) -0.016(3) -0.016(4) 0.013(4)
O11 0.022(3) 0.035(4) 0.026(4) 0.003(3) -0.001(3) 0.000(3)
O12 0.020(3) 0.063(5) 0.025(4) -0.001(4) -0.001(3) 0.015(4)
O13 0.030(4) 0.104(8) 0.021(4) -0.015(5) 0.000(3) -0.003(5)
O14 0.019(3) 0.040(4) 0.014(3) -0.002(3) -0.007(3) -0.005(3)
O15 0.032(4) 0.024(4) 0.028(4) -0.001(3) -0.011(3) 0.006(3)
O16 0.037(4) 0.094(7) 0.074(5) -0.060(5) -0.029(4) 0.032(4)
O17 0.028(3) 0.044(4) 0.027(4) 0.014(3) -0.012(3) -0.004(3)
O18 0.073(5) 0.052(5) 0.052(5) 0.030(4) -0.036(4) -0.013(4)
O19 0.030(3) 0.035(4) 0.014(3) 0.008(3) -0.007(3) 0.002(3)
O20 0.010(3) 0.090(6) 0.018(4) 0.006(4) -0.004(3) 0.003(4)
O21 0.039(4) 0.020(4) 0.026(4) 0.003(3) -0.016(3) 0.004(3)
O22 0.034(4) 0.054(5) 0.020(4) -0.022(4) -0.007(3) 0.007(4)
O23 0.050(4) 0.025(4) 0.023(3) 0.001(3) -0.020(3) 0.009(3)
O24 0.027(4) 0.041(4) 0.019(4) 0.002(3) -0.004(3) 0.011(3)
O25 0.039(4) 0.036(4) 0.020(3) 0.005(3) -0.015(3) 0.005(3)
O26 0.044(4) 0.031(4) 0.025(4) -0.011(3) -0.016(3) 0.011(3)
O27 0.036(3) 0.021(3) 0.012(3) 0.004(2) -0.012(2) 0.008(3)
O28 0.049(4) 0.047(5) 0.024(4) 0.003(4) -0.011(3) 0.007(4)
O29 0.030(4) 0.039(4) 0.022(4) 0.005(3) -0.005(3) 0.000(3)
O30 0.029(3) 0.055(4) 0.031(4) -0.015(3) -0.001(3) 0.011(3)
O31 0.020(3) 0.033(4) 0.032(4) -0.012(3) -0.015(3) 0.007(3)
O32 0.048(4) 0.036(4) 0.042(4) -0.016(4) -0.017(4) 0.003(4)
O33 0.022(3) 0.051(5) 0.031(4) -0.003(4) -0.010(3) 0.005(3)
O34 0.042(4) 0.063(6) 0.022(4) -0.003(4) -0.007(3) -0.001(4)
O35 0.034(4) 0.026(4) 0.032(4) 0.014(3) -0.013(3) 0.002(3)
O36 0.060(5) 0.041(5) 0.070(6) 0.030(4) -0.032(4) 0.000(4)
O37 0.025(4) 0.087(7) 0.018(4) 0.009(4) 0.003(3) -0.002(4)
O38 0.049(4) 0.024(4) 0.013(3) 0.004(3) -0.014(3) 0.006(3)
O39 0.027(4) 0.051(5) 0.050(5) 0.018(4) -0.018(3) -0.003(4)
O40 0.071(5) 0.040(5) 0.060(5) 0.031(4) -0.035(4) -0.014(4)
O41 0.030(4) 0.033(4) 0.036(4) -0.005(3) -0.013(3) 0.006(3)
O42 0.052(5) 0.080(7) 0.065(6) -0.033(5) -0.029(4) 0.016(5)
O43 0.025(4) 0.048(5) 0.028(4) 0.007(4) -0.005(3) -0.003(3)
O44 0.027(5) 0.142(10) 0.083(7) -0.057(7) 0.006(5) 0.009(6)
O45 0.0321(7) 0.0320(8) 0.0316(8) 0.0004(6) -0.0103(5) -0.0002(6)
O46 0.037(4) 0.061(5) 0.020(4) 0.009(4) -0.013(3) -0.003(4)
O47 0.035(4) 0.047(5) 0.023(4) 0.000(3) -0.017(3) 0.009(3)
O48 0.023(4) 0.057(5) 0.019(4) -0.005(4) -0.002(3) -0.001(4)
O49 0.067(5) 0.051(5) 0.044(4) 0.000(4) -0.038(4) 0.003(4)
O50 0.088(6) 0.032(5) 0.063(5) 0.008(4) -0.044(4) 0.003(4)
O51 0.058(5) 0.083(7) 0.049(5) -0.024(5) -0.018(4) 0.014(5)
O52 0.040(4) 0.053(5) 0.035(5) 0.008(4) -0.006(4) 0.010(4)
O54 0.073(9) 0.068(12) 0.075(10) 0.003(9) -0.014(8) -0.010(9)
O55 0.069(12) 0.055(9) 0.068(8) 0.007(7) 0.012(9) -0.013(9)
O56 0.058(6) 0.107(9) 0.098(9) -0.021(7) -0.010(6) -0.039(6)
O57 0.085(7) 0.115(10) 0.047(5) -0.012(6) -0.034(5) 0.008(7)
O58 0.088(6) 0.042(5) 0.072(6) 0.008(5) -0.047(5) 0.007(5)
O59 0.036(8) 0.026(8) 0.066(10) -0.015(8) -0.025(7) 0.011(7)
O59' 0.062(14) 0.060(2) 0.055(14) -0.019(15) 0.006(12) 0.009(15)
O60 0.076(6) 0.052(6) 0.061(6) 0.001(5) -0.026(5) 0.000(5)
O61 0.121(7) 0.048(6) 0.059(6) -0.004(5) -0.049(5) 0.011(6)
O62 0.052(8) 0.054(8) 0.053(8) 0.0007(6) -0.0085(5) -0.0022(6)
O63 0.0661(8) 0.0663(8) 0.0661(8) 0.0002(6) -0.0297(5) -0.0021(6)
O64 0.076(6) 0.078(7) 0.083(6) -0.005(5) -0.007(5) -0.009(5)
O65 0.059(6) 0.071(6) 0.056(6) -0.012(5) -0.015(5) -0.008(5)
O66 0.080(7) 0.081(8) 0.088(8) -0.006(7) -0.020(6) 0.018(7)
O67 0.088(5) 0.076(5) 0.100(6) -0.014(5) -0.011(4) -0.001(5)
O68 0.071(1) 0.080(6) 0.062(13) 0.018(8) -0.027(10) -0.013(7)
O69 0.055(5) 0.044(5) 0.041(5) 0.007(4) -0.022(4) 0.000(4)
O70 0.062(6) 0.140(11) 0.051(6) -0.002(7) -0.030(5) -0.010(7)
O71 0.053(6) 0.101(8) 0.080(8) -0.036(7) 0.000(6) -0.012(6)
O72 0.055(6) 0.124(10) 0.091(9) 0.041(7) 0.008(6) 0.039(6)
O73 0.086(9) 0.084(1) 0.082(9) -0.014(8) -0.024(7) 0.012(8)
O74 0.079(8) 0.091(8) 0.073(9) -0.054(7) -0.065(6) 0.035(7)
O75 0.034(4) 0.038(4) 0.033(4) -0.005(4) -0.008(3) 0.005(4)
N1 0.023(4) 0.014(4) 0.015(4) -0.003(3) -0.008(3) 0.001(3)
N2 0.028(4) 0.032(5) 0.026(4) 0.004(4) -0.011(4) 0.003(4)
N3 0.035(4) 0.027(5) 0.016(4) -0.010(4) -0.011(3) 0.010(4)
N4 0.030(4) 0.016(4) 0.009(4) 0.005(3) -0.005(3) -0.002(3)
N5 0.031(4) 0.022(4) 0.025(4) 0.001(3) -0.019(3) 0.007(3)
N6 0.012(4) 0.032(5) 0.027(4) 0.006(4) -0.005(3) 0.010(3)
N7 0.036(4) 0.022(4) 0.026(4) -0.005(4) -0.016(3) 0.000(4)
N8 0.024(4) 0.022(4) 0.025(5) 0.008(4) -0.001(4) 0.008(4)
N9 0.027(4) 0.024(4) 0.021(4) -0.007(3) -0.015(3) 0.005(3)
N10 0.029(4) 0.033(5) 0.018(4) -0.008(4) -0.017(3) 0.008(4)
N11 0.026(4) 0.037(5) 0.034(5) 0.001(4) -0.016(4) 0.012(4)
N12 0.016(4) 0.045(5) 0.010(4) 0.002(4) -0.003(3) 0.011(4)
C1 0.022(4) 0.020(4) 0.021(4) 0.008(3) -0.008(3) 0.008(3)
C2 0.021(4) 0.030(5) 0.018(5) -0.001(4) -0.009(4) 0.005(4)
C3 0.070(7) 0.014(5) 0.040(6) -0.015(4) -0.036(5) 0.006(5)
C4 0.059(5) 0.055(5) 0.045(5) -0.012(4) -0.017(4) -0.004(4)
C5 0.062(7) 0.047(7) 0.036(6) 0.028(6) -0.022(5) -0.014(6)
C6 0.005(4) 0.034(6) 0.021(5) 0.010(4) 0.000(4) 0.003(4)
C7 0.031(5) 0.044(6) 0.006(4) 0.006(4) -0.010(4) -0.009(5)
C8 0.023(4) 0.027(4) 0.030(4) -0.018(4) -0.007(3) 0.006(3)
C9 0.034(4) 0.050(5) 0.035(5) 0.006(4) -0.011(4) -0.006(4)
C10 0.022(5) 0.077(10) 0.076(9) -0.014(8) -0.029(5) 0.018(6)
C11 0.028(5) 0.060(8) 0.062(8) 0.008(7) -0.026(5) 0.004(6)
C12 0.032(5) 0.023(5) 0.068(7) -0.016(5) -0.031(5) 0.016(4)
C13 0.0256(7) 0.0259(8) 0.0258(8) 0.0000(6) -0.0082(5) -0.0002(6)
C14 0.052(6) 0.027(6) 0.035(6) 0.004(5) -0.024(5) 0.001(5)
C15 0.029(4) 0.025(4) 0.019(4) -0.009(4) -0.002(3) 0.008(4)
C16 0.033(5) 0.048(7) 0.031(6) 0.017(5) -0.013(5) -0.010(5)
C17 0.054(7) 0.063(9) 0.056(8) -0.018(7) -0.018(6) -0.019(7)
C18 0.071(6) 0.085(6) 0.076(6) -0.009(5) -0.033(4) -0.020(5)
C19 0.056(8) 0.064(8) 0.067(8) -0.049(7) -0.015(7) 0.005(7)
C20 0.039(6) 0.035(6) 0.046(7) 0.007(6) -0.016(5) -0.005(5)
C21 0.042(6) 0.024(5) 0.042(6) 0.005(5) -0.018(5) 0.014(5)
C22 0.036(5) 0.033(6) 0.038(5) -0.007(5) -0.031(4) 0.008(5)
C23 0.056(6) 0.021(5) 0.027(5) -0.001(4) -0.024(5) -0.007(5)
C24 0.065(7) 0.043(7) 0.092(8) -0.046(6) -0.053(6) 0.026(6)
C25 0.044(7) 0.103(12) 0.081(9) -0.040(9) -0.034(6) -0.004(8)
C26 0.020(6) 0.083(10) 0.064(8) -0.034(8) -0.008(6) -0.001(6)
C27 0.021(5) 0.038(6) 0.029(6) 0.010(5) -0.009(4) -0.005(5)
C28 0.067(9) 0.117(13) 0.016(6) 0.031(7) -0.005(6) -0.016(9)
C29 0.018(4) 0.065(7) 0.012(5) -0.018(5) -0.007(4) 0.018(5)
C30 0.029(5) 0.033(6) 0.024(5) 0.012(5) -0.013(4) -0.012(4)
C31 0.034(5) 0.029(6) 0.050(7) 0.006(5) -0.019(5) 0.007(5)
C32 0.067(8) 0.019(6) 0.086(10) 0.016(6) -0.031(7) -0.019(6)
C33 0.045(7) 0.056(8) 0.032(6) 0.018(6) -0.009(5) 0.003(6)
C34 0.028(5) 0.054(7) 0.025(5) 0.020(5) -0.011(4) -0.001(5)
C35 0.029(5) 0.028(5) 0.041(5) 0.025(4) -0.025(4) -0.011(4)
C36 0.029(5) 0.035(6) 0.011(4) -0.005(4) -0.012(4) 0.015(4)
C37 0.016(4) 0.026(5) 0.018(5) 0.001(4) -0.005(4) 0.005(4)
C38 0.036(6) 0.028(6) 0.025(6) 0.002(5) -0.003(5) 0.001(5)
C39 0.044(6) 0.007(4) 0.038(6) -0.011(4) -0.016(5) 0.002(4)
C40 0.027(5) 0.034(6) 0.037(6) -0.007(5) -0.008(5) -0.012(5)
C41 0.013(4) 0.038(6) 0.018(5) -0.002(4) -0.005(4) -0.003(4)
C42 0.025(5) 0.053(7) 0.014(5) -0.006(5) -0.004(4) -0.013(5)
C43 0.025(5) 0.044(6) 0.014(5) -0.013(5) -0.004(4) 0.005(5)
C44 0.018(5) 0.067(8) 0.021(5) 0.006(5) -0.007(4) -0.008(5)
C45 0.021(6) 0.072(10) 0.078(10) -0.010(8) -0.008(6) -0.006(6)
C46 0.056(8) 0.064(1) 0.069(4) -0.022(12) -0.024(8) -0.036(9)
C47 0.056(8) 0.066(9) 0.082(10) -0.043(8) -0.019(7) -0.006(7)
C48 0.044(6) 0.025(6) 0.030(6) -0.001(5) -0.016(5) -0.005(5)
C49 0.030(5) 0.031(6) 0.023(5) -0.005(5) -0.008(4) 0.016(5)
C50 0.022(5) 0.022(5) 0.021(5) -0.006(4) -0.005(4) 0.007(4)
C51 0.017(4) 0.025(5) 0.016(5) -0.009(4) 0.000(4) 0.001(4)
C52 0.044(5) 0.020(5) 0.042(6) -0.002(5) -0.029(4) -0.007(4)
C53 0.050(7) 0.039(7) 0.071(9) -0.015(7) -0.020(7) 0.010(6)
C54 0.029(6) 0.057(7) 0.023(6) 0.020(5) -0.001(5) 0.009(5)
C55 0.021(5) 0.034(6) 0.010(4) 0.008(4) -0.002(4) 0.005(4)
C56 0.018(5) 0.051(7) 0.019(5) 0.016(5) 0.004(4) 0.003(5)
C57 0.045(6) 0.030(6) 0.038(6) -0.006(5) -0.012(5) 0.001(5)
C58 0.020(5) 0.018(5) 0.035(6) 0.001(4) -0.006(4) 0.015(4)
C59 0.022(5) 0.058(8) 0.080(8) 0.036(7) -0.027(5) -0.017(5)
C60 0.037(5) 0.047(5) 0.063(5) 0.010(4) -0.025(4) 0.002(4)
C61 0.026(6) 0.047(8) 0.096(10) 0.010(7) -0.026(6) 0.007(6)
C62 0.037(5) 0.029(6) 0.022(5) 0.009(4) -0.013(4) 0.006(5)
C63 0.028(3) 0.024(3) 0.026(3) -0.007(2) -0.004(2) 0.003(2)
C64 0.029(4) 0.057(5) 0.022(4) -0.004(4) -0.013(3) 0.003(4)
C65 0.022(5) 0.033(6) 0.032(6) 0.006(5) -0.011(4) 0.003(4)
C66 0.021(5) 0.042(7) 0.055(7) 0.017(6) -0.011(5) -0.003(5)
C67 0.066(8) 0.022(6) 0.073(9) 0.012(6) -0.024(7) -0.018(6)
C68 0.055(7) 0.064(9) 0.036(6) 0.016(6) -0.025(5) -0.006(7)
C69 0.036(6) 0.048(7) 0.011(5) 0.010(5) -0.007(4) 0.001(5)
C70 0.034(5) 0.028(6) 0.025(5) 0.007(5) -0.014(4) -0.004(5)
C71 0.095(12) 0.104(13) 0.057(9) 0.048(9) -0.020(9) -0.017(11)
C72 0.034(5) 0.052(5) 0.042(5) 0.015(4) -0.008(4) 0.006(4)
C73 0.013(5) 0.073(10) 0.122(13) 0.001(9) -0.025(7) -0.002(6)
C74 0.064(7) 0.086(12) 0.120(12) -0.004(10) -0.066(7) -0.004(8)
C75 0.070(6) 0.031(7) 0.111(9) -0.013(6) -0.073(6) -0.001(6)
C76 0.055(6) 0.017(5) 0.037(6) 0.009(4) -0.029(5) -0.010(5)
C77 0.054(6) 0.026(6) 0.036(6) 0.004(5) -0.020(5) -0.012(5)
C78 0.020(4) 0.048(7) 0.034(6) 0.015(5) -0.016(4) 0.007(5)
C79 0.016(4) 0.030(5) 0.020(5) 0.005(4) -0.003(4) 0.012(4)
C80 0.041(6) 0.025(5) 0.036(6) 0.014(5) -0.007(5) 0.008(5)
C81 0.037(4) 0.015(4) 0.037(5) -0.007(4) -0.007(4) 0.001(4)
C82 0.031(6) 0.041(7) 0.063(8) 0.014(6) -0.018(5) 0.000(5)
C83 0.018(4) 0.031(4) 0.024(4) -0.009(4) -0.006(3) 0.011(3)
C84 0.024(5) 0.048(7) 0.016(5) -0.015(5) -0.010(4) 0.007(5)
O76 0.092(7) 0.097(7) 0.088(7) 0.002(6) -0.035(5) -0.004(6)
O77 0.074(6) 0.051(6) 0.048(5) 0.004(5) -0.026(4) -0.008(5)
O78 0.078(7) 0.114(10) 0.066(7) -0.014(7) -0.029(5) 0.029(7)
O79 0.060(6) 0.104(6) 0.092(6) 0.014(5) -0.019(4) 0.004(5)
O80 0.050(5) 0.052(5) 0.041(5) 0.000(4) -0.005(4) -0.014(4)
O81 0.035(4) 0.048(5) 0.064(6) 0.008(5) -0.005(4) 0.022(4)
O82 0.049(5) 0.070(7) 0.090(7) 0.024(6) -0.033(5) 0.006(5)
O83 0.079(6) 0.070(7) 0.105(8) 0.003(6) -0.040(6) 0.031(6)
O84 0.091(9) 0.101(10) 0.114(11) -0.007(9) 0.005(8) 0.046(8)
O85 0.097(7) 0.078(7) 0.057(6) -0.016(6) -0.034(5) -0.015(6)
O86 0.088(7) 0.087(7) 0.090(7) -0.016(6) -0.032(5) -0.008(6)
O87 0.157(13) 0.103(10) 0.096(10) -0.049(8) 0.003(10) -0.010(10)
O89 0.021(9) 0.124(19) 0.112(19) 0.037(16) 0.020(11) 0.033(11)
O90 0.040(5) 0.021(5) 0.035(5) -0.004(4) -0.004(4) -0.009(4)
O91 0.091(10) 0.125(16) 0.074(13) 0.024(12) -0.046(10) -0.088(10)
O92 0.056(5) 0.077(6) 0.072(6) 0.007(5) -0.015(4) -0.009(5)
O93 0.053(5) 0.068(6) 0.059(6) 0.006(5) -0.018(4) 0.016(5)

loop_
_atom_type_symbol
_atom_type_description
_atom_type_scat_dispersion_real
_atom_type_scat_dispersion_imag
_atom_type_scat_source
C C 0.0033 0.0016 'International Tables Vol C Tables 4.2.6.8 and 6.1.1.4'
H H 0.0000 0.0000 'International Tables Vol C Tables 4.2.6.8 and 6.1.1.4'
N N 0.0061 0.0033 'International Tables Vol C Tables 4.2.6.8 and 6.1.1.4'
O O 0.0106 0.0060 'International Tables Vol C Tables 4.2.6.8 and 6.1.1.4'
Ba Ba -0.3244 2.2819 'International Tables Vol C Tables 4.2.6.8 and 6.1.1.4'
Lu Lu -0.4720 5.8584 'International Tables Vol C Tables 4.2.6.8 and 6.1.1.4'

loop_
_geom_angle_atom_site_label_1
_geom_angle_atom_site_label_2
_geom_angle_atom_site_label_3
_geom_angle
_geom_angle_site_symmetry_1
_geom_angle_site_symmetry_3
O5 Lu1 O1 87.9(3) . .
O5 Lu1 O11 144.1(3) . .
O1 Lu1 O11 76.1(3) . .
O5 Lu1 O7 130.4(3) . .
O1 Lu1 O7 77.5(3) . .
O11 Lu1 O7 77.7(2) . .
O5 Lu1 O3 75.5(3) . .
O1 Lu1 O3 131.1(2) . .
O11 Lu1 O3 91.0(2) . .
O7 Lu1 O3 146.1(3) . .
O5 Lu1 O9 79.1(3) . .
O1 Lu1 O9 145.0(3) . .
O11 Lu1 O9 130.7(3) . .
O7 Lu1 O9 86.5(2) . .
O3 Lu1 O9 76.9(2) . .
O5 Lu1 N1 71.1(3) . .
O1 Lu1 N1 66.0(3) . .
O11 Lu1 N1 73.0(3) . .
O7 Lu1 N1 137.3(2) . .
O3 Lu1 N1 65.1(3) . .
O9 Lu1 N1 136.2(3) . .
O5 Lu1 N2 65.4(3) . .
O1 Lu1 N2 73.2(3) . .
O11 Lu1 N2 135.6(3) . .
O7 Lu1 N2 65.0(3) . .
O3 Lu1 N2 133.4(2) . .
O9 Lu1 N2 71.8(3) . .
N1 Lu1 N2 120.2(3) . .
O5 Lu1 N3 135.7(3) . .
O1 Lu1 N3 136.4(2) . .
O11 Lu1 N3 65.8(3) . .
O7 Lu1 N3 74.4(3) . .
O3 Lu1 N3 71.8(3) . .
O9 Lu1 N3 65.1(2) . .
N1 Lu1 N3 118.3(3) . .
N2 Lu1 N3 121.4(3) . .
O15 Lu2 O21 147.9(3) . 1_655
O15 Lu2 O17 87.3(3) . .
O21 Lu2 O17 78.6(3) 1_655 .
O15 Lu2 O19 79.1(2) . .
O21 Lu2 O19 88.6(2) 1_655 .
O17 Lu2 O19 131.2(3) . .
O15 Lu2 O14 130.8(3) . .
O21 Lu2 O14 73.7(2) 1_655 .
O17 Lu2 O14 76.2(2) . .
O19 Lu2 O14 144.4(2) . .
O15 Lu2 O23 74.5(2) . 1_655
O21 Lu2 O23 130.5(2) 1_655 1_655
O17 Lu2 O23 145.7(3) . 1_655
O19 Lu2 O23 74.3(3) . 1_655
O14 Lu2 O23 93.8(2) . 1_655
O15 Lu2 N5 74.8(3) . .
O21 Lu2 N5 73.2(3) 1_655 .
O17 Lu2 N5 65.9(3) . .
O19 Lu2 N5 65.3(3) . .
O14 Lu2 N5 133.4(3) . .
O23 Lu2 N5 132.8(3) 1_655 .
O15 Lu2 N4 66.2(3) . .
O21 Lu2 N4 135.1(2) 1_655 .
O17 Lu2 N4 75.6(3) . .
O19 Lu2 N4 135.6(2) . .
O14 Lu2 N4 64.9(2) . .
O23 Lu2 N4 70.5(3) 1_655 .
N5 Lu2 N4 125.6(3) . .
O15 Lu2 N6 135.1(3) . 1_655
O21 Lu2 N6 66.1(3) 1_655 1_655
O17 Lu2 N6 137.4(3) . 1_655
O19 Lu2 N6 72.9(2) . 1_655
O14 Lu2 N6 71.7(2) . 1_655
O23 Lu2 N6 64.6(3) 1_655 1_655
N5 Lu2 N6 121.1(3) . 1_655
N4 Lu2 N6 113.3(3) . 1_655
O27 Lu3 O29 90.6(2) . .
O27 Lu3 O35 147.1(3) . .
O29 Lu3 O35 78.3(3) . .
O27 Lu3 O33 74.3(3) . .
O29 Lu3 O33 144.1(3) . .
O35 Lu3 O33 130.5(3) . .
O27 Lu3 O25 132.3(2) . .
O29 Lu3 O25 76.5(3) . .
O35 Lu3 O25 75.5(3) . .
O33 Lu3 O25 89.7(3) . .
O27 Lu3 O31 77.2(2) . .
O29 Lu3 O31 130.6(3) . .
O35 Lu3 O31 86.7(2) . .
O33 Lu3 O31 78.4(3) . .
O25 Lu3 O31 144.0(3) . .
O27 Lu3 N8 67.2(3) . .
O29 Lu3 N8 73.2(3) . .
O35 Lu3 N8 135.5(3) . .
O33 Lu3 N8 70.9(3) . .
O25 Lu3 N8 65.1(3) . .
O31 Lu3 N8 137.7(3) . .
O27 Lu3 N7 73.2(3) . .
O29 Lu3 N7 65.1(3) . .
O35 Lu3 N7 74.0(3) . .
O33 Lu3 N7 135.7(3) . .
O25 Lu3 N7 134.6(3) . .
O31 Lu3 N7 65.5(2) . .
N8 Lu3 N7 121.0(3) . .
O27 Lu3 N9 132.9(2) . .
O29 Lu3 N9 136.5(3) . .
O35 Lu3 N9 65.8(3) . .
O33 Lu3 N9 64.7(3) . .
O25 Lu3 N9 71.4(3) . .
O31 Lu3 N9 72.9(3) . .
N8 Lu3 N9 116.3(3) . .
N7 Lu3 N9 122.7(3) . .
O47 Lu4 O43 75.3(3) . .
O47 Lu4 O41 145.8(3) . .
O43 Lu4 O41 131.4(3) . .
O47 Lu4 O39 77.2(3) . .
O43 Lu4 O39 76.8(3) . .
O41 Lu4 O39 88.0(3) . .
O47 Lu4 O38 88.6(2) . .
O43 Lu4 O38 143.7(3) . .
O41 Lu4 O38 78.4(2) . .
O39 Lu4 O38 131.7(3) . .
O47 Lu4 O45 130.6(3) . .
O43 Lu4 O45 89.9(3) . .
O41 Lu4 O45 77.0(3) . .
O39 Lu4 O45 145.3(3) . .
O38 Lu4 O45 76.1(2) . .
O47 Lu4 N12 66.4(3) . .
O43 Lu4 N12 71.7(3) . .
O41 Lu4 N12 135.5(3) . .
O39 Lu4 N12 136.5(3) . .
O38 Lu4 N12 72.0(2) . .
O45 Lu4 N12 64.2(3) . .
O47 Lu4 N10 71.4(3) . .
O43 Lu4 N10 134.2(3) . .
O41 Lu4 N10 74.4(3) . .
O39 Lu4 N10 65.9(3) . .
O38 Lu4 N10 65.8(3) . .
O45 Lu4 N10 135.9(2) . .
N12 Lu4 N10 119.7(3) . .
O47 Lu4 N11 134.8(3) . .
O43 Lu4 N11 65.6(3) . .
O41 Lu4 N11 65.8(3) . .
O39 Lu4 N11 72.6(3) . .
O38 Lu4 N11 136.6(3) . .
O45 Lu4 N11 72.7(3) . .
N12 Lu4 N11 118.0(3) . .
N10 Lu4 N11 122.4(3) . .
O20 Ba1 O28 151.7(2) 1_455 1_554
O20 Ba1 O50 90.4(3) 1_455 .
O28 Ba1 O50 76.5(3) 1_554 .
O20 Ba1 O2 70.8(2) 1_455 .
O28 Ba1 O2 81.6(2) 1_554 .
O50 Ba1 O2 75.0(3) . .
O20 Ba1 O49 90.7(3) 1_455 .
O28 Ba1 O49 84.4(2) 1_554 .
O50 Ba1 O49 140.7(3) . .
O2 Ba1 O49 68.4(3) . .
O20 Ba1 O80 74.8(2) 1_455 .
O28 Ba1 O80 124.6(3) 1_554 .
O50 Ba1 O80 76.7(3) . .
O2 Ba1 O80 134.7(3) . .
O49 Ba1 O80 140.9(3) . .
O20 Ba1 O75 123.1(2) 1_455 .
O28 Ba1 O75 81.7(2) 1_554 .
O50 Ba1 O75 136.8(3) . .
O2 Ba1 O75 137.7(2) . .
O49 Ba1 O75 71.5(3) . .
O80 Ba1 O75 86.1(3) . .
O20 Ba1 O51 133.0(2) 1_455 .
O28 Ba1 O51 70.1(3) 1_554 .
O50 Ba1 O51 80.4(3) . .
O2 Ba1 O51 146.0(2) . .
O49 Ba1 O51 124.7(3) . .
O80 Ba1 O51 58.2(3) . .
O75 Ba1 O51 57.2(3) . .
O20 Ba1 O52 67.6(2) 1_455 .
O28 Ba1 O52 138.3(2) 1_554 .
O50 Ba1 O52 134.2(3) . .
O2 Ba1 O52 127.5(2) . .
O49 Ba1 O52 81.5(2) . .
O80 Ba1 O52 59.3(2) . .
O75 Ba1 O52 56.7(2) . .
O51 Ba1 O52 86.4(2) . .
O20 Ba1 Ba2 100.50(15) 1_455 .
O28 Ba1 Ba2 107.59(19) 1_554 .
O50 Ba1 Ba2 111.4(2) . .
O2 Ba1 Ba2 169.66(15) . .
O49 Ba1 Ba2 107.03(19) . .
O80 Ba1 Ba2 43.7(2) . .
O75 Ba1 Ba2 42.45(15) . .
O51 Ba1 Ba2 44.29(18) . .
O52 Ba1 Ba2 42.17(17) . .
O20 Ba1 Ba2' 102.64(18) 1_455 .
O28 Ba1 Ba2' 105.3(2) 1_554 .
O50 Ba1 Ba2' 127.2(2) . .
O2 Ba1 Ba2' 157.52(19) . .
O49 Ba1 Ba2' 90.7(2) . .
O80 Ba1 Ba2' 58.8(2) . .
O75 Ba1 Ba2' 29.03(16) . .
O51 Ba1 Ba2' 53.4(2) . .
O52 Ba1 Ba2' 36.46(18) . .
Ba2 Ba1 Ba2' 16.42(9) . .
O54 Ba2 O34 101.2(4) . 1_554
O54 Ba2 O77 143.8(4) . .
O34 Ba2 O77 77.8(3) 1_554 .
O54 Ba2 O24 90.1(3) . .
O34 Ba2 O24 136.2(2) 1_554 .
O77 Ba2 O24 69.1(2) . .
O54 Ba2 O52 120.4(4) . .
O34 Ba2 O52 130.9(2) 1_554 .
O77 Ba2 O52 82.3(3) . .
O24 Ba2 O52 72.6(2) . .
O54 Ba2 O48 81.2(4) . 1_554
O34 Ba2 O48 71.6(2) 1_554 1_554
O77 Ba2 O48 64.0(3) . 1_554
O24 Ba2 O48 68.6(2) . 1_554
O52 Ba2 O48 135.4(2) . 1_554
O54 Ba2 O75 138.1(4) . .
O34 Ba2 O75 72.3(2) 1_554 .
O77 Ba2 O75 76.7(3) . .
O24 Ba2 O75 123.9(2) . .
O52 Ba2 O75 59.5(2) . .
O48 Ba2 O75 130.9(2) 1_554 .
O54 Ba2 O80 66.5(4) . .
O34 Ba2 O80 125.1(2) 1_554 .
O77 Ba2 O80 143.0(3) . .
O24 Ba2 O80 98.3(2) . .
O52 Ba2 O80 60.8(3) . .
O48 Ba2 O80 145.4(2) 1_554 .
O75 Ba2 O80 83.3(2) . .
O54 Ba2 O51 81.0(4) . .
O34 Ba2 O51 67.9(3) 1_554 .
O77 Ba2 O51 129.0(3) . .
O24 Ba2 O51 155.8(3) . .
O52 Ba2 O51 92.6(3) . .
O48 Ba2 O51 131.1(2) 1_554 .
O75 Ba2 O51 57.9(3) . .
O80 Ba2 O51 57.5(3) . .
O54 Ba2 C36 86.0(3) . .
O34 Ba2 C36 156.3(3) 1_554 .
O77 Ba2 C36 83.1(3) . .
O24 Ba2 C36 20.2(2) . .
O52 Ba2 C36 58.8(2) . .
O48 Ba2 C36 87.5(2) 1_554 .
O75 Ba2 C36 116.8(2) . .
O80 Ba2 C36 78.5(2) . .
O51 Ba2 C36 135.8(3) . .
O54 Ba2 Ba1 103.4(3) . .
O34 Ba2 Ba1 101.87(18) 1_554 .
O77 Ba2 Ba1 112.2(2) . .
O24 Ba2 Ba1 116.59(16) . .
O52 Ba2 Ba1 46.96(16) . .
O48 Ba2 Ba1 172.78(14) 1_554 .
O75 Ba2 Ba1 42.34(16) . .
O80 Ba2 Ba1 41.03(17) . .
O51 Ba2 Ba1 45.6(2) . .
C36 Ba2 Ba1 98.32(18) . .
O54 Ba2 Ba3 74.0(3) . .
O34 Ba2 Ba3 108.02(18) 1_554 .
O77 Ba2 Ba3 72.2(2) . .
O24 Ba2 Ba3 35.10(16) . .
O52 Ba2 Ba3 107.66(16) . .
O48 Ba2 Ba3 36.47(13) 1_554 .
O75 Ba2 Ba3 147.89(16) . .
O80 Ba2 Ba3 117.67(16) . .
O51 Ba2 Ba3 153.4(2) . .
C36 Ba2 Ba3 51.90(18) . .
Ba1 Ba2 Ba3 149.96(2) . .
O75 Ba2' O34 77.8(3) . 1_554
O75 Ba2' O48 149.4(4) . 1_554
O34 Ba2' O48 72.9(3) 1_554 1_554
O75 Ba2' O52 62.6(3) . .
O34 Ba2' O52 132.3(4) 1_554 .
O48 Ba2' O52 136.4(3) 1_554 .
O75 Ba2' O24 133.4(4) . .
O34 Ba2' O24 135.4(4) 1_554 .
O48 Ba2' O24 68.2(3) 1_554 .
O52 Ba2' O24 71.4(3) . .
O75 Ba2' O78 81.9(3) . .
O34 Ba2' O78 145.9(4) 1_554 .
O48 Ba2' O78 128.0(3) 1_554 .
O52 Ba2' O78 55.1(3) . .
O24 Ba2' O78 77.8(3) . .
O75 Ba2' Ba3 163.7(3) . .
O34 Ba2' Ba3 106.9(3) 1_554 .
O48 Ba2' Ba3 34.82(15) 1_554 .
O52 Ba2' Ba3 105.3(2) . .
O24 Ba2' Ba3 34.14(18) . .
O78 Ba2' Ba3 100.3(2) . .
O75 Ba2' Ba1 32.6(2) . .
O34 Ba2' Ba1 92.5(3) 1_554 .
O48 Ba2' Ba1 140.1(3) 1_554 .
O52 Ba2' Ba1 40.01(18) . .
O24 Ba2' Ba1 103.5(2) . .
O78 Ba2' Ba1 84.5(3) . .
Ba3 Ba2' Ba1 131.23(15) . .
O12 Ba3 O57 143.0(3) 1_455 .
O12 Ba3 O24 73.3(2) 1_455 .
O57 Ba3 O24 143.6(3) . .
O12 Ba3 O48 143.8(2) 1_455 1_554
O57 Ba3 O48 72.9(3) . 1_554
O24 Ba3 O48 70.6(2) . 1_554
O12 Ba3 O59 68.9(4) 1_455 .
O57 Ba3 O59 85.9(5) . .
O24 Ba3 O59 121.3(4) . .
O48 Ba3 O59 135.4(4) 1_554 .
O12 Ba3 O59' 79.4(5) 1_455 .
O57 Ba3 O59' 69.4(6) . .
O24 Ba3 O59' 140.9(6) . .
O48 Ba3 O59' 133.1(5) 1_554 .
O59 Ba3 O59' 19.8(6) . .
O12 Ba3 O56 72.3(3) 1_455 .
O57 Ba3 O56 76.3(4) . .
O24 Ba3 O56 129.3(3) . .
O48 Ba3 O56 130.8(3) 1_554 .
O59 Ba3 O56 78.1(4) . .
O59' Ba3 O56 64.3(6) . .
O12 Ba3 O58 101.2(3) 1_455 .
O57 Ba3 O58 95.2(3) . .
O24 Ba3 O58 74.5(3) . .
O48 Ba3 O58 72.4(3) 1_554 .
O59 Ba3 O58 70.9(4) . .
O59' Ba3 O58 84.1(6) . .
O56 Ba3 O58 148.4(3) . .
O12 Ba3 O55 110.6(3) 1_455 .
O57 Ba3 O55 72.2(4) . .
O24 Ba3 O55 94.1(4) . .
O48 Ba3 O55 69.2(3) 1_554 .
O59 Ba3 O55 140.6(5) . .
O59' Ba3 O55 121.8(7) . .
O56 Ba3 O55 65.3(4) . .
O58 Ba3 O55 141.5(3) . .
O12 Ba3 Ba2 106.79(16) 1_455 .
O57 Ba3 Ba2 108.5(2) . .
O24 Ba3 Ba2 36.19(14) . .
O48 Ba3 Ba2 37.58(17) 1_554 .
O59 Ba3 Ba2 149.6(3) . .
O59' Ba3 Ba2 164.7(6) . .
O56 Ba3 Ba2 130.6(3) . .
O58 Ba3 Ba2 81.0(2) . .
O55 Ba3 Ba2 69.8(3) . .
O12 Ba3 Ba2' 109.22(19) 1_455 .
O57 Ba3 Ba2' 107.8(2) . .
O24 Ba3 Ba2' 36.11(16) . .
O48 Ba3 Ba2' 35.31(19) 1_554 .
O59 Ba3 Ba2' 133.6(3) . .
O59' Ba3 Ba2' 147.8(6) . .
O56 Ba3 Ba2' 147.7(3) . .
O58 Ba3 Ba2' 63.9(2) . .
O55 Ba3 Ba2' 85.1(3) . .
Ba2 Ba3 Ba2' 17.07(9) . .
O4 Ba4 O67 78.5(4) . .
O4 Ba4 O13 70.6(2) . .
O67 Ba4 O13 115.7(4) . .
O4 Ba4 O65 152.1(5) . .
O67 Ba4 O65 119.3(5) . .
O13 Ba4 O65 81.9(5) . .
O4 Ba4 O63 137.6(3) . .
O67 Ba4 O63 105.6(4) . .
O13 Ba4 O63 135.1(3) . .
O65 Ba4 O63 62.2(5) . .
O4 Ba4 O68 68.8(4) . .
O67 Ba4 O68 141.2(4) . .
O13 Ba4 O68 72.9(4) . .
O65 Ba4 O68 99.0(5) . .
O63 Ba4 O68 86.2(5) . .
O4 Ba4 O66 103.0(3) . .
O67 Ba4 O66 67.3(3) . .
O13 Ba4 O66 67.0(3) . .
O65 Ba4 O66 69.2(5) . .
O63 Ba4 O66 117.8(4) . .
O68 Ba4 O66 139.2(4) . .
O4 Ba4 O26 70.4(2) . .
O67 Ba4 O26 70.0(3) . .
O13 Ba4 O26 138.2(2) . .
O65 Ba4 O26 133.9(4) . .
O63 Ba4 O26 71.7(3) . .
O68 Ba4 O26 79.6(3) . .
O66 Ba4 O26 137.2(3) . .
O4 Ba4 O64 115.2(4) . .
O67 Ba4 O64 163.1(4) . .
O13 Ba4 O64 63.8(4) . .
O65 Ba4 O64 44.3(5) . .
O63 Ba4 O64 71.5(4) . .
O68 Ba4 O64 55.6(4) . .
O66 Ba4 O64 98.9(4) . .
O26 Ba4 O64 122.6(3) . .
O4 Ba4 Ba5 34.54(13) . .
O67 Ba4 Ba5 71.9(3) . .
O13 Ba4 Ba5 103.67(18) . .
O65 Ba4 Ba5 164.3(4) . .
O63 Ba4 Ba5 105.3(3) . .
O68 Ba4 Ba5 69.4(3) . .
O66 Ba4 Ba5 126.5(3) . .
O26 Ba4 Ba5 35.93(16) . .
O64 Ba4 Ba5 125.0(3) . .
O4 Ba4 Ba6 140.60(18) . .
O67 Ba4 Ba6 137.2(3) . .
O13 Ba4 Ba6 97.8(2) . .
O65 Ba4 Ba6 37.4(4) . .
O63 Ba4 Ba6 37.3(3) . .
O68 Ba4 Ba6 71.8(3) . .
O66 Ba4 Ba6 106.5(3) . .
O26 Ba4 Ba6 102.79(16) . .
O64 Ba4 Ba6 35.0(3) . .
Ba5 Ba4 Ba6 126.98(2) . .
O37 Ba5 O73 123.5(3) . .
O37 Ba5 O70 142.5(3) . .
O73 Ba5 O70 62.1(4) . .
O37 Ba5 O4 143.4(2) . .
O73 Ba5 O4 83.4(3) . .
O70 Ba5 O4 69.5(3) . .
O37 Ba5 O69 92.0(3) . .
O73 Ba5 O69 141.3(3) . .
O70 Ba5 O69 80.6(3) . .
O4 Ba5 O69 73.8(2) . .
O37 Ba5 O26 74.1(2) . .
O73 Ba5 O26 126.5(3) . .
O70 Ba5 O26 136.3(3) . .
O4 Ba5 O26 69.6(2) . .
O69 Ba5 O26 74.1(2) . .
O37 Ba5 O71 77.8(3) . .
O73 Ba5 O71 97.4(4) . .
O70 Ba5 O71 64.8(3) . .
O4 Ba5 O71 127.0(3) . .
O69 Ba5 O71 73.6(3) . .
O26 Ba5 O71 135.9(3) . .
O37 Ba5 O74 87.9(3) . .
O73 Ba5 O74 66.4(4) . .
O70 Ba5 O74 122.4(4) . .
O4 Ba5 O74 80.9(3) . .
O69 Ba5 O74 136.7(3) . .
O26 Ba5 O74 64.3(3) . .
O71 Ba5 O74 147.4(3) . .
O37 Ba5 O72 68.3(3) . .
O73 Ba5 O72 58.7(3) . .
O70 Ba5 O72 93.5(4) . .
O4 Ba5 O72 141.9(3) . .
O69 Ba5 O72 138.8(3) . .
O26 Ba5 O72 128.7(3) . .
O71 Ba5 O72 67.2(4) . .
O74 Ba5 O72 80.4(4) . .
O37 Ba5 Ba4 110.27(18) . .
O73 Ba5 Ba4 105.2(3) . .
O70 Ba5 Ba4 102.1(2) . .
O4 Ba5 Ba4 33.41(16) . .
O69 Ba5 Ba4 71.45(17) . .
O26 Ba5 Ba4 36.21(14) . .
O71 Ba5 Ba4 144.3(2) . .
O74 Ba5 Ba4 68.2(2) . .
O72 Ba5 Ba4 148.5(3) . .
O46 Ba6 O22 81.2(2) 1_655 1_655
O46 Ba6 O61 76.1(3) 1_655 .
O22 Ba6 O61 74.2(3) 1_655 .
O46 Ba6 O30 69.6(2) 1_655 .
O22 Ba6 O30 150.2(2) 1_655 .
O61 Ba6 O30 103.3(3) . .
O46 Ba6 O62 122.8(4) 1_655 .
O22 Ba6 O62 133.2(4) 1_655 .
O61 Ba6 O62 74.3(4) . .
O30 Ba6 O62 71.2(4) . .
O46 Ba6 O64 152.4(3) 1_655 .
O22 Ba6 O64 72.0(3) 1_655 .
O61 Ba6 O64 102.3(4) . .
O30 Ba6 O64 135.8(4) . .
O62 Ba6 O64 82.0(5) . .
O46 Ba6 O60 64.4(5) 1_655 .
O22 Ba6 O60 77.7(4) 1_655 .
O61 Ba6 O60 134.3(5) . .
O30 Ba6 O60 84.3(4) . .
O62 Ba6 O60 147.1(5) . .
O64 Ba6 O60 102.3(6) . .
O46 Ba6 O63 121.1(3) 1_655 .
O22 Ba6 O63 130.8(3) 1_655 .
O61 Ba6 O63 148.7(3) . .
O30 Ba6 O63 65.0(3) . .
O62 Ba6 O63 74.4(4) . .
O64 Ba6 O63 74.4(4) . .
O60 Ba6 O63 75.5(5) . .
O46 Ba6 O65 119.5(4) 1_655 .
O22 Ba6 O65 72.8(4) 1_655 .
O61 Ba6 O65 140.1(4) . .
O30 Ba6 O65 116.4(4) . .
O62 Ba6 O65 114.6(5) . .
O64 Ba6 O65 46.0(6) . .
O60 Ba6 O65 57.2(6) . .
O63 Ba6 O65 58.0(4) . .
O46 Ba6 Ba4 145.10(19) 1_655 .
O22 Ba6 Ba4 101.20(17) 1_655 .
O61 Ba6 Ba4 138.4(2) . .
O30 Ba6 Ba4 99.53(18) . .
O62 Ba6 Ba4 80.9(4) . .
O64 Ba6 Ba4 40.5(3) . .
O60 Ba6 Ba4 81.9(4) . .
O63 Ba6 Ba4 34.8(3) . .
O65 Ba6 Ba4 34.6(4) . .
C1 O1 Lu1 125.1(7) . .
C1 O2 Ba1 123.0(6) . .
C7 O3 Lu1 124.3(6) . .
C7 O4 Ba4 123.6(6) . .
C7 O4 Ba5 116.5(6) . .
Ba4 O4 Ba5 112.1(2) . .
C8 O5 Lu1 123.1(6) . .
C14 O7 Lu1 124.3(6) . .
C21 O9 Lu1 124.9(6) . .
C15 O11 Lu1 124.9(6) . .
C15 O12 Ba3 126.7(7) . 1_655
C28 O13 Ba4 114.7(9) . .
C28 O14 Lu2 123.9(8) . .
C22 O15 Lu2 124.2(6) . .
C35 O17 Lu2 123.3(6) . .
C29 O19 Lu2 125.0(6) . .
C29 O20 Ba1 129.1(7) . 1_655
C42 O21 Lu2 124.7(7) . 1_455
C42 O22 Ba6 125.9(7) . 1_455
C36 O23 Lu2 124.6(6) . 1_455
C36 O24 Ba3 125.5(6) . .
C36 O24 Ba2 108.4(6) . .
Ba3 O24 Ba2 108.7(3) . .
C36 O24 Ba2' 121.5(6) . .
Ba3 O24 Ba2' 109.7(3) . .
Ba2 O24 Ba2' 27.50(15) . .
C50 O25 Lu3 123.4(7) . .
C50 O26 Ba5 120.8(6) . .
C50 O26 Ba4 124.5(6) . .
Ba5 O26 Ba4 107.9(2) . .
C56 O27 Lu3 123.4(7) . .
C56 O28 Ba1 124.4(7) . 1_556
C43 O29 Lu3 128.5(7) . .
C43 O30 Ba6 123.0(8) . .
C49 O31 Lu3 123.7(6) . .
C63 O33 Lu3 122.9(6) . .
C63 O34 Ba2' 114.5(7) . 1_556
C63 O34 Ba2 130.0(7) . 1_556
Ba2' O34 Ba2 28.54(17) 1_556 1_556
C57 O35 Lu3 124.7(7) . .
C64 O37 Ba5 128.5(8) . .
C64 O38 Lu4 121.6(6) . .
C70 O39 Lu4 122.9(7) . .
C77 O41 Lu4 123.4(7) . .
C71 O43 Lu4 123.2(7) . .
C78 O45 Lu4 125.8(7) . .
C78 O46 Ba6 127.6(7) . 1_455
C84 O47 Lu4 124.9(7) . .
C84 O48 Ba3 120.6(6) . 1_556
C84 O48 Ba2' 127.1(6) . 1_556
Ba3 O48 Ba2' 109.9(3) 1_556 1_556
C84 O48 Ba2 116.5(7) . 1_556
Ba3 O48 Ba2 106.0(2) 1_556 1_556
Ba2' O48 Ba2 27.54(16) 1_556 1_556
Ba2 O51 Ba1 90.1(3) . .
Ba2 O52 Ba2' 27.33(17) . .
Ba2 O52 Ba1 90.9(2) . .
Ba2' O52 Ba1 103.5(3) . .
Ba4 O63 Ba6 107.9(4) . .
Ba6 O64 Ba4 104.5(5) . .
Ba4 O65 Ba6 108.1(6) . .
Ba2' O75 Ba1 118.4(3) . .
Ba2' O75 Ba2 27.98(17) . .
Ba1 O75 Ba2 95.2(2) . .
C2 N1 C6 116.1(8) . .
C2 N1 Lu1 122.0(7) . .
C6 N1 Lu1 121.8(6) . .
C13 N2 C9 118.9(10) . .
C13 N2 Lu1 121.1(7) . .
C9 N2 Lu1 120.0(8) . .
C16 N3 C20 120.2(11) . .
C16 N3 Lu1 119.4(8) . .
C20 N3 Lu1 120.3(7) . .
C27 N4 C23 118.7(10) . .
C27 N4 Lu2 121.5(7) . .
C23 N4 Lu2 118.7(7) . .
C30 N5 C34 117.7(9) . .
C30 N5 Lu2 122.1(7) . .
C34 N5 Lu2 119.9(6) . .
C41 N6 C37 120.9(9) . .
C41 N6 Lu2 119.1(7) . 1_455
C37 N6 Lu2 119.9(7) . 1_455
C44 N7 C48 119.7(10) . .
C44 N7 Lu3 120.1(8) . .
C48 N7 Lu3 120.1(7) . .
C51 N8 C55 118.4(9) . .
C51 N8 Lu3 122.7(7) . .
C55 N8 Lu3 118.7(7) . .
C58 N9 C62 119.2(9) . .
C58 N9 Lu3 119.6(6) . .
C62 N9 Lu3 121.0(7) . .
C65 N10 C69 117.7(9) . .
C65 N10 Lu4 121.7(7) . .
C69 N10 Lu4 120.5(7) . .
C72 N11 C76 118.0(11) . .
C72 N11 Lu4 120.8(8) . .
C76 N11 Lu4 121.2(7) . .
C79 N12 C83 116.6(9) . .
C79 N12 Lu4 123.0(7) . .
C83 N12 Lu4 120.4(7) . .
O2 C1 O1 126.3(10) . .
O2 C1 C2 118.4(9) . .
O1 C1 C2 115.4(9) . .
N1 C2 C3 125.2(10) . .
N1 C2 C1 111.5(9) . .
C3 C2 C1 123.3(10) . .
C2 C3 C4 118.1(11) . .
C2 C3 H3 121.0 . .
C4 C3 H3 121.0 . .
C5 C4 C3 117.6(13) . .
C5 C4 H4 121.2 . .
C3 C4 H4 121.2 . .
C4 C5 C6 119.9(12) . .
C4 C5 H5 120.1 . .
C6 C5 H5 120.1 . .
N1 C6 C5 123.0(10) . .
N1 C6 C7 111.9(9) . .
C5 C6 C7 124.7(10) . .
O4 C7 O3 125.7(10) . .
O4 C7 C6 117.8(10) . .
O3 C7 C6 116.5(9) . .
O6 C8 O5 122.1(10) . .
O6 C8 C9 119.8(10) . .
O5 C8 C9 117.9(8) . .
N2 C9 C10 122.7(12) . .
N2 C9 C8 113.3(10) . .
C10 C9 C8 123.1(10) . .
C11 C10 C9 115.7(11) . .
C11 C10 H10 122.1 . .
C9 C10 H10 122.1 . .
C10 C11 C12 124.0(12) . .
C10 C11 H11 118.0 . .
C12 C11 H11 118.0 . .
C11 C12 C13 117.0(11) . .
C11 C12 H12 121.5 . .
C13 C12 H12 121.5 . .
N2 C13 C12 121.5(9) . .
N2 C13 C14 113.9(10) . .
C12 C13 C14 124.6(10) . .
O8 C14 O7 123.6(11) . .
O8 C14 C13 120.8(11) . .
O7 C14 C13 115.6(10) . .
O12 C15 O11 127.2(10) . .
O12 C15 C16 117.7(10) . .
O11 C15 C16 114.6(9) . .
N3 C16 C17 122.6(12) . .
N3 C16 C15 115.3(10) . .
C17 C16 C15 122.1(10) . .
C16 C17 C18 118.2(13) . .
C16 C17 H17 120.9 . .
C18 C17 H17 120.9 . .
C19 C18 C17 119.1(16) . .
C19 C18 H18 120.4 . .
C17 C18 H18 120.4 . .
C18 C19 C20 119.0(14) . .
C18 C19 H19 120.5 . .
C20 C19 H19 120.5 . .
N3 C20 C19 120.5(11) . .
N3 C20 C21 115.4(11) . .
C19 C20 C21 124.1(11) . .
O10 C21 O9 126.3(10) . .
O10 C21 C20 119.5(11) . .
O9 C21 C20 114.1(10) . .
O16 C22 O15 125.5(10) . .
O16 C22 C23 119.4(10) . .
O15 C22 C23 115.0(9) . .
N4 C23 C24 121.9(11) . .
N4 C23 C22 114.9(10) . .
C24 C23 C22 123.2(10) . .
C25 C24 C23 117.7(13) . .
C25 C24 H24 121.2 . .
C23 C24 H24 121.2 . .
C26 C25 C24 121.7(14) . .
C26 C25 H25 119.2 . .
C24 C25 H25 119.2 . .
C25 C26 C27 116.6(12) . .
C25 C26 H26 121.7 . .
C27 C26 H26 121.7 . .
N4 C27 C26 123.1(11) . .
N4 C27 C28 112.8(11) . .
C26 C27 C28 124.0(11) . .
O13 C28 O14 123.5(14) . .
O13 C28 C27 121.2(14) . .
O14 C28 C27 114.1(11) . .
O20 C29 O19 124.8(11) . .
O20 C29 C30 122.2(10) . .
O19 C29 C30 113.0(8) . .
N5 C30 C31 122.9(10) . .
N5 C30 C29 113.8(9) . .
C31 C30 C29 123.3(9) . .
C30 C31 C32 118.7(11) . .
C30 C31 H31 120.7 . .
C32 C31 H31 120.7 . .
C33 C32 C31 120.8(14) . .
C33 C32 H32 119.6 . .
C31 C32 H32 119.6 . .
C32 C33 C34 119.5(12) . .
C32 C33 H33 120.3 . .
C34 C33 H33 120.3 . .
N5 C34 C33 120.2(10) . .
N5 C34 C35 112.4(10) . .
C33 C34 C35 127.3(10) . .
O17 C35 O18 124.0(9) . .
O17 C35 C34 117.7(9) . .
O18 C35 C34 118.2(10) . .
O23 C36 O24 123.8(10) . .
O23 C36 C37 116.6(9) . .
O24 C36 C37 119.6(10) . .
O23 C36 Ba2 87.9(5) . .
O24 C36 Ba2 51.4(5) . .
C37 C36 Ba2 133.1(6) . .
N6 C37 C38 120.4(10) . .
N6 C37 C36 114.2(9) . .
C38 C37 C36 125.4(10) . .
C37 C38 C39 118.1(10) . .
C37 C38 H38 120.9 . .
C39 C38 H38 120.9 . .
C40 C39 C38 118.7(10) . .
C40 C39 H39 120.6 . .
C38 C39 H39 120.6 . .
C39 C40 C41 121.4(11) . .
C39 C40 H40 119.3 . .
C41 C40 H40 119.3 . .
N6 C41 C40 120.3(10) . .
N6 C41 C42 113.2(9) . .
C40 C41 C42 126.5(10) . .
O21 C42 O22 128.5(11) . .
O21 C42 C41 116.4(9) . .
O22 C42 C41 115.0(10) . .
O30 C43 O29 130.8(11) . .
O30 C43 C44 117.2(10) . .
O29 C43 C44 111.8(8) . .
N7 C44 C45 122.9(12) . .
N7 C44 C43 114.3(10) . .
C45 C44 C43 122.8(10) . .
C44 C45 C46 118.2(12) . .
C44 C45 H45 120.9 . .
C46 C45 H45 120.9 . .
C47 C46 C45 116.3(16) . .
C47 C46 H46 121.9 . .
C45 C46 H46 121.9 . .
C46 C47 C48 124.0(15) . .
C46 C47 H47 118.0 . .
C48 C47 H47 118.0 . .
N7 C48 C47 118.9(11) . .
N7 C48 C49 113.7(10) . .
C47 C48 C49 127.3(11) . .
O32 C49 O31 124.3(10) . .
O32 C49 C48 118.9(10) . .
O31 C49 C48 116.8(9) . .
O26 C50 O25 123.6(10) . .
O26 C50 C51 121.0(9) . .
O25 C50 C51 115.4(9) . .
N8 C51 C52 123.7(10) . .
N8 C51 C50 113.3(9) . .
C52 C51 C50 122.9(10) . .
C53 C52 C51 114.8(11) . .
C53 C52 H52 122.6 . .
C51 C52 H52 122.6 . .
C52 C53 C54 125.1(13) . .
C52 C53 H53 117.4 . .
C54 C53 H53 117.4 . .
C53 C54 C55 117.4(12) . .
C53 C54 H54 121.3 . .
C55 C54 H54 121.3 . .
C54 C55 N8 120.5(10) . .
C54 C55 C56 125.4(10) . .
N8 C55 C56 114.0(9) . .
O28 C56 O27 126.2(11) . .
O28 C56 C55 118.1(11) . .
O27 C56 C55 115.8(9) . .
O36 C57 O35 123.5(11) . .
O36 C57 C58 122.5(12) . .
O35 C57 C58 114.0(10) . .
N9 C58 C59 120.1(9) . .
N9 C58 C57 115.7(10) . .
C59 C58 C57 123.8(10) . .
C58 C59 C60 118.1(12) . .
C58 C59 H59 121.0 . .
C60 C59 H59 121.0 . .
C61 C60 C59 122.1(13) . .
C61 C60 H60 119.0 . .
C59 C60 H60 119.0 . .
C60 C61 C62 116.2(11) . .
C60 C61 H61 121.9 . .
C62 C61 H61 121.9 . .
N9 C62 C61 123.8(11) . .
N9 C62 C63 111.4(9) . .
C61 C62 C63 124.4(10) . .
O33 C63 O34 123.2(9) . .
O33 C63 C62 119.3(8) . .
O34 C63 C62 117.3(9) . .
O37 C64 O38 121.0(11) . .
O37 C64 C65 123.8(11) . .
O38 C64 C65 115.0(9) . .
N10 C65 C66 122.2(10) . .
N10 C65 C64 114.7(10) . .
C66 C65 C64 123.0(9) . .
C67 C66 C65 119.1(11) . .
C67 C66 H66 120.5 . .
C65 C66 H66 120.5 . .
C68 C67 C66 121.1(14) . .
C68 C67 H67 119.5 . .
C66 C67 H67 119.5 . .
C67 C68 C69 118.4(12) . .
C67 C68 H68 120.8 . .
C69 C68 H68 120.8 . .
N10 C69 C68 121.3(10) . .
N10 C69 C70 112.1(10) . .
C68 C69 C70 126.5(10) . .
O40 C70 O39 124.0(10) . .
O40 C70 C69 117.8(10) . .
O39 C70 C69 118.1(9) . .
O44 C71 O43 122.0(13) . .
O44 C71 C72 122.1(13) . .
O43 C71 C72 113.8(8) . .
N11 C72 C73 121.9(13) . .
N11 C72 C71 115.4(11) . .
C73 C72 C71 122.4(11) . .
C72 C73 C74 120.1(12) . .
C72 C73 H73 120.0 . .
C74 C73 H73 120.0 . .
C75 C74 C73 116.8(15) . .
C75 C74 H74 121.6 . .
C73 C74 H74 121.6 . .
C74 C75 C76 120.9(14) . .
C74 C75 H75 119.5 . .
C76 C75 H75 119.5 . .
N11 C76 C75 122.2(10) . .
N11 C76 C77 112.5(10) . .
C75 C76 C77 125.2(11) . .
O42 C77 O41 125.2(11) . .
O42 C77 C76 117.7(11) . .
O41 C77 C76 117.0(10) . .
O46 C78 O45 124.9(11) . .
O46 C78 C79 120.5(11) . .
O45 C78 C79 114.6(10) . .
N12 C79 C80 124.0(10) . .
N12 C79 C78 112.3(9) . .
C80 C79 C78 123.5(10) . .
C79 C80 C81 118.5(11) . .
C79 C80 H80 120.8 . .
C81 C80 H80 120.8 . .
C82 C81 C80 119.5(11) . .
C82 C81 H81 120.3 . .
C80 C81 H81 120.3 . .
C81 C82 C83 118.1(12) . .
C81 C82 H82 120.9 . .
C83 C82 H82 120.9 . .
N12 C83 C82 123.2(11) . .
N12 C83 C84 113.7(9) . .
C82 C83 C84 123.1(11) . .
O48 C84 O47 125.6(11) . .
O48 C84 C83 120.1(10) . .
O47 C84 C83 114.3(9) . .
Ba1 O80 Ba2 95.3(3) . .
O76 O86 O92 171(3) . .
O79 O90 O91 145.2(14) . .
O93 O92 O86 163(2) . .

loop_
_geom_bond_atom_site_label_1
_geom_bond_atom_site_label_2
_geom_bond_distance
_geom_bond_site_symmetry_2
Lu1 O5 2.332(7) .
Lu1 O1 2.348(8) .
Lu1 O11 2.351(7) .
Lu1 O7 2.363(7) .
Lu1 O3 2.370(7) .
Lu1 O9 2.391(7) .
Lu1 N1 2.410(8) .
Lu1 N2 2.441(9) .
Lu1 N3 2.450(9) .
Lu2 O15 2.340(7) .
Lu2 O21 2.341(7) 1_655
Lu2 O17 2.359(7) .
Lu2 O19 2.370(7) .
Lu2 O14 2.371(6) .
Lu2 O23 2.392(7) 1_655
Lu2 N5 2.409(9) .
Lu2 N4 2.427(9) .
Lu2 N6 2.448(9) 1_655
Lu3 O27 2.329(7) .
Lu3 O29 2.341(7) .
Lu3 O35 2.348(7) .
Lu3 O33 2.367(7) .
Lu3 O25 2.374(7) .
Lu3 O31 2.379(7) .
Lu3 N8 2.408(8) .
Lu3 N7 2.444(9) .
Lu3 N9 2.446(9) .
Lu4 O47 2.351(8) .
Lu4 O43 2.357(7) .
Lu4 O41 2.368(7) .
Lu4 O39 2.370(8) .
Lu4 O38 2.375(7) .
Lu4 O45 2.377(8) .
Lu4 N12 2.389(9) .
Lu4 N10 2.400(9) .
Lu4 N11 2.407(10) .
Ba1 O20 2.723(7) 1_455
Ba1 O28 2.725(7) 1_554
Ba1 O50 2.747(9) .
Ba1 O2 2.766(8) .
Ba1 O49 2.807(9) .
Ba1 O80 2.822(9) .
Ba1 O75 2.895(8) .
Ba1 O51 3.060(11) .
Ba1 O52 3.129(8) .
Ba1 Ba2 4.2808(12) .
Ba1 Ba2' 4.732(7) .
Ba2 O54 2.745(15) .
Ba2 O34 2.787(8) 1_554
Ba2 O77 2.813(10) .
Ba2 O24 2.830(6) .
Ba2 O52 2.874(9) .
Ba2 O48 2.880(8) 1_554
Ba2 O75 2.902(8) .
Ba2 O80 2.970(10) .
Ba2 O51 2.989(10) .
Ba2 C36 3.437(9) .
Ba2 Ba3 4.5404(12) .
Ba2' O75 2.611(10) .
Ba2' O34 2.737(10) 1_554
Ba2' O48 2.841(11) 1_554
Ba2' O52 2.892(12) .
Ba2' O24 2.895(9) .
Ba2' O78 3.195(15) .
Ba2' Ba3 4.623(7) .
Ba3 O12 2.705(7) 1_455
Ba3 O57 2.754(11) .
Ba3 O24 2.756(8) .
Ba3 O48 2.807(6) 1_554
Ba3 O59 2.816(15) .
Ba3 O59' 2.82(3) .
Ba3 O56 2.822(11) .
Ba3 O58 2.862(10) .
Ba3 O55 2.894(14) .
Ba4 O4 2.744(8) .
Ba4 O67 2.767(13) .
Ba4 O13 2.804(8) .
Ba4 O65 2.84(2) .
Ba4 O63 2.854(15) .
Ba4 O68 2.866(12) .
Ba4 O66 2.866(12) .
Ba4 O26 2.866(7) .
Ba4 O64 3.194(17) .
Ba4 Ba5 4.6183(13) .
Ba4 Ba6 4.7610(12) .
Ba5 O37 2.674(7) .
Ba5 O73 2.804(14) .
Ba5 O70 2.807(11) .
Ba5 O4 2.825(6) .
Ba5 O69 2.839(9) .
Ba5 O26 2.847(8) .
Ba5 O71 2.854(11) .
Ba5 O74 2.864(13) .
Ba5 O72 2.960(11) .
Ba6 O46 2.727(8) 1_655
Ba6 O22 2.734(7) 1_655
Ba6 O61 2.781(10) .
Ba6 O30 2.795(8) .
Ba6 O62 2.819(16) .
Ba6 O64 2.820(18) .
Ba6 O60 2.92(2) .
Ba6 O63 3.034(13) .
Ba6 O65 3.04(2) .
O1 C1 1.275(12) .
O2 C1 1.227(13) .
O3 C7 1.257(13) .
O4 C7 1.249(12) .
O5 C8 1.291(12) .
O6 C8 1.251(7) .
O7 C14 1.283(14) .
O8 C14 1.231(14) .
O9 C21 1.268(15) .
O10 C21 1.232(13) .
O11 C15 1.252(13) .
O12 C15 1.234(12) .
O12 Ba3 2.705(7) 1_655
O13 C28 1.251(17) .
O14 C28 1.299(18) .
O15 C22 1.276(14) .
O16 C22 1.245(14) .
O17 C35 1.265(13) .
O18 C35 1.270(13) .
O19 C29 1.318(13) .
O20 C29 1.207(11) .
O20 Ba1 2.723(7) 1_655
O21 C42 1.241(14) .
O21 Lu2 2.341(7) 1_455
O22 C42 1.271(13) .
O22 Ba6 2.734(7) 1_455
O23 C36 1.250(13) .
O23 Lu2 2.392(7) 1_455
O24 C36 1.251(12) .
O25 C50 1.296(13) .
O26 C50 1.243(13) .
O27 C56 1.291(14) .
O28 C56 1.236(14) .
O28 Ba1 2.725(7) 1_556
O29 C43 1.243(13) .
O30 C43 1.212(12) .
O31 C49 1.281(14) .
O32 C49 1.248(13) .
O33 C63 1.248(12) .
O34 C63 1.291(12) .
O34 Ba2' 2.737(10) 1_556
O34 Ba2 2.787(8) 1_556
O35 C57 1.313(15) .
O36 C57 1.223(15) .
O37 C64 1.259(13) .
O38 C64 1.346(14) .
O39 C70 1.259(14) .
O40 C70 1.249(13) .
O41 C77 1.265(15) .
O42 C77 1.259(15) .
O43 C71 1.328(15) .
O44 C71 1.243(8) .
O45 C78 1.262(14) .
O46 C78 1.230(14) .
O46 Ba6 2.727(8) 1_455
O47 C84 1.282(14) .
O48 C84 1.228(13) .
O48 Ba3 2.807(6) 1_556
O48 Ba2' 2.841(11) 1_556
O48 Ba2 2.880(8) 1_556
N1 C2 1.349(13) .
N1 C6 1.351(13) .
N2 C13 1.313(14) .
N2 C9 1.332(14) .
N3 C16 1.288(13) .
N3 C20 1.313(15) .
N4 C27 1.315(13) .
N4 C23 1.326(13) .
N5 C30 1.345(13) .
N5 C34 1.381(14) .
N6 C41 1.335(14) .
N6 C37 1.350(13) .
N6 Lu2 2.448(9) 1_455
N7 C44 1.317(13) .
N7 C48 1.359(14) .
N8 C51 1.313(14) .
N8 C55 1.370(13) .
N9 C58 1.323(13) .
N9 C62 1.336(13) .
N10 C65 1.333(13) .
N10 C69 1.382(14) .
N11 C72 1.324(14) .
N11 C76 1.348(14) .
N12 C79 1.351(13) .
N12 C83 1.370(14) .
C1 C2 1.548(14) .
C2 C3 1.359(15) .
C3 C4 1.427(19) .
C3 H3 0.9300 .
C4 C5 1.38(2) .
C4 H4 0.9300 .
C5 C6 1.389(16) .
C5 H5 0.9300 .
C6 C7 1.502(15) .
C8 C9 1.445(16) .
C9 C10 1.406(18) .
C10 C11 1.30(2) .
C10 H10 0.9300 .
C11 C12 1.375(15) .
C11 H11 0.9300 .
C12 C13 1.377(16) .
C12 H12 0.9300 .
C13 C14 1.496(15) .
C15 C16 1.536(16) .
C16 C17 1.376(19) .
C17 C18 1.38(2) .
C17 H17 0.9300 .
C18 C19 1.33(2) .
C18 H18 0.9300 .
C19 C20 1.41(2) .
C19 H19 0.9300 .
C20 C21 1.521(16) .
C22 C23 1.502(15) .
C23 C24 1.400(19) .
C24 C25 1.359(19) .
C24 H24 0.9300 .
C25 C26 1.35(2) .
C25 H25 0.9300 .
C26 C27 1.404(18) .
C26 H26 0.9300 .
C27 C28 1.504(19) .
C29 C30 1.510(15) .
C30 C31 1.358(17) .
C31 C32 1.360(17) .
C31 H31 0.9300 .
C32 C33 1.349(18) .
C32 H32 0.9300 .
C33 C34 1.384(18) .
C33 H33 0.9300 .
C34 C35 1.473(14) .
C36 C37 1.470(15) .
C37 C38 1.401(15) .
C38 C39 1.416(16) .
C38 H38 0.9300 .
C39 C40 1.342(17) .
C39 H39 0.9300 .
C40 C41 1.379(16) .
C40 H40 0.9300 .
C41 C42 1.531(16) .
C43 C44 1.571(16) .
C44 C45 1.334(19) .
C45 C46 1.48(2) .
C45 H45 0.9300 .
C46 C47 1.28(2) .
C46 H46 0.9300 .
C47 C48 1.38(2) .
C47 H47 0.9300 .
C48 C49 1.484(15) .
C50 C51 1.498(15) .
C51 C52 1.393(15) .
C52 C53 1.329(19) .
C52 H52 0.9300 .
C53 C54 1.339(19) .
C53 H53 0.9300 .
C54 C55 1.370(17) .
C54 H54 0.9300 .
C55 C56 1.499(16) .
C57 C58 1.499(15) .
C58 C59 1.371(16) .
C59 C60 1.380(16) .
C59 H59 0.9300 .
C60 C61 1.337(19) .
C60 H60 0.9300 .
C61 C62 1.351(17) .
C61 H61 0.9300 .
C62 C63 1.465(14) .
C64 C65 1.457(16) .
C65 C66 1.376(17) .
C66 C67 1.365(18) .
C66 H66 0.9300 .
C67 C68 1.341(18) .
C67 H67 0.9300 .
C68 C69 1.395(18) .
C68 H68 0.9300 .
C69 C70 1.474(15) .
C71 C72 1.47(2) .
C72 C73 1.37(2) .
C73 C74 1.42(2) .
C73 H73 0.9300 .
C74 C75 1.333(19) .
C74 H74 0.9300 .
C75 C76 1.379(18) .
C75 H75 0.9300 .
C76 C77 1.500(16) .
C78 C79 1.492(16) .
C79 C80 1.364(15) .
C80 C81 1.415(17) .
C80 H80 0.9300 .
C81 C82 1.374(18) .
C81 H81 0.9300 .
C82 C83 1.396(17) .
C82 H82 0.9300 .
C83 C84 1.513(16) .
O76 O86 0.92(4) .
O79 O90 1.65(2) .
O86 O92 1.72(3) .
O90 O91 1.76(3) .
O92 O93 1.40(3) .

loop_
_geom_torsion_atom_site_label_1
_geom_torsion_atom_site_label_2
_geom_torsion_atom_site_label_3
_geom_torsion_atom_site_label_4
_geom_torsion
_geom_torsion_site_symmetry_1
_geom_torsion_site_symmetry_4
O20 Ba1 Ba2 O54 -80.8(4) 1_455 .
O28 Ba1 Ba2 O54 95.8(4) 1_554 .
O50 Ba1 Ba2 O54 13.8(4) . .
O2 Ba1 Ba2 O54 -112.6(10) . .
O49 Ba1 Ba2 O54 -174.8(3) . .
O80 Ba1 Ba2 O54 -26.2(4) . .
O75 Ba1 Ba2 O54 151.0(4) . .
O51 Ba1 Ba2 O54 62.7(4) . .
O52 Ba1 Ba2 O54 -119.3(4) . .
Ba2' Ba1 Ba2 O54 -179.9(4) . .
O20 Ba1 Ba2 O34 174.5(3) 1_455 1_554
O28 Ba1 Ba2 O34 -8.8(3) 1_554 1_554
O50 Ba1 Ba2 O34 -90.8(3) . 1_554
O2 Ba1 Ba2 O34 142.7(9) . 1_554
O49 Ba1 Ba2 O34 80.5(3) . 1_554
O80 Ba1 Ba2 O34 -130.8(3) . 1_554
O75 Ba1 Ba2 O34 46.3(3) . 1_554
O51 Ba1 Ba2 O34 -42.0(3) . 1_554
O52 Ba1 Ba2 O34 136.0(3) . 1_554
Ba2' Ba1 Ba2 O34 75.4(3) . 1_554
O20 Ba1 Ba2 O77 93.1(3) 1_455 .
O28 Ba1 Ba2 O77 -90.3(3) 1_554 .
O50 Ba1 Ba2 O77 -172.3(3) . .
O2 Ba1 Ba2 O77 61.2(9) . .
O49 Ba1 Ba2 O77 -0.9(3) . .
O80 Ba1 Ba2 O77 147.7(3) . .
O75 Ba1 Ba2 O77 -35.2(3) . .
O51 Ba1 Ba2 O77 -123.5(3) . .
O52 Ba1 Ba2 O77 54.5(3) . .
Ba2' Ba1 Ba2 O77 -6.0(3) . .
O20 Ba1 Ba2 O24 16.2(3) 1_455 .
O28 Ba1 Ba2 O24 -167.2(3) 1_554 .
O50 Ba1 Ba2 O24 110.8(3) . .
O2 Ba1 Ba2 O24 -15.7(9) . .
O49 Ba1 Ba2 O24 -77.8(2) . .
O80 Ba1 Ba2 O24 70.8(3) . .
O75 Ba1 Ba2 O24 -112.1(3) . .
O51 Ba1 Ba2 O24 159.7(3) . .
O52 Ba1 Ba2 O24 -22.4(3) . .
Ba2' Ba1 Ba2 O24 -82.9(3) . .
O20 Ba1 Ba2 O52 38.6(3) 1_455 .
O28 Ba1 Ba2 O52 -144.8(3) 1_554 .
O50 Ba1 Ba2 O52 133.2(3) . .
O2 Ba1 Ba2 O52 6.7(9) . .
O49 Ba1 Ba2 O52 -55.4(3) . .
O80 Ba1 Ba2 O52 93.2(3) . .
O75 Ba1 Ba2 O52 -89.7(3) . .
O51 Ba1 Ba2 O52 -178.0(4) . .
Ba2' Ba1 Ba2 O52 -60.5(4) . .
O20 Ba1 Ba2 O48 150.5(13) 1_455 1_554
O28 Ba1 Ba2 O48 -32.8(13) 1_554 1_554
O50 Ba1 Ba2 O48 -114.9(13) . 1_554
O2 Ba1 Ba2 O48 118.7(16) . 1_554
O49 Ba1 Ba2 O48 56.5(13) . 1_554
O80 Ba1 Ba2 O48 -154.8(13) . 1_554
O75 Ba1 Ba2 O48 22.3(13) . 1_554
O51 Ba1 Ba2 O48 -66.0(13) . 1_554
O52 Ba1 Ba2 O48 112.0(13) . 1_554
Ba2' Ba1 Ba2 O48 51.4(13) . 1_554
O20 Ba1 Ba2 O75 128.3(3) 1_455 .
O28 Ba1 Ba2 O75 -55.1(3) 1_554 .
O50 Ba1 Ba2 O75 -137.1(3) . .
O2 Ba1 Ba2 O75 96.4(9) . .
O49 Ba1 Ba2 O75 34.2(3) . .
O80 Ba1 Ba2 O75 -177.1(3) . .
O51 Ba1 Ba2 O75 -88.3(4) . .
O52 Ba1 Ba2 O75 89.7(3) . .
Ba2' Ba1 Ba2 O75 29.2(4) . .
O20 Ba1 Ba2 O80 -54.6(3) 1_455 .
O28 Ba1 Ba2 O80 122.0(3) 1_554 .
O50 Ba1 Ba2 O80 40.0(3) . .
O2 Ba1 Ba2 O80 -86.4(10) . .
O49 Ba1 Ba2 O80 -148.6(3) . .
O75 Ba1 Ba2 O80 177.1(3) . .
O51 Ba1 Ba2 O80 88.9(4) . .
O52 Ba1 Ba2 O80 -93.2(3) . .
Ba2' Ba1 Ba2 O80 -153.7(4) . .
O20 Ba1 Ba2 O51 -143.5(3) 1_455 .
O28 Ba1 Ba2 O51 33.1(3) 1_554 .
O50 Ba1 Ba2 O51 -48.9(3) . .
O2 Ba1 Ba2 O51 -175.3(10) . .
O49 Ba1 Ba2 O51 122.5(3) . .
O80 Ba1 Ba2 O51 -88.9(4) . .
O75 Ba1 Ba2 O51 88.3(4) . .
O52 Ba1 Ba2 O51 178.0(4) . .
Ba2' Ba1 Ba2 O51 117.4(4) . .
O20 Ba1 Ba2 C36 7.1(3) 1_455 .
O28 Ba1 Ba2 C36 -176.3(3) 1_554 .
O50 Ba1 Ba2 C36 101.7(3) . .
O2 Ba1 Ba2 C36 -24.7(9) . .
O49 Ba1 Ba2 C36 -86.9(3) . .
O80 Ba1 Ba2 C36 61.7(3) . .
O75 Ba1 Ba2 C36 -121.1(3) . .
O51 Ba1 Ba2 C36 150.6(3) . .
O52 Ba1 Ba2 C36 -31.5(3) . .
Ba2' Ba1 Ba2 C36 -92.0(3) . .
O20 Ba1 Ba2 Ba3 0.3(2) 1_455 .
O28 Ba1 Ba2 Ba3 176.95(19) 1_554 .
O50 Ba1 Ba2 Ba3 94.9(2) . .
O2 Ba1 Ba2 Ba3 -31.5(9) . .
O49 Ba1 Ba2 Ba3 -93.66(18) . .
O80 Ba1 Ba2 Ba3 54.9(3) . .
O75 Ba1 Ba2 Ba3 -127.9(2) . .
O51 Ba1 Ba2 Ba3 143.8(3) . .
O52 Ba1 Ba2 Ba3 -38.2(2) . .
Ba2' Ba1 Ba2 Ba3 -98.8(3) . .
O20 Ba1 Ba2' O75 138.4(4) 1_455 .
O28 Ba1 Ba2' O75 -36.8(4) 1_554 .
O50 Ba1 Ba2' O75 -121.3(4) . .
O2 Ba1 Ba2' O75 68.3(6) . .
O49 Ba1 Ba2' O75 47.5(4) . .
O80 Ba1 Ba2' O75 -158.3(4) . .
O51 Ba1 Ba2' O75 -86.8(4) . .
O52 Ba1 Ba2' O75 122.3(5) . .
Ba2 Ba1 Ba2' O75 -137.3(5) . .
O20 Ba1 Ba2' O34 -159.1(3) 1_455 1_554
O28 Ba1 Ba2' O34 25.7(3) 1_554 1_554
O50 Ba1 Ba2' O34 -58.7(3) . 1_554
O2 Ba1 Ba2' O34 130.8(4) . 1_554
O49 Ba1 Ba2' O34 110.0(3) . 1_554
O80 Ba1 Ba2' O34 -95.8(3) . 1_554
O75 Ba1 Ba2' O34 62.5(4) . 1_554
O51 Ba1 Ba2' O34 -24.3(3) . 1_554
O52 Ba1 Ba2' O34 -175.2(4) . 1_554
Ba2 Ba1 Ba2' O34 -74.8(3) . 1_554
O20 Ba1 Ba2' O48 -93.2(4) 1_455 1_554
O28 Ba1 Ba2' O48 91.6(4) 1_554 1_554
O50 Ba1 Ba2' O48 7.2(5) . 1_554
O2 Ba1 Ba2' O48 -163.3(4) . 1_554
O49 Ba1 Ba2' O48 175.9(4) . 1_554
O80 Ba1 Ba2' O48 -29.9(4) . 1_554
O75 Ba1 Ba2' O48 128.4(6) . 1_554
O51 Ba1 Ba2' O48 41.6(4) . 1_554
O52 Ba1 Ba2' O48 -109.3(5) . 1_554
Ba2 Ba1 Ba2' O48 -8.9(2) . 1_554
O20 Ba1 Ba2' O52 16.1(4) 1_455 .
O28 Ba1 Ba2' O52 -159.1(3) 1_554 .
O50 Ba1 Ba2' O52 116.5(4) . .
O2 Ba1 Ba2' O52 -54.0(5) . .
O49 Ba1 Ba2' O52 -74.7(3) . .
O80 Ba1 Ba2' O52 79.4(4) . .
O75 Ba1 Ba2' O52 -122.3(5) . .
O51 Ba1 Ba2' O52 150.9(4) . .
Ba2 Ba1 Ba2' O52 100.4(4) . .
O20 Ba1 Ba2' O24 -21.1(3) 1_455 .
O28 Ba1 Ba2' O24 163.7(3) 1_554 .
O50 Ba1 Ba2' O24 79.3(3) . .
O2 Ba1 Ba2' O24 -91.2(5) . .
O49 Ba1 Ba2' O24 -111.9(3) . .
O80 Ba1 Ba2' O24 42.2(3) . .
O75 Ba1 Ba2' O24 -159.5(5) . .
O51 Ba1 Ba2' O24 113.7(3) . .
O52 Ba1 Ba2' O24 -37.2(3) . .
Ba2 Ba1 Ba2' O24 63.2(3) . .
O20 Ba1 Ba2' O78 54.9(3) 1_455 .
O28 Ba1 Ba2' O78 -120.3(3) 1_554 .
O50 Ba1 Ba2' O78 155.3(3) . .
O2 Ba1 Ba2' O78 -15.2(5) . .
O49 Ba1 Ba2' O78 -35.9(3) . .
O80 Ba1 Ba2' O78 118.2(3) . .
O75 Ba1 Ba2' O78 -83.5(4) . .
O51 Ba1 Ba2' O78 -170.3(3) . .
O52 Ba1 Ba2' O78 38.8(3) . .
Ba2 Ba1 Ba2' O78 139.2(4) . .
O20 Ba1 Ba2' Ba3 -44.0(3) 1_455 .
O28 Ba1 Ba2' Ba3 140.8(3) 1_554 .
O50 Ba1 Ba2' Ba3 56.3(3) . .
O2 Ba1 Ba2' Ba3 -114.1(4) . .
O49 Ba1 Ba2' Ba3 -134.9(3) . .
O80 Ba1 Ba2' Ba3 19.3(3) . .
O75 Ba1 Ba2' Ba3 177.6(5) . .
O51 Ba1 Ba2' Ba3 90.8(3) . .
O52 Ba1 Ba2' Ba3 -60.2(3) . .
Ba2 Ba1 Ba2' Ba3 40.25(17) . .
O54 Ba2 Ba3 O12 91.3(4) . 1_455
O34 Ba2 Ba3 O12 -171.9(3) 1_554 1_455
O77 Ba2 Ba3 O12 -101.7(3) . 1_455
O24 Ba2 Ba3 O12 -23.0(3) . 1_455
O52 Ba2 Ba3 O12 -26.2(3) . 1_455
O48 Ba2 Ba3 O12 -171.9(3) 1_554 1_455
O75 Ba2 Ba3 O12 -86.6(4) . 1_455
O80 Ba2 Ba3 O12 39.5(3) . 1_455
O51 Ba2 Ba3 O12 111.6(5) . 1_455
C36 Ba2 Ba3 O12 -6.4(3) . 1_455
Ba1 Ba2 Ba3 O12 2.1(2) . 1_455
O54 Ba2 Ba3 O57 -77.2(4) . .
O34 Ba2 Ba3 O57 19.6(4) 1_554 .
O77 Ba2 Ba3 O57 89.8(4) . .
O24 Ba2 Ba3 O57 168.5(4) . .
O52 Ba2 Ba3 O57 165.3(3) . .
O48 Ba2 Ba3 O57 19.7(4) 1_554 .
O75 Ba2 Ba3 O57 104.9(4) . .
O80 Ba2 Ba3 O57 -129.0(4) . .
O51 Ba2 Ba3 O57 -56.9(5) . .
C36 Ba2 Ba3 O57 -174.9(4) . .
Ba1 Ba2 Ba3 O57 -166.4(3) . .
O54 Ba2 Ba3 O24 114.3(4) . .
O34 Ba2 Ba3 O24 -148.9(3) 1_554 .
O77 Ba2 Ba3 O24 -78.7(3) . .
O52 Ba2 Ba3 O24 -3.2(3) . .
O48 Ba2 Ba3 O24 -148.9(4) 1_554 .
O75 Ba2 Ba3 O24 -63.6(4) . .
O80 Ba2 Ba3 O24 62.5(3) . .
O51 Ba2 Ba3 O24 134.6(5) . .
C36 Ba2 Ba3 O24 16.6(4) . .
Ba1 Ba2 Ba3 O24 25.1(3) . .
O54 Ba2 Ba3 O48 -96.9(4) . 1_554
O34 Ba2 Ba3 O48 -0.1(3) 1_554 1_554
O77 Ba2 Ba3 O48 70.2(4) . 1_554
O24 Ba2 Ba3 O48 148.9(4) . 1_554
O52 Ba2 Ba3 O48 145.6(3) . 1_554
O75 Ba2 Ba3 O48 85.2(4) . 1_554
O80 Ba2 Ba3 O48 -148.7(4) . 1_554
O51 Ba2 Ba3 O48 -76.5(5) . 1_554
C36 Ba2 Ba3 O48 165.4(4) . 1_554
Ba1 Ba2 Ba3 O48 174.0(3) . 1_554
O54 Ba2 Ba3 O59 168.0(8) . .
O34 Ba2 Ba3 O59 -95.2(8) 1_554 .
O77 Ba2 Ba3 O59 -25.0(8) . .
O24 Ba2 Ba3 O59 53.7(8) . .
O52 Ba2 Ba3 O59 50.5(8) . .
O48 Ba2 Ba3 O59 -95.2(8) 1_554 .
O75 Ba2 Ba3 O59 -9.9(8) . .
O80 Ba2 Ba3 O59 116.1(8) . .
O51 Ba2 Ba3 O59 -171.7(9) . .
C36 Ba2 Ba3 O59 70.3(8) . .
Ba1 Ba2 Ba3 O59 78.8(7) . .
O54 Ba2 Ba3 O59' -157(2) . .
O34 Ba2 Ba3 O59' -60(2) 1_554 .
O77 Ba2 Ba3 O59' 10(2) . .
O24 Ba2 Ba3 O59' 89(2) . .
O52 Ba2 Ba3 O59' 86(2) . .
O48 Ba2 Ba3 O59' -60(2) 1_554 .
O75 Ba2 Ba3 O59' 26(2) . .
O80 Ba2 Ba3 O59' 152(2) . .
O51 Ba2 Ba3 O59' -136(2) . .
C36 Ba2 Ba3 O59' 106(2) . .
Ba1 Ba2 Ba3 O59' 114(2) . .
O54 Ba2 Ba3 O56 10.4(5) . .
O34 Ba2 Ba3 O56 107.2(4) 1_554 .
O77 Ba2 Ba3 O56 177.4(4) . .
O24 Ba2 Ba3 O56 -103.9(4) . .
O52 Ba2 Ba3 O56 -107.1(4) . .
O48 Ba2 Ba3 O56 107.3(5) 1_554 .
O75 Ba2 Ba3 O56 -167.5(5) . .
O80 Ba2 Ba3 O56 -41.4(4) . .
O51 Ba2 Ba3 O56 30.7(6) . .
C36 Ba2 Ba3 O56 -87.3(4) . .
Ba1 Ba2 Ba3 O56 -78.8(4) . .
O54 Ba2 Ba3 O58 -169.7(4) . .
O34 Ba2 Ba3 O58 -72.9(3) 1_554 .
O77 Ba2 Ba3 O58 -2.7(3) . .
O24 Ba2 Ba3 O58 76.1(3) . .
O52 Ba2 Ba3 O58 72.8(3) . .
O48 Ba2 Ba3 O58 -72.8(4) 1_554 .
O75 Ba2 Ba3 O58 12.4(4) . .
O80 Ba2 Ba3 O58 138.5(3) . .
O51 Ba2 Ba3 O58 -149.3(5) . .
C36 Ba2 Ba3 O58 92.6(3) . .
Ba1 Ba2 Ba3 O58 101.2(2) . .
O54 Ba2 Ba3 O55 -15.0(4) . .
O34 Ba2 Ba3 O55 81.8(4) 1_554 .
O77 Ba2 Ba3 O55 152.0(4) . .
O24 Ba2 Ba3 O55 -129.3(4) . .
O52 Ba2 Ba3 O55 -132.5(3) . .
O48 Ba2 Ba3 O55 81.8(4) 1_554 .
O75 Ba2 Ba3 O55 167.1(4) . .
O80 Ba2 Ba3 O55 -66.8(4) . .
O51 Ba2 Ba3 O55 5.3(5) . .
C36 Ba2 Ba3 O55 -112.7(4) . .
Ba1 Ba2 Ba3 O55 -104.2(3) . .
O54 Ba2 Ba3 Ba2' -167.8(5) . .
O34 Ba2 Ba3 Ba2' -71.0(4) 1_554 .
O77 Ba2 Ba3 Ba2' -0.8(4) . .
O24 Ba2 Ba3 Ba2' 77.9(4) . .
O52 Ba2 Ba3 Ba2' 74.7(4) . .
O48 Ba2 Ba3 Ba2' -71.0(4) 1_554 .
O75 Ba2 Ba3 Ba2' 14.3(4) . .
O80 Ba2 Ba3 Ba2' 140.4(4) . .
O51 Ba2 Ba3 Ba2' -147.5(5) . .
C36 Ba2 Ba3 Ba2' 94.5(4) . .
Ba1 Ba2 Ba3 Ba2' 103.0(3) . .
O75 Ba2' Ba3 O12 53.3(11) . 1_455
O34 Ba2' Ba3 O12 157.7(3) 1_554 1_455
O48 Ba2' Ba3 O12 170.4(4) 1_554 1_455
O52 Ba2' Ba3 O12 13.4(3) . 1_455
O24 Ba2' Ba3 O12 6.2(4) . 1_455
O78 Ba2' Ba3 O12 -43.1(4) . 1_455
Ba1 Ba2' Ba3 O12 48.7(3) . 1_455
O75 Ba2' Ba3 O57 -126.3(11) . .
O34 Ba2' Ba3 O57 -21.9(4) 1_554 .
O48 Ba2' Ba3 O57 -9.2(4) 1_554 .
O52 Ba2' Ba3 O57 -166.2(4) . .
O24 Ba2' Ba3 O57 -173.4(4) . .
O78 Ba2' Ba3 O57 137.3(4) . .
Ba1 Ba2' Ba3 O57 -130.9(3) . .
O75 Ba2' Ba3 O24 47.1(10) . .
O34 Ba2' Ba3 O24 151.5(4) 1_554 .
O48 Ba2' Ba3 O24 164.2(5) 1_554 .
O52 Ba2' Ba3 O24 7.1(3) . .
O78 Ba2' Ba3 O24 -49.3(4) . .
Ba1 Ba2' Ba3 O24 42.5(3) . .
O75 Ba2' Ba3 O48 -117.1(12) . 1_554
O34 Ba2' Ba3 O48 -12.7(4) 1_554 1_554
O52 Ba2' Ba3 O48 -157.0(5) . 1_554
O24 Ba2' Ba3 O48 -164.2(5) . 1_554
O78 Ba2' Ba3 O48 146.5(5) . 1_554
Ba1 Ba2' Ba3 O48 -121.7(4) . 1_554
O75 Ba2' Ba3 O59 132.1(11) . .
O34 Ba2' Ba3 O59 -123.6(6) 1_554 .
O48 Ba2' Ba3 O59 -110.9(6) 1_554 .
O52 Ba2' Ba3 O59 92.1(6) . .
O24 Ba2' Ba3 O59 85.0(6) . .
O78 Ba2' Ba3 O59 35.7(6) . .
Ba1 Ba2' Ba3 O59 127.4(5) . .
O75 Ba2' Ba3 O59' 154.3(14) . .
O34 Ba2' Ba3 O59' -101.4(10) 1_554 .
O48 Ba2' Ba3 O59' -88.7(10) 1_554 .
O52 Ba2' Ba3 O59' 114.3(10) . .
O24 Ba2' Ba3 O59' 107.2(10) . .
O78 Ba2' Ba3 O59' 57.9(10) . .
Ba1 Ba2' Ba3 O59' 149.6(10) . .
O75 Ba2' Ba3 O56 -33.8(13) . .
O34 Ba2' Ba3 O56 70.6(6) 1_554 .
O48 Ba2' Ba3 O56 83.3(6) 1_554 .
O52 Ba2' Ba3 O56 -73.8(6) . .
O24 Ba2' Ba3 O56 -80.9(6) . .
O78 Ba2' Ba3 O56 -130.2(6) . .
Ba1 Ba2' Ba3 O56 -38.4(6) . .
O75 Ba2' Ba3 O58 146.7(11) . .
O34 Ba2' Ba3 O58 -108.9(4) 1_554 .
O48 Ba2' Ba3 O58 -96.2(4) 1_554 .
O52 Ba2' Ba3 O58 106.7(3) . .
O24 Ba2' Ba3 O58 99.6(4) . .
O78 Ba2' Ba3 O58 50.3(4) . .
Ba1 Ba2' Ba3 O58 142.0(3) . .
O75 Ba2' Ba3 O55 -56.8(11) . .
O34 Ba2' Ba3 O55 47.6(4) 1_554 .
O48 Ba2' Ba3 O55 60.3(4) 1_554 .
O52 Ba2' Ba3 O55 -96.8(4) . .
O24 Ba2' Ba3 O55 -103.9(4) . .
O78 Ba2' Ba3 O55 -153.2(4) . .
Ba1 Ba2' Ba3 O55 -61.4(3) . .
O75 Ba2' Ba3 Ba2 -31.3(9) . .
O34 Ba2' Ba3 Ba2 73.1(4) 1_554 .
O48 Ba2' Ba3 Ba2 85.8(4) 1_554 .
O52 Ba2' Ba3 Ba2 -71.3(3) . .
O24 Ba2' Ba3 Ba2 -78.4(4) . .
O78 Ba2' Ba3 Ba2 -127.7(5) . .
Ba1 Ba2' Ba3 Ba2 -35.93(18) . .
O4 Ba4 Ba5 O37 173.7(4) . .
O67 Ba4 Ba5 O37 77.6(4) . .
O13 Ba4 Ba5 O37 -169.5(3) . .
O65 Ba4 Ba5 O37 -60.1(16) . .
O63 Ba4 Ba5 O37 -24.2(4) . .
O68 Ba4 Ba5 O37 -104.0(4) . .
O66 Ba4 Ba5 O37 119.3(4) . .
O26 Ba4 Ba5 O37 -3.1(3) . .
O64 Ba4 Ba5 O37 -102.1(4) . .
Ba6 Ba4 Ba5 O37 -58.6(2) . .
O4 Ba4 Ba5 O73 -51.1(4) . .
O67 Ba4 Ba5 O73 -147.2(4) . .
O13 Ba4 Ba5 O73 -34.2(4) . .
O65 Ba4 Ba5 O73 75.2(16) . .
O63 Ba4 Ba5 O73 111.1(4) . .
O68 Ba4 Ba5 O73 31.2(5) . .
O66 Ba4 Ba5 O73 -105.5(4) . .
O26 Ba4 Ba5 O73 132.2(4) . .
O64 Ba4 Ba5 O73 33.1(5) . .
Ba6 Ba4 Ba5 O73 76.7(3) . .
O4 Ba4 Ba5 O70 13.0(4) . .
O67 Ba4 Ba5 O70 -83.1(4) . .
O13 Ba4 Ba5 O70 29.8(4) . .
O65 Ba4 Ba5 O70 139.2(16) . .
O63 Ba4 Ba5 O70 175.1(4) . .
O68 Ba4 Ba5 O70 95.3(5) . .
O66 Ba4 Ba5 O70 -41.4(4) . .
O26 Ba4 Ba5 O70 -163.8(4) . .
O64 Ba4 Ba5 O70 97.2(5) . .
Ba6 Ba4 Ba5 O70 140.7(3) . .
O67 Ba4 Ba5 O4 -96.1(4) . .
O13 Ba4 Ba5 O4 16.8(4) . .
O65 Ba4 Ba5 O4 126.2(16) . .
O63 Ba4 Ba5 O4 162.1(4) . .
O68 Ba4 Ba5 O4 82.3(5) . .
O66 Ba4 Ba5 O4 -54.4(4) . .
O26 Ba4 Ba5 O4 -176.8(4) . .
O64 Ba4 Ba5 O4 84.2(5) . .
Ba6 Ba4 Ba5 O4 127.7(3) . .
O4 Ba4 Ba5 O69 88.6(4) . .
O67 Ba4 Ba5 O69 -7.5(4) . .
O13 Ba4 Ba5 O69 105.4(3) . .
O65 Ba4 Ba5 O69 -145.2(16) . .
O63 Ba4 Ba5 O69 -109.3(3) . .
O68 Ba4 Ba5 O69 170.9(4) . .
O66 Ba4 Ba5 O69 34.2(4) . .
O26 Ba4 Ba5 O69 -88.2(3) . .
O64 Ba4 Ba5 O69 172.8(4) . .
Ba6 Ba4 Ba5 O69 -143.66(19) . .
O4 Ba4 Ba5 O26 176.8(4) . .
O67 Ba4 Ba5 O26 80.6(4) . .
O13 Ba4 Ba5 O26 -166.4(3) . .
O65 Ba4 Ba5 O26 -57.0(16) . .
O63 Ba4 Ba5 O26 -21.1(4) . .
O68 Ba4 Ba5 O26 -100.9(5) . .
O66 Ba4 Ba5 O26 122.3(4) . .
O64 Ba4 Ba5 O26 -99.0(5) . .
Ba6 Ba4 Ba5 O26 -55.5(3) . .
O4 Ba4 Ba5 O71 76.3(5) . .
O67 Ba4 Ba5 O71 -19.9(5) . .
O13 Ba4 Ba5 O71 93.1(5) . .
O65 Ba4 Ba5 O71 -157.5(17) . .
O63 Ba4 Ba5 O71 -121.6(5) . .
O68 Ba4 Ba5 O71 158.6(6) . .
O66 Ba4 Ba5 O71 21.8(5) . .
O26 Ba4 Ba5 O71 -100.5(5) . .
O64 Ba4 Ba5 O71 160.5(6) . .
Ba6 Ba4 Ba5 O71 -156.0(4) . .
O4 Ba4 Ba5 O74 -107.3(4) . .
O67 Ba4 Ba5 O74 156.6(4) . .
O13 Ba4 Ba5 O74 -90.5(4) . .
O65 Ba4 Ba5 O74 18.9(16) . .
O63 Ba4 Ba5 O74 54.8(4) . .
O68 Ba4 Ba5 O74 -25.0(5) . .
O66 Ba4 Ba5 O74 -161.7(4) . .
O26 Ba4 Ba5 O74 75.9(4) . .
O64 Ba4 Ba5 O74 -23.1(5) . .
Ba6 Ba4 Ba5 O74 20.4(3) . .
O4 Ba4 Ba5 O72 -105.1(6) . .
O67 Ba4 Ba5 O72 158.8(6) . .
O13 Ba4 Ba5 O72 -88.2(5) . .
O65 Ba4 Ba5 O72 21.2(17) . .
O63 Ba4 Ba5 O72 57.0(6) . .
O68 Ba4 Ba5 O72 -22.8(6) . .
O66 Ba4 Ba5 O72 -159.5(6) . .
O26 Ba4 Ba5 O72 78.1(6) . .
O64 Ba4 Ba5 O72 -20.9(6) . .
Ba6 Ba4 Ba5 O72 22.7(5) . .
O4 Ba4 Ba6 O46 169.9(3) . 1_655
O67 Ba4 Ba6 O46 21.0(4) . 1_655
O13 Ba4 Ba6 O46 -121.4(3) . 1_655
O65 Ba4 Ba6 O46 -55.7(8) . 1_655
O63 Ba4 Ba6 O46 61.1(5) . 1_655
O68 Ba4 Ba6 O46 169.6(4) . 1_655
O66 Ba4 Ba6 O46 -53.2(4) . 1_655
O26 Ba4 Ba6 O46 95.2(3) . 1_655
O64 Ba4 Ba6 O46 -134.9(6) . 1_655
Ba5 Ba4 Ba6 O46 125.0(3) . 1_655
O4 Ba4 Ba6 O22 -99.4(3) . 1_655
O67 Ba4 Ba6 O22 111.7(4) . 1_655
O13 Ba4 Ba6 O22 -30.7(3) . 1_655
O65 Ba4 Ba6 O22 35.0(7) . 1_655
O63 Ba4 Ba6 O22 151.8(5) . 1_655
O68 Ba4 Ba6 O22 -99.7(4) . 1_655
O66 Ba4 Ba6 O22 37.5(3) . 1_655
O26 Ba4 Ba6 O22 -174.0(2) . 1_655
O64 Ba4 Ba6 O22 -44.2(5) . 1_655
Ba5 Ba4 Ba6 O22 -144.32(18) . 1_655
O4 Ba4 Ba6 O61 -20.6(4) . .
O67 Ba4 Ba6 O61 -169.5(5) . .
O13 Ba4 Ba6 O61 48.1(4) . .
O65 Ba4 Ba6 O61 113.8(8) . .
O63 Ba4 Ba6 O61 -129.4(6) . .
O68 Ba4 Ba6 O61 -20.9(4) . .
O66 Ba4 Ba6 O61 116.3(4) . .
O26 Ba4 Ba6 O61 -95.3(3) . .
O64 Ba4 Ba6 O61 34.5(6) . .
Ba5 Ba4 Ba6 O61 -65.6(3) . .
O4 Ba4 Ba6 O30 102.1(3) . .
O67 Ba4 Ba6 O30 -46.8(4) . .
O13 Ba4 Ba6 O30 170.8(3) . .
O65 Ba4 Ba6 O30 -123.5(7) . .
O63 Ba4 Ba6 O30 -6.7(5) . .
O68 Ba4 Ba6 O30 101.8(4) . .
O66 Ba4 Ba6 O30 -121.0(3) . .
O26 Ba4 Ba6 O30 27.5(2) . .
O64 Ba4 Ba6 O30 157.3(5) . .
Ba5 Ba4 Ba6 O30 57.18(18) . .
O4 Ba4 Ba6 O62 33.1(4) . .
O67 Ba4 Ba6 O62 -115.8(5) . .
O13 Ba4 Ba6 O62 101.8(4) . .
O65 Ba4 Ba6 O62 167.5(8) . .
O63 Ba4 Ba6 O62 -75.7(6) . .
O68 Ba4 Ba6 O62 32.8(5) . .
O66 Ba4 Ba6 O62 170.0(4) . .
O26 Ba4 Ba6 O62 -41.6(4) . .
O64 Ba4 Ba6 O62 88.3(6) . .
Ba5 Ba4 Ba6 O62 -11.9(3) . .
O4 Ba4 Ba6 O64 -55.2(6) . .
O67 Ba4 Ba6 O64 155.9(6) . .
O13 Ba4 Ba6 O64 13.5(6) . .
O65 Ba4 Ba6 O64 79.2(9) . .
O63 Ba4 Ba6 O64 -163.9(7) . .
O68 Ba4 Ba6 O64 -55.5(6) . .
O66 Ba4 Ba6 O64 81.7(6) . .
O26 Ba4 Ba6 O64 -129.8(5) . .
Ba5 Ba4 Ba6 O64 -100.1(5) . .
O4 Ba4 Ba6 O60 -175.0(4) . .
O67 Ba4 Ba6 O60 36.1(5) . .
O13 Ba4 Ba6 O60 -106.3(4) . .
O65 Ba4 Ba6 O60 -40.7(8) . .
O63 Ba4 Ba6 O60 76.2(6) . .
O68 Ba4 Ba6 O60 -175.4(5) . .
O66 Ba4 Ba6 O60 -38.2(5) . .
O26 Ba4 Ba6 O60 110.3(4) . .
O64 Ba4 Ba6 O60 -119.9(6) . .
Ba5 Ba4 Ba6 O60 140.0(4) . .
O4 Ba4 Ba6 O63 108.8(5) . .
O67 Ba4 Ba6 O63 -40.1(6) . .
O13 Ba4 Ba6 O63 177.5(5) . .
O65 Ba4 Ba6 O63 -116.8(8) . .
O68 Ba4 Ba6 O63 108.5(6) . .
O66 Ba4 Ba6 O63 -114.3(5) . .
O26 Ba4 Ba6 O63 34.1(5) . .
O64 Ba4 Ba6 O63 163.9(7) . .
Ba5 Ba4 Ba6 O63 63.8(5) . .
O4 Ba4 Ba6 O65 -134.4(7) . .
O67 Ba4 Ba6 O65 76.7(8) . .
O13 Ba4 Ba6 O65 -65.7(7) . .
O63 Ba4 Ba6 O65 116.8(8) . .
O68 Ba4 Ba6 O65 -134.7(8) . .
O66 Ba4 Ba6 O65 2.5(8) . .
O26 Ba4 Ba6 O65 151.0(7) . .
O64 Ba4 Ba6 O65 -79.2(9) . .
Ba5 Ba4 Ba6 O65 -179.3(7) . .
O5 Lu1 O1 C1 -70.3(8) . .
O11 Lu1 O1 C1 77.2(7) . .
O7 Lu1 O1 C1 157.4(8) . .
O3 Lu1 O1 C1 -1.7(9) . .
O9 Lu1 O1 C1 -137.9(7) . .
N1 Lu1 O1 C1 -0.1(7) . .
N2 Lu1 O1 C1 -135.2(8) . .
N3 Lu1 O1 C1 106.6(8) . .
O20 Ba1 O2 C1 -42.5(7) 1_455 .
O28 Ba1 O2 C1 143.5(8) 1_554 .
O50 Ba1 O2 C1 -138.3(8) . .
O49 Ba1 O2 C1 56.2(8) . .
O80 Ba1 O2 C1 -85.2(8) . .
O75 Ba1 O2 C1 75.8(8) . .
O51 Ba1 O2 C1 176.7(7) . .
O52 Ba1 O2 C1 -3.5(9) . .
Ba2 Ba1 O2 C1 -9.2(15) . .
Ba2' Ba1 O2 C1 33.8(10) . .
O5 Lu1 O3 C7 70.0(7) . .
O1 Lu1 O3 C7 -3.9(9) . .
O11 Lu1 O3 C7 -76.3(8) . .
O7 Lu1 O3 C7 -145.3(7) . .
O9 Lu1 O3 C7 152.0(8) . .
N1 Lu1 O3 C7 -5.6(7) . .
N2 Lu1 O3 C7 103.3(8) . .
N3 Lu1 O3 C7 -140.3(8) . .
O67 Ba4 O4 C7 -137.5(9) . .
O13 Ba4 O4 C7 -14.8(8) . .
O65 Ba4 O4 C7 -4.4(14) . .
O63 Ba4 O4 C7 121.8(9) . .
O68 Ba4 O4 C7 63.8(9) . .
O66 Ba4 O4 C7 -74.3(9) . .
O26 Ba4 O4 C7 149.8(9) . .
O64 Ba4 O4 C7 32.1(9) . .
Ba5 Ba4 O4 C7 147.8(10) . .
Ba6 Ba4 O4 C7 63.4(9) . .
O67 Ba4 O4 Ba5 74.6(4) . .
O13 Ba4 O4 Ba5 -162.6(4) . .
O65 Ba4 O4 Ba5 -152.3(9) . .
O63 Ba4 O4 Ba5 -26.0(6) . .
O68 Ba4 O4 Ba5 -84.1(4) . .
O66 Ba4 O4 Ba5 137.8(3) . .
O26 Ba4 O4 Ba5 2.0(3) . .
O64 Ba4 O4 Ba5 -115.7(4) . .
Ba6 Ba4 O4 Ba5 -84.4(3) . .
O37 Ba5 O4 C7 -160.3(8) . .
O73 Ba5 O4 C7 -19.4(8) . .
O70 Ba5 O4 C7 43.3(8) . .
O69 Ba5 O4 C7 129.0(8) . .
O26 Ba5 O4 C7 -152.3(8) . .
O71 Ba5 O4 C7 74.9(9) . .
O74 Ba5 O4 C7 -86.4(8) . .
O72 Ba5 O4 C7 -25.0(10) . .
Ba4 Ba5 O4 C7 -150.3(10) . .
O37 Ba5 O4 Ba4 -9.9(6) . .
O73 Ba5 O4 Ba4 130.9(4) . .
O70 Ba5 O4 Ba4 -166.4(4) . .
O69 Ba5 O4 Ba4 -80.7(3) . .
O26 Ba5 O4 Ba4 -2.0(3) . .
O71 Ba5 O4 Ba4 -134.8(4) . .
O74 Ba5 O4 Ba4 63.9(4) . .
O72 Ba5 O4 Ba4 125.3(5) . .
O1 Lu1 O5 C8 -74.0(8) . .
O11 Lu1 O5 C8 -136.7(7) . .
O7 Lu1 O5 C8 -2.5(9) . .
O3 Lu1 O5 C8 152.4(8) . .
O9 Lu1 O5 C8 73.3(8) . .
N1 Lu1 O5 C8 -139.3(8) . .
N2 Lu1 O5 C8 -1.6(7) . .
N3 Lu1 O5 C8 109.1(8) . .
O5 Lu1 O7 C14 4.1(10) . .
O1 Lu1 O7 C14 80.3(8) . .
O11 Lu1 O7 C14 158.6(9) . .
O3 Lu1 O7 C14 -128.5(8) . .
O9 Lu1 O7 C14 -68.4(8) . .
N1 Lu1 O7 C14 111.4(8) . .
N2 Lu1 O7 C14 3.2(8) . .
N3 Lu1 O7 C14 -133.5(9) . .
O5 Lu1 O9 C21 149.4(9) . .
O1 Lu1 O9 C21 -140.4(8) . .
O11 Lu1 O9 C21 -7.8(10) . .
O7 Lu1 O9 C21 -78.2(9) . .
O3 Lu1 O9 C21 72.0(9) . .
N1 Lu1 O9 C21 102.0(9) . .
N2 Lu1 O9 C21 -143.0(9) . .
N3 Lu1 O9 C21 -3.7(8) . .
O5 Lu1 O11 C15 -135.5(8) . .
O1 Lu1 O11 C15 158.4(9) . .
O7 Lu1 O11 C15 78.5(8) . .
O3 Lu1 O11 C15 -69.3(8) . .
O9 Lu1 O11 C15 4.2(10) . .
N1 Lu1 O11 C15 -132.9(9) . .
N2 Lu1 O11 C15 111.1(9) . .
N3 Lu1 O11 C15 0.2(8) . .
O4 Ba4 O13 C28 -152.5(12) . .
O67 Ba4 O13 C28 -86.3(12) . .
O65 Ba4 O13 C28 32.4(12) . .
O63 Ba4 O13 C28 68.5(13) . .
O68 Ba4 O13 C28 134.5(12) . .
O66 Ba4 O13 C28 -38.4(11) . .
O26 Ba4 O13 C28 -174.5(10) . .
O64 Ba4 O13 C28 74.9(12) . .
Ba5 Ba4 O13 C28 -162.6(11) . .
Ba6 Ba4 O13 C28 66.3(11) . .
O15 Lu2 O14 C28 -2.0(11) . .
O21 Lu2 O14 C28 -158.0(10) 1_655 .
O17 Lu2 O14 C28 -76.0(10) . .
O19 Lu2 O14 C28 138.9(10) . .
O23 Lu2 O14 C28 70.8(10) 1_655 .
N5 Lu2 O14 C28 -111.8(10) . .
N4 Lu2 O14 C28 4.3(9) . .
N6 Lu2 O14 C28 132.4(10) 1_655 .
O21 Lu2 O15 C22 145.5(8) 1_655 .
O17 Lu2 O15 C22 82.0(8) . .
O19 Lu2 O15 C22 -145.1(8) . .
O14 Lu2 O15 C22 12.9(9) . .
O23 Lu2 O15 C22 -68.6(8) 1_655 .
N5 Lu2 O15 C22 147.8(8) . .
N4 Lu2 O15 C22 6.6(8) . .
N6 Lu2 O15 C22 -93.2(8) 1_655 .
O15 Lu2 O17 C35 81.9(8) . .
O21 Lu2 O17 C35 -69.1(8) 1_655 .
O19 Lu2 O17 C35 8.9(10) . .
O14 Lu2 O17 C35 -144.9(9) . .
O23 Lu2 O17 C35 139.0(8) 1_655 .
N5 Lu2 O17 C35 7.3(8) . .
N4 Lu2 O17 C35 147.9(9) . .
N6 Lu2 O17 C35 -103.1(8) 1_655 .
O15 Lu2 O19 C29 -72.3(8) . .
O21 Lu2 O19 C29 77.9(8) 1_655 .
O17 Lu2 O19 C29 4.3(9) . .
O14 Lu2 O19 C29 136.8(7) . .
O23 Lu2 O19 C29 -149.1(8) 1_655 .
N5 Lu2 O19 C29 5.8(8) . .
N4 Lu2 O19 C29 -110.5(8) . .
N6 Lu2 O19 C29 143.3(8) 1_655 .
O12 Ba3 O24 C36 26.3(8) 1_455 .
O57 Ba3 O24 C36 -149.2(8) . .
O48 Ba3 O24 C36 -150.2(8) 1_554 .
O59 Ba3 O24 C36 77.8(9) . .
O59' Ba3 O24 C36 74.0(12) . .
O56 Ba3 O24 C36 -22.8(9) . .
O58 Ba3 O24 C36 133.4(8) . .
O55 Ba3 O24 C36 -84.0(8) . .
Ba2 Ba3 O24 C36 -130.7(9) . .
Ba2' Ba3 O24 C36 -159.8(10) . .
O12 Ba3 O24 Ba2 157.0(3) 1_455 .
O57 Ba3 O24 Ba2 -18.5(6) . .
O48 Ba3 O24 Ba2 -19.5(2) 1_554 .
O59 Ba3 O24 Ba2 -151.5(4) . .
O59' Ba3 O24 Ba2 -155.3(8) . .
O56 Ba3 O24 Ba2 107.9(4) . .
O58 Ba3 O24 Ba2 -95.9(3) . .
O55 Ba3 O24 Ba2 46.7(3) . .
Ba2' Ba3 O24 Ba2 -29.14(17) . .
O12 Ba3 O24 Ba2' -173.9(4) 1_455 .
O57 Ba3 O24 Ba2' 10.6(7) . .
O48 Ba3 O24 Ba2' 9.6(3) 1_554 .
O59 Ba3 O24 Ba2' -122.4(4) . .
O59' Ba3 O24 Ba2' -126.1(9) . .
O56 Ba3 O24 Ba2' 137.0(4) . .
O58 Ba3 O24 Ba2' -66.8(3) . .
O55 Ba3 O24 Ba2' 75.8(4) . .
Ba2 Ba3 O24 Ba2' 29.14(17) . .
O54 Ba2 O24 C36 78.2(8) . .
O34 Ba2 O24 C36 -175.5(7) 1_554 .
O77 Ba2 O24 C36 -132.0(8) . .
O52 Ba2 O24 C36 -43.8(7) . .
O48 Ba2 O24 C36 158.7(7) 1_554 .
O75 Ba2 O24 C36 -75.6(7) . .
O80 Ba2 O24 C36 11.9(7) . .
O51 Ba2 O24 C36 10.5(11) . .
Ba1 Ba2 O24 C36 -26.8(7) . .
Ba3 Ba2 O24 C36 139.4(8) . .
O54 Ba2 O24 Ba3 -61.2(4) . .
O34 Ba2 O24 Ba3 45.1(4) 1_554 .
O77 Ba2 O24 Ba3 88.6(3) . .
O52 Ba2 O24 Ba3 176.8(3) . .
O48 Ba2 O24 Ba3 19.3(2) 1_554 .
O75 Ba2 O24 Ba3 145.0(3) . .
O80 Ba2 O24 Ba3 -127.5(3) . .
O51 Ba2 O24 Ba3 -128.9(6) . .
C36 Ba2 O24 Ba3 -139.4(8) . .
Ba1 Ba2 O24 Ba3 -166.26(15) . .
O54 Ba2 O24 Ba2' -158.2(5) . .
O34 Ba2 O24 Ba2' -51.9(5) 1_554 .
O77 Ba2 O24 Ba2' -8.4(4) . .
O52 Ba2 O24 Ba2' 79.8(4) . .
O48 Ba2 O24 Ba2' -77.7(4) 1_554 .
O75 Ba2 O24 Ba2' 48.0(4) . .
O80 Ba2 O24 Ba2' 135.5(4) . .
O51 Ba2 O24 Ba2' 134.1(7) . .
C36 Ba2 O24 Ba2' 123.6(8) . .
Ba1 Ba2 O24 Ba2' 96.7(3) . .
Ba3 Ba2 O24 Ba2' -97.0(4) . .
O75 Ba2' O24 C36 -2.8(10) . .
O34 Ba2' O24 C36 120.2(9) 1_554 .
O48 Ba2' O24 C36 151.1(8) 1_554 .
O52 Ba2' O24 C36 -12.0(8) . .
O78 Ba2' O24 C36 -69.0(8) . .
Ba3 Ba2' O24 C36 160.8(9) . .
Ba1 Ba2' O24 C36 12.3(8) . .
O75 Ba2' O24 Ba3 -163.6(4) . .
O34 Ba2' O24 Ba3 -40.6(6) 1_554 .
O48 Ba2' O24 Ba3 -9.6(3) 1_554 .
O52 Ba2' O24 Ba3 -172.7(3) . .
O78 Ba2' O24 Ba3 130.3(4) . .
Ba1 Ba2' O24 Ba3 -148.5(2) . .
O75 Ba2' O24 Ba2 -70.8(5) . .
O34 Ba2' O24 Ba2 52.2(4) 1_554 .
O48 Ba2' O24 Ba2 83.1(4) 1_554 .
O52 Ba2' O24 Ba2 -80.0(3) . .
O78 Ba2' O24 Ba2 -137.0(4) . .
Ba3 Ba2' O24 Ba2 92.8(4) . .
Ba1 Ba2' O24 Ba2 -55.7(2) . .
O27 Lu3 O25 C50 -3.9(8) . .
O29 Lu3 O25 C50 74.3(7) . .
O35 Lu3 O25 C50 155.5(7) . .
O33 Lu3 O25 C50 -72.3(7) . .
O31 Lu3 O25 C50 -141.9(7) . .
N8 Lu3 O25 C50 -3.3(7) . .
N7 Lu3 O25 C50 106.6(7) . .
N9 Lu3 O25 C50 -135.5(8) . .
O37 Ba5 O26 C50 -30.9(7) . .
O73 Ba5 O26 C50 89.3(8) . .
O70 Ba5 O26 C50 175.4(7) . .
O4 Ba5 O26 C50 154.0(8) . .
O69 Ba5 O26 C50 -127.7(8) . .
O71 Ba5 O26 C50 -83.5(8) . .
O74 Ba5 O26 C50 64.4(8) . .
O72 Ba5 O26 C50 12.9(9) . .
Ba4 Ba5 O26 C50 152.1(9) . .
O37 Ba5 O26 Ba4 177.0(3) . .
O73 Ba5 O26 Ba4 -62.8(4) . .
O70 Ba5 O26 Ba4 23.3(5) . .
O4 Ba5 O26 Ba4 1.9(2) . .
O69 Ba5 O26 Ba4 80.2(3) . .
O71 Ba5 O26 Ba4 124.5(4) . .
O74 Ba5 O26 Ba4 -87.6(3) . .
O72 Ba5 O26 Ba4 -139.1(3) . .
O4 Ba4 O26 C50 -152.7(8) . .
O67 Ba4 O26 C50 122.7(9) . .
O13 Ba4 O26 C50 -130.7(8) . .
O65 Ba4 O26 C50 10.9(11) . .
O63 Ba4 O26 C50 7.8(8) . .
O68 Ba4 O26 C50 -81.6(9) . .
O66 Ba4 O26 C50 119.2(8) . .
O64 Ba4 O26 C50 -44.8(9) . .
Ba5 Ba4 O26 C50 -150.8(9) . .
Ba6 Ba4 O26 C50 -13.2(8) . .
O4 Ba4 O26 Ba5 -1.9(2) . .
O67 Ba4 O26 Ba5 -86.5(4) . .
O13 Ba4 O26 Ba5 20.1(5) . .
O65 Ba4 O26 Ba5 161.7(6) . .
O63 Ba4 O26 Ba5 158.6(4) . .
O68 Ba4 O26 Ba5 69.1(4) . .
O66 Ba4 O26 Ba5 -90.0(5) . .
O64 Ba4 O26 Ba5 106.0(4) . .
Ba6 Ba4 O26 Ba5 137.55(19) . .
O29 Lu3 O27 C56 -80.5(7) . .
O35 Lu3 O27 C56 -149.7(7) . .
O33 Lu3 O27 C56 66.4(7) . .
O25 Lu3 O27 C56 -8.4(8) . .
O31 Lu3 O27 C56 147.8(7) . .
N8 Lu3 O27 C56 -9.1(7) . .
N7 Lu3 O27 C56 -144.3(7) . .
N9 Lu3 O27 C56 96.4(7) . .
O27 Lu3 O29 C43 -69.5(9) . .
O35 Lu3 O29 C43 79.2(9) . .
O33 Lu3 O29 C43 -133.1(9) . .
O25 Lu3 O29 C43 156.8(9) . .
O31 Lu3 O29 C43 4.0(10) . .
N8 Lu3 O29 C43 -135.4(10) . .
N7 Lu3 O29 C43 1.6(9) . .
N9 Lu3 O29 C43 113.7(9) . .
O46 Ba6 O30 C43 161.8(10) 1_655 .
O22 Ba6 O30 C43 173.8(8) 1_655 .
O61 Ba6 O30 C43 92.3(9) . .
O62 Ba6 O30 C43 24.3(9) . .
O64 Ba6 O30 C43 -31.5(12) . .
O60 Ba6 O30 C43 -133.4(10) . .
O63 Ba6 O30 C43 -56.8(9) . .
O65 Ba6 O30 C43 -84.5(10) . .
Ba4 Ba6 O30 C43 -52.6(9) . .
O27 Lu3 O31 C49 73.3(8) . .
O29 Lu3 O31 C49 -6.3(9) . .
O35 Lu3 O31 C49 -77.9(8) . .
O33 Lu3 O31 C49 149.6(8) . .
O25 Lu3 O31 C49 -137.3(8) . .
N8 Lu3 O31 C49 105.9(8) . .
N7 Lu3 O31 C49 -4.0(8) . .
N9 Lu3 O31 C49 -143.6(8) . .
O27 Lu3 O33 C63 152.2(8) . .
O29 Lu3 O33 C63 -139.5(7) . .
O35 Lu3 O33 C63 -2.9(9) . .
O25 Lu3 O33 C63 -73.4(8) . .
O31 Lu3 O33 C63 72.4(8) . .
N8 Lu3 O33 C63 -137.0(8) . .
N7 Lu3 O33 C63 107.8(8) . .
N9 Lu3 O33 C63 -3.9(7) . .
O27 Lu3 O35 C57 -135.4(8) . .
O29 Lu3 O35 C57 152.0(9) . .
O33 Lu3 O35 C57 -3.7(10) . .
O25 Lu3 O35 C57 73.1(8) . .
O31 Lu3 O35 C57 -75.4(8) . .
N8 Lu3 O35 C57 101.0(9) . .
N7 Lu3 O35 C57 -140.9(9) . .
N9 Lu3 O35 C57 -2.7(8) . .
O73 Ba5 O37 C64 79.4(12) . .
O70 Ba5 O37 C64 -7.2(13) . .
O4 Ba5 O37 C64 -149.4(10) . .
O69 Ba5 O37 C64 -84.2(11) . .
O26 Ba5 O37 C64 -157.1(11) . .
O71 Ba5 O37 C64 -11.5(11) . .
O74 Ba5 O37 C64 139.0(11) . .
O72 Ba5 O37 C64 58.6(11) . .
Ba4 Ba5 O37 C64 -155.2(10) . .
O47 Lu4 O38 C64 77.1(8) . .
O43 Lu4 O38 C64 139.6(8) . .
O41 Lu4 O38 C64 -71.0(8) . .
O39 Lu4 O38 C64 5.7(9) . .
O45 Lu4 O38 C64 -150.3(8) . .
N12 Lu4 O38 C64 142.7(8) . .
N10 Lu4 O38 C64 6.9(7) . .
N11 Lu4 O38 C64 -105.3(8) . .
O47 Lu4 O39 C70 -68.3(9) . .
O43 Lu4 O39 C70 -145.9(9) . .
O41 Lu4 O39 C70 80.7(9) . .
O38 Lu4 O39 C70 8.1(10) . .
O45 Lu4 O39 C70 144.1(8) . .
N12 Lu4 O39 C70 -101.6(9) . .
N10 Lu4 O39 C70 6.9(8) . .
N11 Lu4 O39 C70 145.9(9) . .
O47 Lu4 O41 C77 138.6(8) . .
O43 Lu4 O41 C77 4.6(10) . .
O39 Lu4 O41 C77 75.0(9) . .
O38 Lu4 O41 C77 -151.7(9) . .
O45 Lu4 O41 C77 -73.5(9) . .
N12 Lu4 O41 C77 -102.8(9) . .
N10 Lu4 O41 C77 140.5(9) . .
N11 Lu4 O41 C77 3.2(8) . .
O47 Lu4 O43 C71 -150.3(10) . .
O41 Lu4 O43 C71 5.0(11) . .
O39 Lu4 O43 C71 -70.3(10) . .
O38 Lu4 O43 C71 143.3(9) . .
O45 Lu4 O43 C71 77.4(10) . .
N12 Lu4 O43 C71 140.1(10) . .
N10 Lu4 O43 C71 -105.9(10) . .
N11 Lu4 O43 C71 6.4(10) . .
O47 Lu4 O45 C78 1.9(9) . .
O43 Lu4 O45 C78 72.2(8) . .
O41 Lu4 O45 C78 -155.0(8) . .
O39 Lu4 O45 C78 138.4(7) . .
O38 Lu4 O45 C78 -73.9(8) . .
N12 Lu4 O45 C78 2.6(7) . .
N10 Lu4 O45 C78 -104.4(8) . .
N11 Lu4 O45 C78 136.7(8) . .
O43 Lu4 O47 C84 -71.1(8) . .
O41 Lu4 O47 C84 142.8(7) . .
O39 Lu4 O47 C84 -150.6(8) . .
O38 Lu4 O47 C84 76.0(8) . .
O45 Lu4 O47 C84 5.7(9) . .
N12 Lu4 O47 C84 5.0(7) . .
N10 Lu4 O47 C84 140.9(8) . .
N11 Lu4 O47 C84 -101.6(8) . .
O54 Ba2 O51 Ba1 -118.9(4) . .
O34 Ba2 O51 Ba1 135.1(3) 1_554 .
O77 Ba2 O51 Ba1 83.6(4) . .
O24 Ba2 O51 Ba1 -49.4(7) . .
O52 Ba2 O51 Ba1 1.5(3) . .
O48 Ba2 O51 Ba1 171.2(2) 1_554 .
O75 Ba2 O51 Ba1 52.6(3) . .
O80 Ba2 O51 Ba1 -51.1(3) . .
C36 Ba2 O51 Ba1 -44.2(5) . .
Ba3 Ba2 O51 Ba1 -138.7(3) . .
O20 Ba1 O51 Ba2 53.2(5) 1_455 .
O28 Ba1 O51 Ba2 -146.3(3) 1_554 .
O50 Ba1 O51 Ba2 134.6(3) . .
O2 Ba1 O51 Ba2 178.5(3) . .
O49 Ba1 O51 Ba2 -78.5(3) . .
O80 Ba1 O51 Ba2 54.4(3) . .
O75 Ba1 O51 Ba2 -53.4(2) . .
O52 Ba1 O51 Ba2 -1.4(2) . .
Ba2' Ba1 O51 Ba2 -18.21(13) . .
O54 Ba2 O52 Ba2' -161.7(4) . .
O34 Ba2 O52 Ba2' 54.6(4) 1_554 .
O77 Ba2 O52 Ba2' -11.8(3) . .
O24 Ba2 O52 Ba2' -82.2(3) . .
O48 Ba2 O52 Ba2' -51.8(4) 1_554 .
O75 Ba2 O52 Ba2' 67.3(3) . .
O80 Ba2 O52 Ba2' 167.4(3) . .
O51 Ba2 O52 Ba2' 117.2(3) . .
C36 Ba2 O52 Ba2' -98.4(4) . .
Ba1 Ba2 O52 Ba2' 118.7(3) . .
Ba3 Ba2 O52 Ba2' -80.3(3) . .
O54 Ba2 O52 Ba1 79.6(4) . .
O34 Ba2 O52 Ba1 -64.1(4) 1_554 .
O77 Ba2 O52 Ba1 -130.5(3) . .
O24 Ba2 O52 Ba1 159.1(3) . .
O48 Ba2 O52 Ba1 -170.5(2) 1_554 .
O75 Ba2 O52 Ba1 -51.4(2) . .
O80 Ba2 O52 Ba1 48.7(2) . .
O51 Ba2 O52 Ba1 -1.5(3) . .
C36 Ba2 O52 Ba1 142.9(3) . .
Ba3 Ba2 O52 Ba1 161.03(11) . .
O75 Ba2' O52 Ba2 -95.3(3) . .
O34 Ba2' O52 Ba2 -58.0(4) 1_554 .
O48 Ba2' O52 Ba2 54.2(4) 1_554 .
O24 Ba2' O52 Ba2 77.2(3) . .
O78 Ba2' O52 Ba2 165.1(4) . .
Ba3 Ba2' O52 Ba2 73.0(2) . .
Ba1 Ba2' O52 Ba2 -64.4(3) . .
O75 Ba2' O52 Ba1 -30.8(3) . .
O34 Ba2' O52 Ba1 6.4(6) 1_554 .
O48 Ba2' O52 Ba1 118.6(4) 1_554 .
O24 Ba2' O52 Ba1 141.7(3) . .
O78 Ba2' O52 Ba1 -130.5(4) . .
Ba3 Ba2' O52 Ba1 137.4(2) . .
O20 Ba1 O52 Ba2 -138.5(3) 1_455 .
O28 Ba1 O52 Ba2 55.7(4) 1_554 .
O50 Ba1 O52 Ba2 -71.5(4) . .
O2 Ba1 O52 Ba2 -178.5(2) . .
O49 Ba1 O52 Ba2 127.2(3) . .
O80 Ba1 O52 Ba2 -53.3(3) . .
O75 Ba1 O52 Ba2 53.9(2) . .
O51 Ba1 O52 Ba2 1.4(3) . .
Ba2' Ba1 O52 Ba2 24.47(17) . .
O20 Ba1 O52 Ba2' -162.9(4) 1_455 .
O28 Ba1 O52 Ba2' 31.2(5) 1_554 .
O50 Ba1 O52 Ba2' -95.9(4) . .
O2 Ba1 O52 Ba2' 157.1(3) . .
O49 Ba1 O52 Ba2' 102.8(3) . .
O80 Ba1 O52 Ba2' -77.8(4) . .
O75 Ba1 O52 Ba2' 29.4(3) . .
O51 Ba1 O52 Ba2' -23.0(3) . .
Ba2 Ba1 O52 Ba2' -24.47(17) . .
O4 Ba4 O63 Ba6 -117.0(4) . .
O67 Ba4 O63 Ba6 153.0(4) . .
O13 Ba4 O63 Ba6 -3.5(7) . .
O65 Ba4 O63 Ba6 37.7(6) . .
O68 Ba4 O63 Ba6 -64.6(4) . .
O66 Ba4 O63 Ba6 80.8(5) . .
O26 Ba4 O63 Ba6 -144.8(5) . .
O64 Ba4 O63 Ba6 -9.6(4) . .
Ba5 Ba4 O63 Ba6 -132.0(3) . .
O46 Ba6 O63 Ba4 -144.2(3) 1_655 .
O22 Ba6 O63 Ba4 -37.7(6) 1_655 .
O61 Ba6 O63 Ba4 98.9(7) . .
O30 Ba6 O63 Ba4 172.8(5) . .
O62 Ba6 O63 Ba4 96.6(5) . .
O64 Ba6 O63 Ba4 10.7(5) . .
O60 Ba6 O63 Ba4 -96.8(6) . .
O65 Ba6 O63 Ba4 -36.7(6) . .
O46 Ba6 O64 Ba4 119.1(7) 1_655 .
O22 Ba6 O64 Ba4 134.0(5) 1_655 .
O61 Ba6 O64 Ba4 -157.3(4) . .
O30 Ba6 O64 Ba4 -33.1(8) . .
O62 Ba6 O64 Ba4 -85.4(5) . .
O60 Ba6 O64 Ba4 61.5(6) . .
O63 Ba6 O64 Ba4 -9.4(4) . .
O65 Ba6 O64 Ba4 50.8(6) . .
O4 Ba4 O64 Ba6 144.9(4) . .
O67 Ba4 O64 Ba6 -72.6(15) . .
O13 Ba4 O64 Ba6 -165.0(6) . .
O65 Ba4 O64 Ba6 -58.7(7) . .
O63 Ba4 O64 Ba6 10.2(4) . .
O68 Ba4 O64 Ba6 108.5(7) . .
O66 Ba4 O64 Ba6 -106.2(5) . .
O26 Ba4 O64 Ba6 62.8(6) . .
Ba5 Ba4 O64 Ba6 106.3(4) . .
O4 Ba4 O65 Ba6 104.4(9) . .
O67 Ba4 O65 Ba6 -130.8(6) . .
O13 Ba4 O65 Ba6 114.2(6) . .
O63 Ba4 O65 Ba6 -37.7(5) . .
O68 Ba4 O65 Ba6 43.1(7) . .
O66 Ba4 O65 Ba6 -177.4(8) . .
O26 Ba4 O65 Ba6 -41.1(10) . .
O64 Ba4 O65 Ba6 53.8(6) . .
Ba5 Ba4 O65 Ba6 2(2) . .
O46 Ba6 O65 Ba4 147.1(5) 1_655 .
O22 Ba6 O65 Ba4 -143.9(7) 1_655 .
O61 Ba6 O65 Ba4 -108.5(7) . .
O30 Ba6 O65 Ba4 66.7(7) . .
O62 Ba6 O65 Ba4 -13.6(8) . .
O64 Ba6 O65 Ba4 -62.6(7) . .
O60 Ba6 O65 Ba4 129.9(9) . .
O63 Ba6 O65 Ba4 36.9(5) . .
O34 Ba2' O75 Ba1 -114.9(4) 1_554 .
O48 Ba2' O75 Ba1 -98.6(7) 1_554 .
O52 Ba2' O75 Ba1 37.8(3) . .
O24 Ba2' O75 Ba1 28.0(6) . .
O78 Ba2' O75 Ba1 92.6(4) . .
Ba3 Ba2' O75 Ba1 -6.5(13) . .
O34 Ba2' O75 Ba2 -77.9(4) 1_554 .
O48 Ba2' O75 Ba2 -61.6(6) 1_554 .
O52 Ba2' O75 Ba2 74.8(4) . .
O24 Ba2' O75 Ba2 65.0(4) . .
O78 Ba2' O75 Ba2 129.6(4) . .
Ba3 Ba2' O75 Ba2 30.6(9) . .
Ba1 Ba2' O75 Ba2 37.0(5) . .
O20 Ba1 O75 Ba2' -50.6(5) 1_455 .
O28 Ba1 O75 Ba2' 144.3(4) 1_554 .
O50 Ba1 O75 Ba2' 84.3(5) . .
O2 Ba1 O75 Ba2' -148.2(3) . .
O49 Ba1 O75 Ba2' -128.9(4) . .
O80 Ba1 O75 Ba2' 18.5(4) . .
O51 Ba1 O75 Ba2' 72.7(4) . .
O52 Ba1 O75 Ba2' -37.0(3) . .
Ba2 Ba1 O75 Ba2' 16.5(2) . .
O20 Ba1 O75 Ba2 -67.1(3) 1_455 .
O28 Ba1 O75 Ba2 127.8(3) 1_554 .
O50 Ba1 O75 Ba2 67.8(4) . .
O2 Ba1 O75 Ba2 -164.6(2) . .
O49 Ba1 O75 Ba2 -145.4(3) . .
O80 Ba1 O75 Ba2 2.0(2) . .
O51 Ba1 O75 Ba2 56.2(2) . .
O52 Ba1 O75 Ba2 -53.5(2) . .
Ba2' Ba1 O75 Ba2 -16.5(2) . .
O54 Ba2 O75 Ba2' 167.2(6) . .
O34 Ba2 O75 Ba2' 80.1(4) 1_554 .
O77 Ba2 O75 Ba2' -1.1(4) . .
O24 Ba2 O75 Ba2' -54.2(4) . .
O52 Ba2 O75 Ba2' -89.9(4) . .
O48 Ba2 O75 Ba2' 35.8(4) 1_554 .
O80 Ba2 O75 Ba2' -149.8(4) . .
O51 Ba2 O75 Ba2' 154.6(4) . .
C36 Ba2 O75 Ba2' -76.2(4) . .
Ba1 Ba2 O75 Ba2' -147.9(4) . .
Ba3 Ba2 O75 Ba2' -15.9(5) . .
O54 Ba2 O75 Ba1 -45.0(6) . .
O34 Ba2 O75 Ba1 -132.1(3) 1_554 .
O77 Ba2 O75 Ba1 146.8(3) . .
O24 Ba2 O75 Ba1 93.7(3) . .
O52 Ba2 O75 Ba1 58.0(3) . .
O48 Ba2 O75 Ba1 -176.4(2) 1_554 .
O80 Ba2 O75 Ba1 -1.9(2) . .
O51 Ba2 O75 Ba1 -57.5(3) . .
C36 Ba2 O75 Ba1 71.7(3) . .
Ba3 Ba2 O75 Ba1 132.0(2) . .
O5 Lu1 N1 C2 95.8(7) . .
O1 Lu1 N1 C2 -0.5(6) . .
O11 Lu1 N1 C2 -82.5(7) . .
O7 Lu1 N1 C2 -34.0(9) . .
O3 Lu1 N1 C2 178.1(8) . .
O9 Lu1 N1 C2 145.7(6) . .
N2 Lu1 N1 C2 50.8(7) . .
N3 Lu1 N1 C2 -131.8(7) . .
O5 Lu1 N1 C6 -80.7(7) . .
O1 Lu1 N1 C6 -177.0(7) . .
O11 Lu1 N1 C6 100.9(7) . .
O7 Lu1 N1 C6 149.5(6) . .
O3 Lu1 N1 C6 1.6(6) . .
O9 Lu1 N1 C6 -30.9(8) . .
N2 Lu1 N1 C6 -125.7(7) . .
N3 Lu1 N1 C6 51.7(7) . .
O5 Lu1 N2 C13 177.8(9) . .
O1 Lu1 N2 C13 -86.7(8) . .
O11 Lu1 N2 C13 -38.5(10) . .
O7 Lu1 N2 C13 -2.9(8) . .
O3 Lu1 N2 C13 142.1(7) . .
O9 Lu1 N2 C13 91.8(8) . .
N1 Lu1 N2 C13 -134.8(8) . .
N3 Lu1 N2 C13 47.9(9) . .
O5 Lu1 N2 C9 -2.0(8) . .
O1 Lu1 N2 C9 93.5(9) . .
O11 Lu1 N2 C9 141.7(8) . .
O7 Lu1 N2 C9 177.2(9) . .
O3 Lu1 N2 C9 -37.8(10) . .
O9 Lu1 N2 C9 -88.1(9) . .
N1 Lu1 N2 C9 45.3(9) . .
N3 Lu1 N2 C9 -132.0(8) . .
O5 Lu1 N3 C16 144.0(8) . .
O1 Lu1 N3 C16 -31.5(10) . .
O11 Lu1 N3 C16 -0.1(8) . .
O7 Lu1 N3 C16 -83.3(8) . .
O3 Lu1 N3 C16 99.6(9) . .
O9 Lu1 N3 C16 -176.7(9) . .
N1 Lu1 N3 C16 52.5(9) . .
N2 Lu1 N3 C16 -130.1(8) . .
O5 Lu1 N3 C20 -38.2(10) . .
O1 Lu1 N3 C20 146.3(8) . .
O11 Lu1 N3 C20 177.8(9) . .
O7 Lu1 N3 C20 94.5(9) . .
O3 Lu1 N3 C20 -82.5(9) . .
O9 Lu1 N3 C20 1.1(8) . .
N1 Lu1 N3 C20 -129.6(8) . .
N2 Lu1 N3 C20 47.7(9) . .
O15 Lu2 N4 C27 -177.7(8) . .
O21 Lu2 N4 C27 32.0(9) 1_655 .
O17 Lu2 N4 C27 88.9(8) . .
O19 Lu2 N4 C27 -136.0(7) . .
O14 Lu2 N4 C27 7.6(7) . .
O23 Lu2 N4 C27 -96.5(8) 1_655 .
N5 Lu2 N4 C27 134.3(8) . .
N6 Lu2 N4 C27 -46.9(8) 1_655 .
O15 Lu2 N4 C23 -9.4(7) . .
O21 Lu2 N4 C23 -159.7(7) 1_655 .
O17 Lu2 N4 C23 -102.8(8) . .
O19 Lu2 N4 C23 32.3(9) . .
O14 Lu2 N4 C23 175.9(8) . .
O23 Lu2 N4 C23 71.8(7) 1_655 .
N5 Lu2 N4 C23 -57.4(8) . .
N6 Lu2 N4 C23 121.4(7) 1_655 .
O15 Lu2 N5 C30 85.2(8) . .
O21 Lu2 N5 C30 -96.0(8) 1_655 .
O17 Lu2 N5 C30 179.1(9) . .
O19 Lu2 N5 C30 0.4(7) . .
O14 Lu2 N5 C30 -142.4(7) . .
O23 Lu2 N5 C30 34.1(9) 1_655 .
N4 Lu2 N5 C30 130.1(8) . .
N6 Lu2 N5 C30 -48.7(9) 1_655 .
O15 Lu2 N5 C34 -100.2(8) . .
O21 Lu2 N5 C34 78.5(8) 1_655 .
O17 Lu2 N5 C34 -6.3(8) . .
O19 Lu2 N5 C34 174.9(9) . .
O14 Lu2 N5 C34 32.2(10) . .
O23 Lu2 N5 C34 -151.3(7) 1_655 .
N4 Lu2 N5 C34 -55.4(9) . .
N6 Lu2 N5 C34 125.9(8) 1_655 .
O27 Lu3 N7 C44 95.9(9) . .
O29 Lu3 N7 C44 -2.8(8) . .
O35 Lu3 N7 C44 -87.1(9) . .
O33 Lu3 N7 C44 140.6(8) . .
O25 Lu3 N7 C44 -37.7(10) . .
O31 Lu3 N7 C44 179.2(9) . .
N8 Lu3 N7 C44 46.7(9) . .
N9 Lu3 N7 C44 -133.5(8) . .
O27 Lu3 N7 C48 -81.1(8) . .
O29 Lu3 N7 C48 -179.9(9) . .
O35 Lu3 N7 C48 95.8(8) . .
O33 Lu3 N7 C48 -36.5(10) . .
O25 Lu3 N7 C48 145.2(7) . .
O31 Lu3 N7 C48 2.1(8) . .
N8 Lu3 N7 C48 -130.4(8) . .
N9 Lu3 N7 C48 49.5(9) . .
O27 Lu3 N8 C51 -179.1(8) . .
O29 Lu3 N8 C51 -81.2(7) . .
O35 Lu3 N8 C51 -28.6(9) . .
O33 Lu3 N8 C51 100.3(8) . .
O25 Lu3 N8 C51 1.4(7) . .
O31 Lu3 N8 C51 146.1(7) . .
N7 Lu3 N8 C51 -127.2(7) . .
N9 Lu3 N8 C51 52.9(8) . .
O27 Lu3 N8 C55 6.5(7) . .
O29 Lu3 N8 C55 104.4(7) . .
O35 Lu3 N8 C55 157.0(6) . .
O33 Lu3 N8 C55 -74.1(7) . .
O25 Lu3 N8 C55 -173.0(8) . .
O31 Lu3 N8 C55 -28.3(9) . .
N7 Lu3 N8 C55 58.4(8) . .
N9 Lu3 N8 C55 -121.5(7) . .
O27 Lu3 N9 C58 150.0(7) . .
O29 Lu3 N9 C58 -34.4(9) . .
O35 Lu3 N9 C58 3.0(7) . .
O33 Lu3 N9 C58 -177.8(8) . .
O25 Lu3 N9 C58 -79.0(8) . .
O31 Lu3 N9 C58 97.1(8) . .
N8 Lu3 N9 C58 -127.5(8) . .
N7 Lu3 N9 C58 52.6(8) . .
O27 Lu3 N9 C62 -34.4(9) . .
O29 Lu3 N9 C62 141.1(7) . .
O35 Lu3 N9 C62 178.6(8) . .
O33 Lu3 N9 C62 -2.3(7) . .
O25 Lu3 N9 C62 96.6(8) . .
O31 Lu3 N9 C62 -87.3(8) . .
N8 Lu3 N9 C62 48.1(8) . .
N7 Lu3 N9 C62 -131.8(8) . .
O47 Lu4 N10 C65 -97.2(8) . .
O43 Lu4 N10 C65 -142.8(8) . .
O41 Lu4 N10 C65 83.9(8) . .
O39 Lu4 N10 C65 178.8(9) . .
O38 Lu4 N10 C65 -0.2(8) . .
O45 Lu4 N10 C65 32.5(10) . .
N12 Lu4 N10 C65 -49.9(9) . .
N11 Lu4 N10 C65 131.0(8) . .
O47 Lu4 N10 C69 80.1(8) . .
O43 Lu4 N10 C69 34.5(10) . .
O41 Lu4 N10 C69 -98.8(8) . .
O39 Lu4 N10 C69 -3.9(8) . .
O38 Lu4 N10 C69 177.1(9) . .
O45 Lu4 N10 C69 -150.2(7) . .
N12 Lu4 N10 C69 127.4(8) . .
N11 Lu4 N10 C69 -51.7(9) . .
O47 Lu4 N11 C72 33.9(11) . .
O43 Lu4 N11 C72 1.3(9) . .
O41 Lu4 N11 C72 -179.9(10) . .
O39 Lu4 N11 C72 84.3(9) . .
O38 Lu4 N11 C72 -142.6(8) . .
O45 Lu4 N11 C72 -96.7(9) . .
N12 Lu4 N11 C72 -49.7(10) . .
N10 Lu4 N11 C72 129.5(9) . .
O47 Lu4 N11 C76 -149.2(7) . .
O43 Lu4 N11 C76 178.2(9) . .
O41 Lu4 N11 C76 -2.9(8) . .
O39 Lu4 N11 C76 -98.7(9) . .
O38 Lu4 N11 C76 34.4(10) . .
O45 Lu4 N11 C76 80.3(8) . .
N12 Lu4 N11 C76 127.3(8) . .
N10 Lu4 N11 C76 -53.6(9) . .
O47 Lu4 N12 C79 176.6(8) . .
O43 Lu4 N12 C79 -101.9(7) . .
O41 Lu4 N12 C79 29.2(9) . .
O39 Lu4 N12 C79 -147.7(6) . .
O38 Lu4 N12 C79 80.1(7) . .
O45 Lu4 N12 C79 -2.8(7) . .
N10 Lu4 N12 C79 127.1(7) . .
N11 Lu4 N12 C79 -53.8(8) . .
O47 Lu4 N12 C83 -3.1(6) . .
O43 Lu4 N12 C83 78.4(7) . .
O41 Lu4 N12 C83 -150.5(6) . .
O39 Lu4 N12 C83 32.7(9) . .
O38 Lu4 N12 C83 -99.6(7) . .
O45 Lu4 N12 C83 177.5(7) . .
N10 Lu4 N12 C83 -52.6(7) . .
N11 Lu4 N12 C83 126.6(7) . .
Ba1 O2 C1 O1 -51.6(13) . .
Ba1 O2 C1 C2 129.9(7) . .
Lu1 O1 C1 O2 -178.0(7) . .
Lu1 O1 C1 C2 0.5(11) . .
C6 N1 C2 C3 -0.8(14) . .
Lu1 N1 C2 C3 -177.6(8) . .
C6 N1 C2 C1 177.6(7) . .
Lu1 N1 C2 C1 0.9(10) . .
O2 C1 C2 N1 177.7(8) . .
O1 C1 C2 N1 -0.9(12) . .
O2 C1 C2 C3 -3.8(14) . .
O1 C1 C2 C3 177.6(10) . .
N1 C2 C3 C4 2.9(17) . .
C1 C2 C3 C4 -175.3(10) . .
C2 C3 C4 C5 -2.4(18) . .
C3 C4 C5 C6 0.1(18) . .
C2 N1 C6 C5 -1.8(13) . .
Lu1 N1 C6 C5 175.0(8) . .
C2 N1 C6 C7 -175.3(8) . .
Lu1 N1 C6 C7 1.5(10) . .
C4 C5 C6 N1 2.1(17) . .
C4 C5 C6 C7 174.8(11) . .
Ba4 O4 C7 O3 -77.0(12) . .
Ba5 O4 C7 O3 69.5(12) . .
Ba4 O4 C7 C6 102.6(9) . .
Ba5 O4 C7 C6 -110.8(8) . .
Lu1 O3 C7 O4 -172.0(7) . .
Lu1 O3 C7 C6 8.4(12) . .
N1 C6 C7 O4 174.3(8) . .
C5 C6 C7 O4 0.9(15) . .
N1 C6 C7 O3 -6.1(12) . .
C5 C6 C7 O3 -179.5(10) . .
Lu1 O5 C8 O6 179.9(8) . .
Lu1 O5 C8 C9 4.8(13) . .
C13 N2 C9 C10 -5.2(18) . .
Lu1 N2 C9 C10 174.6(10) . .
C13 N2 C9 C8 -175.0(10) . .
Lu1 N2 C9 C8 4.8(14) . .
O6 C8 C9 N2 178.6(11) . .
O5 C8 C9 N2 -6.1(15) . .
O6 C8 C9 C10 8.8(19) . .
O5 C8 C9 C10 -175.9(12) . .
N2 C9 C10 C11 2(2) . .
C8 C9 C10 C11 170.4(13) . .
C9 C10 C11 C12 2(2) . .
C10 C11 C12 C13 -1(2) . .
C9 N2 C13 C12 5.7(17) . .
Lu1 N2 C13 C12 -174.1(8) . .
C9 N2 C13 C14 -177.6(10) . .
Lu1 N2 C13 C14 2.6(13) . .
C11 C12 C13 N2 -2.7(18) . .
C11 C12 C13 C14 -179.1(12) . .
Lu1 O7 C14 O8 178.5(9) . .
Lu1 O7 C14 C13 -3.1(14) . .
N2 C13 C14 O8 178.6(11) . .
C12 C13 C14 O8 -4.7(18) . .
N2 C13 C14 O7 0.2(15) . .
C12 C13 C14 O7 176.8(11) . .
Ba3 O12 C15 O11 48.0(16) 1_655 .
Ba3 O12 C15 C16 -122.9(10) 1_655 .
Lu1 O11 C15 O12 -171.3(9) . .
Lu1 O11 C15 C16 -0.2(13) . .
C20 N3 C16 C17 5.3(19) . .
Lu1 N3 C16 C17 -176.9(10) . .
C20 N3 C16 C15 -177.8(10) . .
Lu1 N3 C16 C15 0.1(13) . .
O12 C15 C16 N3 172.1(10) . .
O11 C15 C16 N3 0.1(15) . .
O12 C15 C16 C17 -11.0(18) . .
O11 C15 C16 C17 177.0(12) . .
N3 C16 C17 C18 -1(2) . .
C15 C16 C17 C18 -178.1(13) . .
C16 C17 C18 C19 -5(2) . .
C17 C18 C19 C20 7(3) . .
C16 N3 C20 C19 -3.1(18) . .
Lu1 N3 C20 C19 179.1(10) . .
C16 N3 C20 C21 178.7(10) . .
Lu1 N3 C20 C21 0.9(14) . .
C18 C19 C20 N3 -3(2) . .
C18 C19 C20 C21 175.1(14) . .
Lu1 O9 C21 O10 -176.9(9) . .
Lu1 O9 C21 C20 5.4(14) . .
N3 C20 C21 O10 178.3(11) . .
C19 C20 C21 O10 0.2(19) . .
N3 C20 C21 O9 -3.9(16) . .
C19 C20 C21 O9 178.0(12) . .
Lu2 O15 C22 O16 176.5(9) . .
Lu2 O15 C22 C23 -3.4(13) . .
C27 N4 C23 C24 1.3(16) . .
Lu2 N4 C23 C24 -167.3(9) . .
C27 N4 C23 C22 179.9(9) . .
Lu2 N4 C23 C22 11.3(12) . .
O16 C22 C23 N4 174.6(10) . .
O15 C22 C23 N4 -5.5(14) . .
O16 C22 C23 C24 -6.9(18) . .
O15 C22 C23 C24 173.1(11) . .
N4 C23 C24 C25 -1(2) . .
C22 C23 C24 C25 -179.4(13) . .
C23 C24 C25 C26 3(2) . .
C24 C25 C26 C27 -5(2) . .
C23 N4 C27 C26 -3.5(16) . .
Lu2 N4 C27 C26 164.8(10) . .
C23 N4 C27 C28 175.3(10) . .
Lu2 N4 C27 C28 -16.4(13) . .
C25 C26 C27 N4 5(2) . .
C25 C26 C27 C28 -173.6(14) . .
Ba4 O13 C28 O14 -66.3(17) . .
Ba4 O13 C28 C27 127.2(11) . .
Lu2 O14 C28 O13 178.9(11) . .
Lu2 O14 C28 C27 -13.7(17) . .
N4 C27 C28 O13 -173.4(13) . .
C26 C27 C28 O13 5(2) . .
N4 C27 C28 O14 18.9(17) . .
C26 C27 C28 O14 -162.4(13) . .
Ba1 O20 C29 O19 -52.0(16) 1_655 .
Ba1 O20 C29 C30 130.6(9) 1_655 .
Lu2 O19 C29 O20 172.0(9) . .
Lu2 O19 C29 C30 -10.3(12) . .
C34 N5 C30 C31 0.2(16) . .
Lu2 N5 C30 C31 174.8(9) . .
C34 N5 C30 C29 -179.9(10) . .
Lu2 N5 C30 C29 -5.3(12) . .
O20 C29 C30 N5 -172.8(11) . .
O19 C29 C30 N5 9.5(14) . .
O20 C29 C30 C31 7.1(18) . .
O19 C29 C30 C31 -170.6(11) . .
N5 C30 C31 C32 3.5(18) . .
C29 C30 C31 C32 -176.4(11) . .
C30 C31 C32 C33 -5(2) . .
C31 C32 C33 C34 4(2) . .
C30 N5 C34 C33 -2.0(16) . .
Lu2 N5 C34 C33 -176.7(9) . .
C30 N5 C34 C35 -179.9(10) . .
Lu2 N5 C34 C35 5.3(13) . .
C32 C33 C34 N5 0(2) . .
C32 C33 C34 C35 177.7(13) . .
Lu2 O17 C35 O18 170.4(8) . .
Lu2 O17 C35 C34 -7.4(14) . .
N5 C34 C35 O17 1.1(15) . .
C33 C34 C35 O17 -176.7(12) . .
N5 C34 C35 O18 -176.8(10) . .
C33 C34 C35 O18 5.4(19) . .
Lu2 O23 C36 O24 -178.9(7) 1_455 .
Lu2 O23 C36 C37 3.8(12) 1_455 .
Lu2 O23 C36 Ba2 142.1(5) 1_455 .
Ba3 O24 C36 O23 77.2(11) . .
Ba2 O24 C36 O23 -53.6(11) . .
Ba2' O24 C36 O23 -80.4(12) . .
Ba3 O24 C36 C37 -105.6(9) . .
Ba2 O24 C36 C37 123.6(8) . .
Ba2' O24 C36 C37 96.7(9) . .
Ba3 O24 C36 Ba2 130.8(8) . .
Ba2' O24 C36 Ba2 -26.8(3) . .
O54 Ba2 C36 O23 36.9(7) . .
O34 Ba2 C36 O23 145.8(7) 1_554 .
O77 Ba2 C36 O23 -177.7(7) . .
O24 Ba2 C36 O23 138.0(11) . .
O52 Ba2 C36 O23 -92.6(7) . .
O48 Ba2 C36 O23 118.2(6) 1_554 .
O75 Ba2 C36 O23 -106.3(6) . .
O80 Ba2 C36 O23 -30.0(6) . .
O51 Ba2 C36 O23 -35.8(8) . .
Ba1 Ba2 C36 O23 -66.1(6) . .
Ba3 Ba2 C36 O23 109.6(7) . .
O54 Ba2 C36 O24 -101.1(8) . .
O34 Ba2 C36 O24 7.8(11) 1_554 .
O77 Ba2 C36 O24 44.4(7) . .
O52 Ba2 C36 O24 129.4(8) . .
O48 Ba2 C36 O24 -19.8(7) 1_554 .
O75 Ba2 C36 O24 115.7(7) . .
O80 Ba2 C36 O24 -167.9(7) . .
O51 Ba2 C36 O24 -173.8(6) . .
Ba1 Ba2 C36 O24 155.9(7) . .
Ba3 Ba2 C36 O24 -28.4(6) . .
O54 Ba2 C36 C37 162.2(10) . .
O34 Ba2 C36 C37 -88.9(11) 1_554 .
O77 Ba2 C36 C37 -52.3(9) . .
O24 Ba2 C36 C37 -96.7(12) . .
O52 Ba2 C36 C37 32.7(9) . .
O48 Ba2 C36 C37 -116.5(9) 1_554 .
O75 Ba2 C36 C37 19.0(10) . .
O80 Ba2 C36 C37 95.4(9) . .
O51 Ba2 C36 C37 89.5(10) . .
Ba1 Ba2 C36 C37 59.2(9) . .
Ba3 Ba2 C36 C37 -125.1(10) . .
C41 N6 C37 C38 -0.4(14) . .
Lu2 N6 C37 C38 177.2(7) 1_455 .
C41 N6 C37 C36 -179.0(8) . .
Lu2 N6 C37 C36 -1.4(10) 1_455 .
O23 C36 C37 N6 -1.4(13) . .
O24 C36 C37 N6 -178.8(8) . .
Ba2 C36 C37 N6 -115.7(9) . .
O23 C36 C37 C38 -179.9(9) . .
O24 C36 C37 C38 2.7(15) . .
Ba2 C36 C37 C38 65.8(13) . .
N6 C37 C38 C39 1.8(15) . .
C36 C37 C38 C39 -179.8(9) . .
C37 C38 C39 C40 -4.4(15) . .
C38 C39 C40 C41 5.8(16) . .
C37 N6 C41 C40 1.5(13) . .
Lu2 N6 C41 C40 -176.1(7) 1_455 .
C37 N6 C41 C42 179.4(8) . .
Lu2 N6 C41 C42 1.8(10) 1_455 .
C39 C40 C41 N6 -4.4(15) . .
C39 C40 C41 C42 178.1(10) . .
Lu2 O21 C42 O22 174.0(8) 1_455 .
Lu2 O21 C42 C41 -7.0(12) 1_455 .
Ba6 O22 C42 O21 -72.9(14) 1_455 .
Ba6 O22 C42 C41 108.2(9) 1_455 .
N6 C41 C42 O21 3.1(13) . .
C40 C41 C42 O21 -179.2(9) . .
N6 C41 C42 O22 -177.8(8) . .
C40 C41 C42 O22 -0.1(15) . .
Ba6 O30 C43 O29 53.1(17) . .
Ba6 O30 C43 C44 -121.8(9) . .
Lu3 O29 C43 O30 -175.6(10) . .
Lu3 O29 C43 C44 -0.4(14) . .
C48 N7 C44 C45 -0.6(19) . .
Lu3 N7 C44 C45 -177.7(11) . .
C48 N7 C44 C43 -179.3(10) . .
Lu3 N7 C44 C43 3.6(13) . .
O30 C43 C44 N7 173.7(11) . .
O29 C43 C44 N7 -2.1(15) . .
O30 C43 C44 C45 -4.9(19) . .
O29 C43 C44 C45 179.2(13) . .
N7 C44 C45 C46 1(2) . .
C43 C44 C45 C46 -180.0(14) . .
C44 C45 C46 C47 -2(3) . .
C45 C46 C47 C48 2(3) . .
C44 N7 C48 C47 0.2(17) . .
Lu3 N7 C48 C47 177.3(10) . .
C44 N7 C48 C49 -177.6(10) . .
Lu3 N7 C48 C49 -0.5(13) . .
C46 C47 C48 N7 -1(3) . .
C46 C47 C48 C49 176.7(17) . .
Lu3 O31 C49 O32 -175.7(8) . .
Lu3 O31 C49 C48 5.2(13) . .
N7 C48 C49 O32 178.0(10) . .
C47 C48 C49 O32 0.4(19) . .
N7 C48 C49 O31 -2.9(15) . .
C47 C48 C49 O31 179.6(13) . .
Ba5 O26 C50 O25 -63.7(11) . .
Ba4 O26 C50 O25 83.6(11) . .
Ba5 O26 C50 C51 117.5(8) . .
Ba4 O26 C50 C51 -95.2(10) . .
Lu3 O25 C50 O26 -174.3(7) . .
Lu3 O25 C50 C51 4.6(11) . .
C55 N8 C51 C52 -1.0(14) . .
Lu3 N8 C51 C52 -175.4(7) . .
C55 N8 C51 C50 174.6(8) . .
Lu3 N8 C51 C50 0.2(11) . .
O26 C50 C51 N8 176.0(9) . .
O25 C50 C51 N8 -2.9(12) . .
O26 C50 C51 C52 -8.4(15) . .
O25 C50 C51 C52 172.7(9) . .
N8 C51 C52 C53 1.0(15) . .
C50 C51 C52 C53 -174.1(10) . .
C51 C52 C53 C54 0.4(18) . .
C52 C53 C54 C55 -1.8(19) . .
C53 C54 C55 N8 1.8(16) . .
C53 C54 C55 C56 180.0(11) . .
C51 N8 C55 C54 -0.5(14) . .
Lu3 N8 C55 C54 174.1(7) . .
C51 N8 C55 C56 -178.9(8) . .
Lu3 N8 C55 C56 -4.2(11) . .
Ba1 O28 C56 O27 64.2(14) 1_556 .
Ba1 O28 C56 C55 -115.6(9) 1_556 .
Lu3 O27 C56 O28 -169.7(8) . .
Lu3 O27 C56 C55 10.2(12) . .
C54 C55 C56 O28 -1.8(16) . .
N8 C55 C56 O28 176.4(9) . .
C54 C55 C56 O27 178.3(10) . .
N8 C55 C56 O27 -3.4(13) . .
Lu3 O35 C57 O36 -179.2(9) . .
Lu3 O35 C57 C58 2.1(13) . .
C62 N9 C58 C59 7.3(16) . .
Lu3 N9 C58 C59 -177.0(9) . .
C62 N9 C58 C57 -178.8(10) . .
Lu3 N9 C58 C57 -3.2(12) . .
O36 C57 C58 N9 -177.8(11) . .
O35 C57 C58 N9 0.8(15) . .
O36 C57 C58 C59 -4.3(19) . .
O35 C57 C58 C59 174.4(12) . .
N9 C58 C59 C60 -4.3(19) . .
C57 C58 C59 C60 -177.7(12) . .
C58 C59 C60 C61 -2(2) . .
C59 C60 C61 C62 4(2) . .
C58 N9 C62 C61 -4.7(17) . .
Lu3 N9 C62 C61 179.7(10) . .
C58 N9 C62 C63 -177.6(9) . .
Lu3 N9 C62 C63 6.8(12) . .
C60 C61 C62 N9 -1(2) . .
C60 C61 C62 C63 170.9(12) . .
Lu3 O33 C63 O34 -176.4(7) . .
Lu3 O33 C63 C62 9.2(13) . .
Ba2' O34 C63 O33 78.7(11) 1_556 .
Ba2 O34 C63 O33 50.1(13) 1_556 .
Ba2' O34 C63 C62 -106.9(9) 1_556 .
Ba2 O34 C63 C62 -135.5(8) 1_556 .
N9 C62 C63 O33 -10.2(14) . .
C61 C62 C63 O33 177.0(12) . .
N9 C62 C63 O34 175.1(9) . .
C61 C62 C63 O34 2.3(17) . .
Ba5 O37 C64 O38 -58.7(15) . .
Ba5 O37 C64 C65 126.6(11) . .
Lu4 O38 C64 O37 172.6(8) . .
Lu4 O38 C64 C65 -12.3(13) . .
C69 N10 C65 C66 0.0(16) . .
Lu4 N10 C65 C66 177.3(9) . .
C69 N10 C65 C64 176.9(10) . .
Lu4 N10 C65 C64 -5.7(13) . .
O37 C64 C65 N10 -173.7(11) . .
O38 C64 C65 N10 11.3(15) . .
O37 C64 C65 C66 3(2) . .
O38 C64 C65 C66 -171.7(11) . .
N10 C65 C66 C67 1.0(19) . .
C64 C65 C66 C67 -175.6(12) . .
C65 C66 C67 C68 -4(2) . .
C66 C67 C68 C69 6(2) . .
C65 N10 C69 C68 1.8(16) . .
Lu4 N10 C69 C68 -175.6(9) . .
C65 N10 C69 C70 178.8(10) . .
Lu4 N10 C69 C70 1.4(12) . .
C67 C68 C69 N10 -4.7(19) . .
C67 C68 C69 C70 178.8(12) . .
Lu4 O39 C70 O40 174.4(8) . .
Lu4 O39 C70 C69 -8.8(14) . .
N10 C69 C70 O40 -178.4(10) . .
C68 C69 C70 O40 -1.6(18) . .
N10 C69 C70 O39 4.6(15) . .
C68 C69 C70 O39 -178.6(12) . .
Lu4 O43 C71 O44 -175.9(11) . .
Lu4 O43 C71 C72 -12.2(16) . .
C76 N11 C72 C73 1.0(19) . .
Lu4 N11 C72 C73 178.1(11) . .
C76 N11 C72 C71 175.3(11) . .
Lu4 N11 C72 C71 -7.6(15) . .
O44 C71 C72 N11 176.0(13) . .
O43 C71 C72 N11 12.4(18) . .
O44 C71 C72 C73 -10(2) . .
O43 C71 C72 C73 -173.3(13) . .
N11 C72 C73 C74 -3(2) . .
C71 C72 C73 C74 -176.9(15) . .
C72 C73 C74 C75 2(3) . .
C73 C74 C75 C76 1(2) . .
C72 N11 C76 C75 1.9(17) . .
Lu4 N11 C76 C75 -175.2(9) . .
C72 N11 C76 C77 179.6(10) . .
Lu4 N11 C76 C77 2.5(12) . .
C74 C75 C76 N11 -3(2) . .
C74 C75 C76 C77 179.7(14) . .
Lu4 O41 C77 O42 -178.6(9) . .
Lu4 O41 C77 C76 -3.1(14) . .
N11 C76 C77 O42 176.2(11) . .
C75 C76 C77 O42 -6.2(18) . .
N11 C76 C77 O41 0.3(15) . .
C75 C76 C77 O41 177.9(12) . .
Ba6 O46 C78 O45 64.2(13) 1_455 .
Ba6 O46 C78 C79 -117.8(9) 1_455 .
Lu4 O45 C78 O46 176.1(7) . .
Lu4 O45 C78 C79 -2.0(12) . .
C83 N12 C79 C80 -2.2(14) . .
Lu4 N12 C79 C80 178.1(8) . .
C83 N12 C79 C78 -177.4(8) . .
Lu4 N12 C79 C78 3.0(10) . .
O46 C78 C79 N12 -178.8(9) . .
O45 C78 C79 N12 -0.6(12) . .
O46 C78 C79 C80 6.0(15) . .
O45 C78 C79 C80 -175.8(9) . .
N12 C79 C80 C81 2.4(16) . .
C78 C79 C80 C81 177.0(9) . .
C79 C80 C81 C82 -2.7(16) . .
C80 C81 C82 C83 2.9(16) . .
C79 N12 C83 C82 2.5(14) . .
Lu4 N12 C83 C82 -177.8(8) . .
C79 N12 C83 C84 -178.1(8) . .
Lu4 N12 C83 C84 1.6(10) . .
C81 C82 C83 N12 -2.9(16) . .
C81 C82 C83 C84 177.8(10) . .
Ba3 O48 C84 O47 -82.4(12) 1_556 .
Ba2' O48 C84 O47 78.3(13) 1_556 .
Ba2 O48 C84 O47 48.2(12) 1_556 .
Ba3 O48 C84 C83 98.3(10) 1_556 .
Ba2' O48 C84 C83 -101.0(10) 1_556 .
Ba2 O48 C84 C83 -131.0(8) 1_556 .
Lu4 O47 C84 O48 174.8(7) . .
Lu4 O47 C84 C83 -6.0(12) . .
N12 C83 C84 O48 -178.1(9) . .
C82 C83 C84 O48 1.3(15) . .
N12 C83 C84 O47 2.6(12) . .
C82 C83 C84 O47 -178.0(9) . .
O20 Ba1 O80 Ba2 123.9(3) 1_455 .
O28 Ba1 O80 Ba2 -79.0(3) 1_554 .
O50 Ba1 O80 Ba2 -142.0(3) . .
O2 Ba1 O80 Ba2 165.4(2) . .
O49 Ba1 O80 Ba2 52.1(5) . .
O75 Ba1 O80 Ba2 -1.9(2) . .
O51 Ba1 O80 Ba2 -55.2(3) . .
O52 Ba1 O80 Ba2 51.2(2) . .
Ba2' Ba1 O80 Ba2 8.42(13) . .
O54 Ba2 O80 Ba1 152.1(4) . .
O34 Ba2 O80 Ba1 64.8(4) 1_554 .
O77 Ba2 O80 Ba1 -55.4(5) . .
O24 Ba2 O80 Ba1 -121.4(2) . .
O52 Ba2 O80 Ba1 -56.7(2) . .
O48 Ba2 O80 Ba1 174.6(3) 1_554 .
O75 Ba2 O80 Ba1 1.9(2) . .
O51 Ba2 O80 Ba1 57.9(3) . .
C36 Ba2 O80 Ba1 -117.2(3) . .
Ba3 Ba2 O80 Ba1 -152.44(12) . .
O76 O86 O92 O93 -85(20) . .
